data_7134381
loop_
_publ_author_name
'Guo, Haiyang'
'He, Donglin'
'Long, De-Liang'
'Cronin, Leroy'

_publ_section_title
;
 Robotic exploration of amino-acid functionalised molybdenum blue
 polyoxometalate nanoclusters
;
_journal_issue 39
_journal_name_full 'Chemical Communications'
_journal_page_first 7121
_journal_page_last 7124
_journal_paper_doi 10.1039/D5CC00703H
_journal_volume 61
_journal_year 2025
_chemical_formula_sum 'C54 H595 Mo154 N6 Na11 O730'
_chemical_formula_weight 28039.98
_space_group_crystal_system orthorhombic
_space_group_IT_number 41
_space_group_name_Hall 'A 2 -2ab'
_space_group_name_H-M_alt 'A e a 2'
_atom_sites_solution_primary direct
_atom_sites_solution_secondary difmap
_audit_creation_method SHELXL-2019/3
_audit_update_record
;
2025-01-29 deposited with the CCDC.	2025-04-04 downloaded from the CCDC.
;
_cell_angle_alpha 90
_cell_angle_beta 90
_cell_angle_gamma 90
_cell_formula_units_Z 4
_cell_length_a 30.38740(10)
_cell_length_b 56.1686(2)
_cell_length_c 50.1012(2)
_cell_measurement_reflns_used 248975
_cell_measurement_temperature 150(2)
_cell_measurement_theta_max 26.71
_cell_measurement_theta_min 2.39
_cell_volume 85513.6(5)
_computing_cell_refinement 'CrysAlisPro 1.171.41.111a (Rigaku OD, 2021)'
_computing_data_collection 'CrysAlisPro 1.171.41.111a (Rigaku OD, 2021)'
_computing_data_reduction 'CrysAlisPro 1.171.41.111a (Rigaku OD, 2021)'
_computing_molecular_graphics Diamond3
_computing_publication_material WinGX
_computing_structure_refinement 'SHELXL-2019/2 (Sheldrick, 2019)'
_computing_structure_solution 'SHELXT-2019/2 (Sheldrick, 2019)'
_diffrn_ambient_temperature 150(2)
_diffrn_detector 'Hybrid Pixel Array Detector'
_diffrn_detector_area_resol_mean 10.0000
_diffrn_detector_type 'HyPix-Arc 150'
_diffrn_measured_fraction_theta_full 0.999
_diffrn_measured_fraction_theta_max 0.999
_diffrn_measurement_device 'four-circle diffractometer'
_diffrn_measurement_device_type 'XtaLAB Synergy R, HyPix-Arc 150'
_diffrn_radiation_monochromator mirror
_diffrn_radiation_probe x-ray
_diffrn_radiation_type MoK\a
_diffrn_radiation_wavelength 0.71073
_diffrn_reflns_av_R_equivalents 0.0413
_diffrn_reflns_av_unetI/netI 0.0201
_diffrn_reflns_Laue_measured_fraction_full 0.999
_diffrn_reflns_Laue_measured_fraction_max 0.999
_diffrn_reflns_limit_h_max 37
_diffrn_reflns_limit_h_min -37
_diffrn_reflns_limit_k_max 69
_diffrn_reflns_limit_k_min -68
_diffrn_reflns_limit_l_max 61
_diffrn_reflns_limit_l_min -61
_diffrn_reflns_number 810481
_diffrn_reflns_point_group_measured_fraction_full 0.999
_diffrn_reflns_point_group_measured_fraction_max 0.999
_diffrn_reflns_theta_full 25.242
_diffrn_reflns_theta_max 26.000
_diffrn_reflns_theta_min 2.276
_diffrn_source 'micro-focus sealed X-ray tube'
_diffrn_source_type 'Mova (Mo) X-ray Source'
_exptl_absorpt_coefficient_mu 2.283
_exptl_absorpt_correction_T_max 1.000
_exptl_absorpt_correction_T_min 0.747
_exptl_absorpt_correction_type gaussian
_exptl_absorpt_process_details
;
CrysAlisPro 1.171.42.67a (Rigaku Oxford Diffraction, 2022)
Numerical absorption correction based on gaussian integration over
a multifaceted crystal model
Empirical absorption correction using spherical harmonics,
implemented in SCALE3 ABSPACK scaling algorithm.
;
_exptl_crystal_colour 'dark blue'
_exptl_crystal_density_diffrn 2.178
_exptl_crystal_density_method none
_exptl_crystal_description block
_exptl_crystal_F_000 53560
_exptl_crystal_size_max 0.110
_exptl_crystal_size_mid 0.070
_exptl_crystal_size_min 0.020
_refine_diff_density_max 1.47
_refine_diff_density_min -1.59
_refine_diff_density_rms 0.13
_refine_ls_abs_structure_details
;
 Refined as a perfect inversion twin.
;
_refine_ls_abs_structure_Flack 0.5
_refine_ls_extinction_method none
_refine_ls_goodness_of_fit_ref 1.031
_refine_ls_hydrogen_treatment undef
_refine_ls_matrix_type full
_refine_ls_number_parameters 3854
_refine_ls_number_reflns 83987
_refine_ls_number_restraints 652
_refine_ls_restrained_S_all 1.058
_refine_ls_R_factor_all 0.0384
_refine_ls_R_factor_gt 0.0309
_refine_ls_shift/su_max 0.002
_refine_ls_shift/su_mean 0.000
_refine_ls_structure_factor_coef Fsqd
_refine_ls_weighting_details 'w=1/[\s^2^(Fo^2^)+(0.0469P)^2^+515.1890P] where P=(Fo^2^+2Fc^2^)/3'
_refine_ls_weighting_scheme calc
_refine_ls_wR_factor_gt 0.0823
_refine_ls_wR_factor_ref 0.0862
_reflns_Friedel_coverage 0.976
_reflns_Friedel_fraction_full 0.999
_reflns_Friedel_fraction_max 0.999
_reflns_number_gt 73325
_reflns_number_total 83987
_reflns_threshold_expression 'I > 2\s(I)'
_cod_data_source_file d5cc00703h2.cif
_cod_data_source_block ghy213b_sq
_cod_depositor_comments
;
The following automatic conversions were performed:

data item '_atom_sites_solution_primary' value 'direct methods' was
changed to 'direct'.

data item '_atom_sites_solution_secondary' value 'diffmap' was
changed to 'difmap'.

Automatic conversion script
Id: cif_fix_values 8170 2020-07-09 18:12:32Z antanas 

 Adding full bibliography for 7134378--7134381.cif.
;
_cod_original_sg_symbol_Hall 'A 2 -2ac'
_cod_original_sg_symbol_H-M 'A b a 2'
_cod_database_code 7134381
_shelx_shelxl_version_number 2019/3
_shelx_space_group_comment
;
The symmetry employed for this shelxl refinement is uniquely defined
by the following loop, which should always be used as a source of
symmetry information in preference to the above space-group names.
They are only intended as comments.
;
_shelx_estimated_absorpt_t_min 0.787
_shelx_estimated_absorpt_t_max 0.956

loop_
_space_group_symop_operation_xyz
'x, y, z'
'-x, -y, z'
'x+1/2, -y+1/2, z'
'-x+1/2, y+1/2, z'
'x, y+1/2, z+1/2'
'-x, -y+1/2, z+1/2'
'x+1/2, -y+1, z+1/2'
'-x+1/2, y+1, z+1/2'

loop_
_atom_site_label
_atom_site_type_symbol
_atom_site_fract_x
_atom_site_fract_y
_atom_site_fract_z
_atom_site_U_iso_or_equiv
_atom_site_adp_type
_atom_site_occupancy
_atom_site_site_symmetry_order
_atom_site_calc_flag
_atom_site_refinement_flags_posn
_atom_site_refinement_flags_adp
_atom_site_refinement_flags_occupancy
_atom_site_disorder_assembly
_atom_site_disorder_group
Mo1 Mo 0.03074(5) 0.21355(3) 0.23087(3) 0.0204(3) Uani 1 1 d . . . . .
Mo2 Mo -0.07855(5) 0.21976(3) 0.23090(3) 0.0213(3) Uani 1 1 d . . . . .
Mo3 Mo -0.06005(5) 0.46810(3) -0.20896(3) 0.0214(3) Uani 1 1 d . . . . .
Mo4 Mo 0.03369(5) 0.24432(3) 0.30131(3) 0.0186(3) Uani 1 1 d . . . . .
Mo5 Mo -0.07504(5) 0.24891(3) 0.29839(3) 0.0186(3) Uani 1 1 d . . . . .
Mo6 Mo 0.04635(5) 0.34066(3) -0.16031(3) 0.0237(3) Uani 1 1 d . . . . .
Mo7 Mo 0.08918(5) 0.25988(3) 0.24826(3) 0.0208(3) Uani 1 1 d . . . . .
Mo8 Mo -0.13079(5) 0.26005(3) 0.05905(3) 0.0257(3) Uani 1 1 d . . . . .
Mo9 Mo -0.06616(5) 0.28756(3) 0.35755(3) 0.0181(3) Uani 1 1 d . . . . .
Mo10 Mo -0.06509(5) 0.40333(3) -0.19144(3) 0.0198(3) Uani 1 1 d . . . . .
Mo11 Mo -0.07577(5) 0.20147(3) 0.08202(3) 0.0203(3) Uani 1 1 d . . . . .
Mo12 Mo -0.06003(5) 0.46812(3) 0.45144(3) 0.0226(3) Uani 1 1 d . . . . .
Mo13 Mo 0.03083(5) 0.21385(3) 0.01155(3) 0.0198(3) Uani 1 1 d . . . . .
Mo14 Mo 0.09417(5) 0.30417(3) 0.29196(3) 0.0226(3) Uani 1 1 d . . . . .
Mo15 Mo -0.12907(2) 0.23803(2) 0.12116(4) 0.02079(11) Uani 1 1 d . . . . .
Mo16 Mo -0.11779(5) 0.33812(3) -0.10793(3) 0.0206(3) Uani 1 1 d . . . . .
Mo17 Mo -0.07830(5) 0.21976(3) 0.01125(3) 0.0181(3) Uani 1 1 d . . . . .
Mo18 Mo -0.04959(5) 0.53345(3) -0.21311(3) 0.0236(3) Uani 1 1 d . . . . .
Mo19 Mo 0.09270(5) 0.25548(3) 0.06023(3) 0.0230(3) Uani 1 1 d . . . . .
Mo20 Mo -0.02114(5) 0.26948(3) -0.00218(4) 0.0273(4) Uani 1 1 d . . . . .
Mo21 Mo -0.11766(5) 0.33833(3) 0.34998(3) 0.0194(3) Uani 1 1 d . . . . .
Mo22 Mo 0.04672(5) 0.34077(3) 0.40229(3) 0.0236(3) Uani 1 1 d . . . . .
Mo23 Mo 0.09319(5) 0.25499(3) 0.18219(3) 0.0261(3) Uani 1 1 d . . . . .
Mo24 Mo -0.12449(5) 0.30812(3) -0.05070(3) 0.0235(3) Uani 1 1 d . . . . .
Mo25 Mo 0.03362(5) 0.24434(2) -0.05898(3) 0.0190(3) Uani 1 1 d . . . . .
Mo26 Mo 0.03410(5) 0.20256(3) 0.15832(3) 0.0201(3) Uani 1 1 d . . . . .
Mo27 Mo 0.09395(5) 0.30426(3) -0.04972(3) 0.0231(3) Uani 1 1 d . . . . .
Mo28 Mo -0.07603(5) 0.20147(3) 0.16033(3) 0.0195(3) Uani 1 1 d . . . . .
Mo29 Mo -0.00576(5) 0.34097(3) -0.10094(3) 0.0280(4) Uani 1 1 d . . . . .
Mo30 Mo 0.04305(5) 0.28837(3) -0.11340(3) 0.0191(3) Uani 1 1 d . . . . .
Mo31 Mo -0.10096(5) 0.60938(3) -0.12764(3) 0.0280(4) Uani 1 1 d . . . . .
Mo32 Mo -0.00835(5) 0.44392(3) 0.39875(3) 0.0311(4) Uani 1 1 d . . . . .
Mo33 Mo -0.06291(5) 0.34225(3) -0.16380(3) 0.0218(3) Uani 1 1 d . . . . .
Mo34 Mo -0.01699(2) 0.24417(2) 0.12111(5) 0.02936(13) Uani 1 1 d . . . . .
Mo35 Mo -0.12479(5) 0.30798(3) 0.29298(3) 0.0234(3) Uani 1 1 d . . . . .
Mo36 Mo -0.13030(5) 0.26025(3) 0.18273(3) 0.0244(3) Uani 1 1 d . . . . .
Mo37 Mo 0.04302(5) 0.28834(3) 0.35560(3) 0.0182(3) Uani 1 1 d . . . . .
Mo38 Mo 0.10229(5) 0.43947(3) 0.40752(3) 0.0258(3) Uani 1 1 d . . . . .
Mo39 Mo -0.17084(17) 0.29209(4) 0.12079(7) 0.0265(6) Uani 0.861(19) 1 d . U P A 1
Mo40 Mo -0.11662(8) 0.39538(3) 0.36823(5) 0.0224(5) Uani 0.927(8) 1 d . U P B 1
Mo41 Mo 0.15097(6) 0.30298(3) 0.01896(3) 0.0321(4) Uani 1 1 d . . . . .
Mo42 Mo 0.10123(5) 0.39077(3) 0.36966(4) 0.0305(4) Uani 1 1 d . . . . .
Mo43 Mo -0.15894(7) 0.55004(3) -0.11062(4) 0.0250(5) Uani 0.897(7) 1 d . U P C 1
Mo44 Mo 0.03388(5) 0.20255(3) 0.08396(3) 0.0211(3) Uani 1 1 d . . . . .
Mo45 Mo -0.06326(5) 0.34256(3) 0.40594(3) 0.0192(3) Uani 1 1 d . . . . .
Mo46 Mo -0.04403(5) 0.60144(3) -0.19536(3) 0.0222(3) Uani 1 1 d . . . . .
Mo47 Mo 0.08961(5) 0.25980(3) -0.00590(3) 0.0206(3) Uani 1 1 d . . . . .
Mo48 Mo -0.00605(5) 0.34068(3) 0.34332(3) 0.0270(4) Uani 1 1 d . . . . .
Mo49 Mo -0.06613(5) 0.28742(2) -0.11533(3) 0.0172(3) Uani 1 1 d . . . . .
Mo50 Mo -0.11752(6) 0.39508(3) -0.12660(3) 0.0304(4) Uani 1 1 d . . . . .
Mo51 Mo 0.11400(5) 0.49776(3) 0.39830(3) 0.0271(3) Uani 1 1 d . . . . .
Mo52 Mo 0.04363(5) 0.39851(3) 0.43770(3) 0.0237(3) Uani 1 1 d . . . . .
Mo53 Mo -0.10212(5) 0.56064(3) -0.16564(3) 0.0250(3) Uani 1 1 d . . . . .
Mo54 Mo -0.07552(5) 0.24886(3) -0.05599(3) 0.0177(3) Uani 1 1 d . . . . .
Mo55 Mo -0.02095(5) 0.26923(3) 0.24399(4) 0.0263(4) Uani 1 1 d . . . . .
Mo56 Mo 0.19591(5) 0.28751(3) 0.15683(3) 0.0369(4) Uani 1 1 d . . . . .
Mo57 Mo 0.15929(6) 0.44975(3) 0.35265(4) 0.0389(4) Uani 1 1 d . . . . .
Mo58 Mo -0.06518(5) 0.40325(3) 0.43371(3) 0.0224(3) Uani 1 1 d . . . . .
Mo59 Mo -0.00838(5) 0.44383(3) -0.15653(3) 0.0285(4) Uani 1 1 d . . . . .
Mo60 Mo 0.15108(6) 0.30295(3) 0.22324(3) 0.0342(4) Uani 1 1 d . . . . .
Mo61 Mo 0.19671(15) 0.39395(5) 0.31947(7) 0.0366(8) Uani 0.906(14) 1 d . U P D 1
Mo62 Mo -0.16833(6) 0.37102(3) -0.06187(3) 0.0348(4) Uani 1 1 d . . . . .
Mo63 Mo -0.21945(5) 0.30865(3) 0.18683(3) 0.0319(4) Uani 1 1 d . . . . .
Mo64 Mo -0.04961(5) 0.53353(3) 0.45528(3) 0.0221(3) Uani 1 1 d . . . . .
Mo65 Mo -0.11499(5) 0.50219(3) -0.15651(3) 0.0294(4) Uani 1 1 d . . . . .
Mo66 Mo -0.21955(6) 0.30860(3) 0.05540(3) 0.0350(4) Uani 1 1 d D . . . .
Mo67 Mo 0.19718(5) 0.28672(3) 0.08514(3) 0.0289(3) Uani 1 1 d . . . . .
Mo68 Mo -0.21464(8) 0.33624(4) -0.00758(4) 0.0644(7) Uani 1 1 d . . . . .
Mo69 Mo -0.19586(6) 0.60599(3) -0.07680(4) 0.0447(5) Uani 1 1 d . . . . .
Mo70 Mo 0.19683(8) 0.34115(7) 0.27850(9) 0.0144(10) Uani 0.518(17) 1 d . U P D 1
Mo71 Mo -0.21774(6) 0.33476(3) 0.25074(4) 0.0469(5) Uani 1 1 d . . . . .
Mo72 Mo -0.17082(7) 0.37052(3) 0.30560(4) 0.0506(5) Uani 1 1 d . . . . .
Mo73 Mo 0.19391(7) 0.34336(5) -0.03360(5) 0.0657(8) Uani 1 1 d . . . . .
Mo74 Mo -0.1911(3) 0.49023(8) -0.09769(14) 0.0520(17) Uani 0.561(14) 1 d . U P C 1
Mo75 Mo -0.2063(4) 0.42814(12) 0.32905(17) 0.061(2) Uani 0.544(19) 1 d . U P B 1
Mo76 Mo -0.2039(2) 0.42883(7) -0.08614(8) 0.0314(16) Uani 0.536(12) 1 d . U P C 1
Mo77 Mo 0.20987(18) 0.50975(6) 0.35109(13) 0.0370(14) Uani 0.551(12) 1 d . U P E 1
M39 Mo -0.1876(11) 0.2873(4) 0.1225(4) 0.031(4) Uani 0.139(19) 1 d . U P A 2
M40 Mo -0.1346(10) 0.3916(3) 0.3768(5) 0.027(5) Uani 0.073(8) 1 d . U P B 2
M43 Mo -0.1776(6) 0.55369(19) -0.1211(4) 0.031(4) Uani 0.103(7) 1 d . U P C 2
M61 Mo 0.1787(12) 0.3972(3) 0.3134(4) 0.029(5) Uani 0.094(14) 1 d . U P D 2
M70 Mo 0.1863(3) 0.34882(18) 0.27028(18) 0.053(2) Uani 0.482(17) 1 d . U P D 2
M74 Mo -0.2107(2) 0.49016(7) -0.10852(16) 0.0312(18) Uani 0.439(14) 1 d . U P C 2
M75 Mo -0.1845(4) 0.43428(15) 0.32260(13) 0.051(3) Uani 0.456(19) 1 d . U P B 2
M76 Mo -0.1824(2) 0.43489(9) -0.08033(10) 0.0432(14) Uani 0.464(12) 1 d . U P C 2
M77 Mo 0.19195(18) 0.50950(6) 0.34032(10) 0.0209(13) Uani 0.449(12) 1 d . U P E 2
O1 O -0.0515(4) 0.50056(19) 0.4609(2) 0.024(3) Uani 1 1 d . U . . .
O2 O -0.07694(16) 0.21351(9) 0.1232(3) 0.0174(13) Uani 1 1 d . . . . .
O3 O -0.0110(3) 0.30805(19) -0.08943(19) 0.018(2) Uani 1 1 d . U . . .
O4 O -0.0671(4) 0.2443(2) 0.2585(2) 0.020(2) Uani 1 1 d . . . . .
O5 O -0.1022(3) 0.30858(17) -0.0901(2) 0.014(2) Uani 1 1 d . U . . .
O6 O -0.0236(3) 0.2313(2) -0.0620(2) 0.021(2) Uani 1 1 d . . . . .
O7 O -0.0093(3) 0.30793(19) 0.3298(2) 0.023(3) Uani 1 1 d . . . . .
O8 O -0.0985(4) 0.36020(18) 0.3806(2) 0.022(2) Uani 1 1 d . . . . .
O9 O -0.0135(3) 0.28099(17) -0.13188(19) 0.0108(19) Uani 1 1 d . . . . .
O10 O -0.0509(4) 0.50107(19) -0.2174(2) 0.026(3) Uani 1 1 d . . . . .
O11 O -0.1032(3) 0.27731(16) 0.3795(2) 0.018(2) Uani 1 1 d . . . . .
O12 O -0.0659(4) 0.2639(2) -0.0891(2) 0.026(3) Uani 1 1 d . . . . .
O13 O 0.0362(3) 0.24026(18) 0.2592(2) 0.015(2) Uani 1 1 d . . . . .
O14 O -0.0530(3) 0.43771(18) 0.4310(2) 0.018(2) Uani 1 1 d . . . . .
O15 O 0.02546(16) 0.21466(9) 0.1226(3) 0.0216(12) Uani 1 1 d . . . . .
O16 O -0.1125(4) 0.27626(19) 0.2895(2) 0.023(3) Uani 1 1 d . . . . .
O17 O -0.0667(3) 0.26439(18) 0.33200(19) 0.015(2) Uani 1 1 d . U . . .
O18 O -0.0186(4) 0.27248(19) -0.0401(2) 0.025(3) Uani 1 1 d . . . . .
O19 O 0.0354(4) 0.3233(2) 0.3681(2) 0.025(2) Uani 1 1 d . . . . .
O20 O 0.0334(4) 0.2613(2) -0.0901(2) 0.030(3) Uani 1 1 d . . . . .
O21 O 0.0717(3) 0.27003(19) -0.0428(2) 0.017(2) Uani 1 1 d . . . . .
O22 O -0.1048(3) 0.40590(19) -0.1610(2) 0.020(2) Uani 1 1 d . . . . .
O23 O -0.17084(16) 0.21848(9) 0.1219(3) 0.0279(12) Uani 1 1 d . . . . .
O24 O -0.0190(4) 0.2325(2) 0.1584(3) 0.042(3) Uani 1 1 d . . . . .
O25 O -0.1105(3) 0.2305(2) 0.1598(2) 0.021(2) Uani 1 1 d . . . . .
O26 O -0.0473(3) 0.56442(17) -0.1905(2) 0.017(2) Uani 1 1 d . . . . .
O27 O -0.0241(4) 0.2044(2) 0.0008(2) 0.024(3) Uani 1 1 d . . . . .
O28 O -0.1028(4) 0.30583(19) 0.3331(2) 0.025(3) Uani 1 1 d . . . . .
O29 O -0.0650(3) 0.3225(2) -0.12857(18) 0.018(2) Uani 1 1 d . . . . .
O30 O -0.0994(4) 0.3608(2) -0.1362(2) 0.021(2) Uani 1 1 d . . . . .
O31 O -0.1011(4) 0.2770(2) -0.13764(19) 0.033(3) Uani 1 1 d . . . . .
O32 O 0.0326(4) 0.2396(2) -0.0180(2) 0.024(3) Uani 1 1 d . . . . .
O33 O 0.0719(3) 0.23895(18) 0.2170(2) 0.018(2) Uani 1 1 d . U . . .
O34 O 0.0277(4) 0.2030(2) 0.0457(2) 0.026(3) Uani 1 1 d . . . . .
O35 O -0.0095(4) 0.40935(19) -0.1613(3) 0.030(3) Uani 1 1 d . . . . .
O36 O -0.1394(4) 0.3720(2) -0.1001(2) 0.028(3) Uani 1 1 d . . . . .
O37 O 0.0793(4) 0.2789(2) 0.3793(2) 0.023(2) Uani 1 1 d . . . . .
O38 O -0.0098(4) 0.2808(2) 0.3712(2) 0.026(3) Uani 1 1 d . . . . .
O39 O -0.1517(4) 0.2641(2) 0.0981(2) 0.035(3) Uani 1 1 d . . . . .
O40 O 0.0349(3) 0.26259(16) 0.3323(2) 0.014(2) Uani 1 1 d . . . . .
O41 O 0.0453(3) 0.2729(2) 0.1786(2) 0.023(2) Uani 1 1 d . . . . .
O42 O -0.0254(3) 0.20361(18) 0.2427(2) 0.020(2) Uani 1 1 d . . . . .
O43 O -0.0576(4) 0.3506(2) 0.3309(2) 0.027(3) Uani 1 1 d . . . . .
O44 O 0.0096(4) 0.59809(18) -0.2112(2) 0.023(2) Uani 1 1 d . . . . .
O45 O -0.0977(4) 0.3254(2) -0.1810(3) 0.032(3) Uani 1 1 d . . . . .
O46 O -0.0212(3) 0.2436(2) 0.2165(2) 0.024(3) Uani 1 1 d . . . . .
O47 O -0.0051(3) 0.4732(2) 0.4193(2) 0.025(3) Uani 1 1 d . . . . .
O48 O 0.0062(4) 0.5382(2) 0.4693(2) 0.026(3) Uani 1 1 d . . . . .
O49 O 0.0768(3) 0.2298(2) 0.1638(2) 0.027(3) Uani 1 1 d . . . . .
O50 O -0.0550(3) 0.35130(18) -0.0873(2) 0.016(2) Uani 1 1 d . . . . .
O51 O 0.0049(4) 0.5406(2) -0.2281(2) 0.022(2) Uani 1 1 d . . . . .
O52 O 0.0386(3) 0.32112(19) -0.1268(2) 0.018(2) Uani 1 1 d . . . . .
O53 O 0.0292(3) 0.20175(19) 0.1958(2) 0.019(2) Uani 1 1 d . U . . .
O54 O -0.0857(4) 0.52901(19) -0.1808(2) 0.029(3) Uani 1 1 d . . . . .
O55 O -0.1429(4) 0.3391(2) -0.0710(2) 0.031(3) Uani 1 1 d . . . . .
O56 O -0.1156(3) 0.2765(2) -0.0467(2) 0.020(2) Uani 1 1 d . . . . .
O57 O 0.0701(4) 0.2217(2) 0.3080(2) 0.029(3) Uani 1 1 d . . . . .
O58 O -0.0666(4) 0.32263(18) 0.3714(2) 0.024(3) Uani 1 1 d . U . . .
O59 O -0.1416(4) 0.3694(2) 0.3412(2) 0.026(2) Uani 1 1 d . . . . .
O60 O -0.0879(4) 0.6389(2) -0.1396(3) 0.040(4) Uani 1 1 d . . . . .
O61 O -0.0560(4) 0.2912(2) 0.0096(3) 0.026(3) Uani 1 1 d . . . . .
O62 O 0.1286(4) 0.2415(2) 0.2597(2) 0.033(3) Uani 1 1 d . . . . .
O63 O 0.0751(3) 0.22860(19) 0.0799(2) 0.024(2) Uani 1 1 d . . . . .
O64 O -0.1034(4) 0.4063(2) 0.4011(2) 0.028(3) Uani 1 1 d . . . . .
O65 O -0.0604(4) 0.3709(2) -0.1826(2) 0.030(3) Uani 1 1 d . . . . .
O66 O 0.18591(18) 0.27871(10) 0.1205(3) 0.0347(13) Uani 1 1 d . U . . .
O67 O -0.1123(4) 0.23214(19) 0.0837(2) 0.020(2) Uani 1 1 d . . . . .
O68 O -0.0998(3) 0.4795(2) -0.1804(2) 0.028(3) Uani 1 1 d . . . . .
O69 O 0.0429(4) 0.44656(19) -0.1399(2) 0.026(3) Uani 1 1 d . . . . .
O70 O -0.0089(3) 0.40923(19) 0.4028(2) 0.021(2) Uani 1 1 d . U . . .
O71 O -0.0045(4) 0.47309(18) -0.1785(2) 0.024(3) Uani 1 1 d . U . . .
O72 O -0.0195(3) 0.27441(18) 0.2833(2) 0.015(2) Uani 1 1 d . U . . .
O73 O -0.0542(4) 0.4388(2) -0.1866(2) 0.028(3) Uani 1 1 d . . . . .
O74 O -0.06765(15) 0.25980(8) 0.1206(3) 0.0232(10) Uani 1 1 d . . . . .
O75 O -0.1020(4) 0.32750(19) 0.4229(2) 0.020(2) Uani 1 1 d . . . . .
O76 O 0.0315(3) 0.35317(19) -0.0812(2) 0.024(2) Uani 1 1 d . . . . .
O77 O -0.1127(4) 0.2289(2) -0.0633(2) 0.022(2) Uani 1 1 d . . . . .
O78 O 0.1438(4) 0.4327(2) 0.4287(3) 0.033(3) Uani 1 1 d . . . . .
O79 O -0.0212(4) 0.1858(2) 0.0876(3) 0.031(3) Uani 1 1 d . . . . .
O80 O 0.0987(4) 0.52073(18) 0.4224(2) 0.028(3) Uani 1 1 d . . . . .
O81 O 0.1327(3) 0.2712(2) 0.0802(2) 0.025(2) Uani 1 1 d . . . . .
O82 O -0.0105(3) 0.32909(18) -0.17250(19) 0.014(2) Uani 1 1 d . . . . .
O83 O -0.1026(4) 0.4054(2) 0.4588(2) 0.026(3) Uani 1 1 d . . . . .
O84 O -0.0198(4) 0.23081(18) 0.3038(2) 0.020(2) Uani 1 1 d . . . . .
O85 O 0.0493(4) 0.4350(2) 0.4337(3) 0.032(3) Uani 1 1 d . . . . .
O86 O 0.1543(4) 0.2285(2) 0.0502(3) 0.048(3) Uani 1 1 d . . . . .
O87 O -0.0068(3) 0.35929(19) 0.3763(2) 0.022(3) Uani 1 1 d . U . . .
O88 O -0.0966(4) 0.4586(2) -0.2318(2) 0.034(3) Uani 1 1 d . U . . .
O89 O 0.0684(4) 0.1797(2) 0.0898(3) 0.033(3) Uani 1 1 d . . . . .
O90 O 0.0298(4) 0.2808(2) 0.2354(2) 0.023(2) Uani 1 1 d . . . . .
O91 O -0.0669(4) 0.2452(2) -0.0169(2) 0.023(3) Uani 1 1 d . . . . .
O92 O 0.0883(3) 0.36069(19) 0.3817(2) 0.022(2) Uani 1 1 d . U . . .
O93 O -0.0192(3) 0.23204(16) 0.08447(16) 0.0085(18) Uani 1 1 d . U . . .
O94 O -0.0750(3) 0.2042(2) 0.1975(2) 0.020(2) Uani 1 1 d . . . . .
O95 O 0.0669(4) 0.1798(2) 0.1514(2) 0.026(3) Uani 1 1 d . . . . .
O96 O 0.0440(4) 0.4460(2) 0.3833(2) 0.025(3) Uani 1 1 d . . . . .
O97 O 0.0462(3) 0.31764(19) 0.2814(2) 0.021(2) Uani 1 1 d . . . . .
O98 O 0.02099(18) 0.26581(10) 0.1239(3) 0.0272(18) Uani 1 1 d . . . . .
O99 O -0.0843(4) 0.5428(2) 0.4779(2) 0.039(3) Uani 1 1 d . . . . .
O100 O 0.0793(4) 0.32253(19) 0.4190(2) 0.027(3) Uani 1 1 d . U . . .
O101 O -0.1552(3) 0.26316(18) 0.14433(18) 0.018(2) Uani 1 1 d . U . . .
O102 O -0.0567(4) 0.2887(2) 0.2332(3) 0.028(3) Uani 1 1 d . . . . .
O103 O 0.0889(3) 0.47127(18) 0.4234(2) 0.021(2) Uani 1 1 d . . . . .
O104 O -0.0779(4) 0.60334(19) -0.2209(2) 0.030(3) Uani 1 1 d . . . . .
O105 O 0.0474(5) 0.3160(2) -0.0379(3) 0.041(3) Uani 1 1 d . . . . .
O106 O 0.0326(4) 0.2821(2) 0.0047(2) 0.019(2) Uani 1 1 d . . . . .
O107 O 0.1351(3) 0.46513(19) 0.3861(2) 0.021(2) Uani 1 1 d . . . . .
O108 O 0.0514(4) 0.2729(2) 0.0631(3) 0.037(3) Uani 1 1 d . . . . .
O109 O 0.1278(4) 0.24059(18) -0.0160(2) 0.026(3) Uani 1 1 d . . . . .
O110 O -0.1170(4) 0.2436(2) 0.0286(2) 0.023(3) Uani 1 1 d . . . . .
O111 O -0.1602(5) 0.3276(2) 0.3674(3) 0.041(3) Uani 1 1 d . . . . .
O112 O 0.0845(3) 0.40510(17) 0.4065(2) 0.016(2) Uani 1 1 d . . . . .
O113 O -0.0117(3) 0.39962(18) 0.4544(2) 0.024(2) Uani 1 1 d . . . . .
O114 O -0.0601(4) 0.36988(17) 0.4258(2) 0.017(2) Uani 1 1 d . . . . .
O115 O -0.0791(5) 0.3202(2) 0.2815(3) 0.046(4) Uani 1 1 d . . . . .
O116 O 0.0405(4) 0.36702(19) 0.4261(2) 0.027(3) Uani 1 1 d . . . . .
O117 O -0.0508(4) 0.6016(2) -0.1107(3) 0.036(3) Uani 1 1 d . . . . .
O118 O -0.1981(4) 0.3054(2) 0.1490(2) 0.030(3) Uani 1 1 d . U . . .
O119 O -0.1448(4) 0.33699(19) 0.3142(2) 0.025(2) Uani 1 1 d . U . . .
O120 O 0.1967(4) 0.4739(2) 0.3499(3) 0.052(4) Uani 1 1 d . . . . .
O121 O -0.1799(3) 0.3812(2) 0.3905(3) 0.032(3) Uani 1 1 d . U . . .
O122 O -0.0079(4) 0.3295(2) 0.4171(2) 0.031(3) Uani 1 1 d . . . . .
O123 O 0.0738(4) 0.2689(2) 0.2863(2) 0.025(3) Uani 1 1 d . . . . .
O124 O -0.1401(4) 0.56629(18) -0.1889(2) 0.028(3) Uani 1 1 d . . . . .
O125 O -0.1142(3) 0.17974(19) 0.0878(2) 0.020(2) Uani 1 1 d . . . . .
O126 O 0.1329(5) 0.2689(2) 0.1637(3) 0.044(3) Uani 1 1 d . . . . .
O127 O -0.0768(4) 0.3197(2) -0.0375(2) 0.027(3) Uani 1 1 d . . . . .
O128 O -0.0452(4) 0.4492(2) -0.1317(2) 0.029(3) Uani 1 1 d . . . . .
O129 O -0.1231(4) 0.5755(2) -0.1326(3) 0.031(3) Uani 1 1 d . . . . .
O130 O -0.0418(4) 0.6321(2) -0.1837(2) 0.027(3) Uani 1 1 d . . . . .
O131 O 0.1503(3) 0.2317(2) 0.1922(2) 0.029(2) Uani 1 1 d . U . . .
O132 O 0.1184(4) 0.2721(2) 0.0272(2) 0.031(3) Uani 1 1 d . . . . .
O133 O -0.23798(19) 0.26943(12) 0.1227(3) 0.0394(16) Uani 1 1 d . . . . .
O134 O 0.0700(4) 0.2397(2) 0.0244(2) 0.026(3) Uani 1 1 d . . . . .
O135 O 0.0824(3) 0.30114(17) 0.3278(2) 0.017(2) Uani 1 1 d . . . . .
O136 O -0.1137(4) 0.2267(2) 0.3029(2) 0.023(2) Uani 1 1 d . . . . .
O137 O -0.0830(4) 0.2748(2) 0.1786(2) 0.031(3) Uani 1 1 d . . . . .
O138 O 0.0805(4) 0.2786(2) -0.1346(2) 0.022(2) Uani 1 1 d . . . . .
O139 O -0.0228(3) 0.18660(18) 0.15590(18) 0.015(2) Uani 1 1 d . . . . .
O140 O -0.1687(4) 0.5072(2) -0.1887(3) 0.062(5) Uani 1 1 d . . . . .
O141 O 0.0658(4) 0.22158(18) -0.06506(19) 0.022(2) Uani 1 1 d . . . . .
O142 O -0.0219(3) 0.24487(17) 0.0246(2) 0.017(2) Uani 1 1 d . . . . .
O143 O -0.0063(4) 0.35945(18) -0.1339(2) 0.022(3) Uani 1 1 d . . . . .
O144 O -0.1808(5) 0.3827(3) -0.1487(3) 0.056(4) Uani 1 1 d . . . . .
O145 O -0.1959(5) 0.3051(2) 0.0926(3) 0.054(4) Uani 1 1 d . . . . .
O146 O 0.1582(4) 0.2808(2) -0.0613(2) 0.037(3) Uani 1 1 d . . . . .
O147 O -0.0800(4) 0.5946(2) -0.1640(3) 0.034(3) Uani 1 1 d . . . . .
O148 O 0.0619(4) 0.1936(2) -0.0045(2) 0.023(2) Uani 1 1 d . . . . .
O149 O 0.0835(4) 0.3223(2) -0.1758(3) 0.038(3) Uani 1 1 d . . . . .
O150 O -0.1149(4) 0.24350(19) 0.2125(2) 0.024(3) Uani 1 1 d . . . . .
O151 O 0.0786(4) 0.3977(2) 0.4645(3) 0.036(3) Uani 1 1 d . . . . .
O152 O -0.0726(4) 0.20491(19) 0.0458(2) 0.024(3) Uani 1 1 d . . . . .
O153 O -0.1174(4) 0.2033(2) 0.2469(2) 0.030(3) Uani 1 1 d . . . . .
O154 O 0.0330(5) 0.3548(2) 0.3239(3) 0.040(3) Uani 1 1 d . . . . .
O155 O 0.1259(4) 0.4255(2) 0.3736(2) 0.031(3) Uani 1 1 d . . . . .
O156 O -0.1392(4) 0.6151(2) -0.1020(3) 0.041(3) Uani 1 1 d . . . . .
O157 O -0.0837(3) 0.54429(19) -0.2374(2) 0.027(3) Uani 1 1 d . . . . .
O158 O -0.1102(4) 0.1789(2) 0.1567(2) 0.031(3) Uani 1 1 d . . . . .
O159 O 0.1355(4) 0.3268(2) -0.0484(2) 0.028(2) Uani 1 1 d . . . . .
O160 O -0.1855(4) 0.2934(2) 0.3195(3) 0.041(3) Uani 1 1 d . . . . .
O161 O 0.1547(5) 0.5096(2) 0.3778(3) 0.054(4) Uani 1 1 d . . . . .
O162 O -0.1966(3) 0.5249(2) -0.1089(2) 0.031(3) Uani 1 1 d . . . . .
O163 O -0.1000(4) 0.4031(2) -0.2165(2) 0.031(3) Uani 1 1 d . . . . .
O164 O 0.1158(4) 0.2911(2) -0.0143(3) 0.037(3) Uani 1 1 d . . . . .
O165 O 0.1687(4) 0.4906(2) 0.4298(2) 0.031(3) Uani 1 1 d . . . . .
O166 O 0.1305(4) 0.3276(2) 0.2876(2) 0.027(2) Uani 1 1 d . . . . .
O167 O -0.1622(5) 0.3153(2) 0.2695(3) 0.044(3) Uani 1 1 d . . . . .
O168 O 0.1165(4) 0.29183(17) 0.2553(2) 0.019(2) Uani 1 1 d . . . . .
O169 O -0.1911(4) 0.2338(3) 0.0574(3) 0.046(3) Uani 1 1 d . . . . .
O170 O -0.0959(4) 0.45855(19) 0.4744(2) 0.034(3) Uani 1 1 d . . . . .
O171 O -0.1910(4) 0.2369(3) 0.1865(3) 0.039(3) Uani 1 1 d . . . . .
O172 O -0.1344(4) 0.53665(19) -0.1467(2) 0.030(3) Uani 1 1 d . . . . .
O173 O 0.1366(4) 0.3885(2) 0.3421(3) 0.042(3) Uani 1 1 d . . . . .
O174 O 0.0670(4) 0.1952(2) 0.2457(3) 0.030(3) Uani 1 1 d . . . . .
O175 O -0.1704(5) 0.2804(3) 0.0475(2) 0.046(3) Uani 1 1 d . . . . .
O176 O -0.0440(4) 0.4502(2) 0.3748(2) 0.036(3) Uani 1 1 d . . . . .
O177 O -0.1969(4) 0.45724(17) 0.3495(3) 0.035(3) Uani 1 1 d . . . . .
O178 O -0.0699(5) 0.4016(2) 0.3548(2) 0.036(3) Uani 1 1 d . . . . .
O179 O -0.1593(5) 0.4896(2) -0.1382(3) 0.039(3) Uani 1 1 d . . . . .
O180 O -0.0695(5) 0.4007(2) -0.1078(2) 0.035(3) Uani 1 1 d . . . . .
O181 O 0.0557(4) 0.3983(2) 0.3555(2) 0.027(2) Uani 1 1 d . . . . .
O182 O -0.1129(4) 0.2032(2) -0.0058(2) 0.024(2) Uani 1 1 d . . . . .
O183 O 0.1193(4) 0.2714(2) 0.2158(2) 0.025(3) Uani 1 1 d . . . . .
O184 O 0.1584(4) 0.2814(3) 0.3029(3) 0.049(4) Uani 1 1 d . . . . .
O185 O -0.2118(4) 0.5654(2) -0.1421(3) 0.053(4) Uani 1 1 d . . . . .
O186 O 0.0843(4) 0.3013(2) -0.0850(2) 0.031(3) Uani 1 1 d . . . . .
O187 O -0.1990(5) 0.4573(3) -0.1061(3) 0.063(5) Uani 1 1 d . . . . .
O188 O -0.1594(3) 0.32653(18) -0.1258(2) 0.017(2) Uani 1 1 d . . . . .
O189 O -0.0849(5) 0.2775(2) 0.0652(3) 0.036(3) Uani 1 1 d . . . . .
O190 O -0.1670(5) 0.2828(3) 0.1910(3) 0.051(4) Uani 1 1 d . . . . .
O191 O -0.1657(4) 0.3140(2) -0.0258(2) 0.036(3) Uani 1 1 d . U . . .
O192 O -0.1215(2) 0.30581(11) 0.1202(4) 0.0495(17) Uani 1 1 d . . . . .
O193 O 0.0687(5) 0.4971(2) 0.3794(3) 0.043(3) Uani 1 1 d . . . . .
O194 O -0.1855(5) 0.5730(2) -0.0915(3) 0.052(4) Uani 1 1 d . . . . .
O195 O -0.1180(5) 0.5413(3) -0.0907(3) 0.061(4) Uani 1 1 d . . . . .
O196 O -0.2181(3) 0.3095(2) 0.0176(2) 0.027(2) Uani 1 1 d . . . . .
O197 O -0.1863(4) 0.2958(3) -0.0737(2) 0.039(3) Uani 1 1 d . . . . .
O198 O -0.1526(5) 0.4168(2) -0.1124(3) 0.049(4) Uani 1 1 d . . . . .
O199 O 0.1089(5) 0.3226(3) 0.0303(3) 0.059(4) Uani 1 1 d . . . . .
O200 O 0.2387(5) 0.3047(3) 0.0886(3) 0.051(4) Uani 1 1 d . . . . .
O201 O -0.0712(5) 0.5001(2) -0.1342(3) 0.039(3) Uani 1 1 d . . . . .
O202 O 0.1807(5) 0.3242(2) -0.0010(2) 0.053(4) Uani 1 1 d . . . . .
O203 O 0.1186(4) 0.4581(2) 0.3323(2) 0.046(4) Uani 1 1 d . . . . .
O204 O 0.2383(4) 0.3078(3) 0.1515(3) 0.050(4) Uani 1 1 d . . . . .
O205 O -0.2514(6) 0.49099(12) -0.1236(3) 0.059(4) Uani 1 1 d . U . C 1
O206 O -0.1653(4) 0.6158(2) -0.1549(3) 0.044(3) Uani 1 1 d . . . . .
O207 O 0.1475(5) 0.3153(3) 0.1508(4) 0.069(5) Uani 1 1 d D . . . .
O208 O 0.1664(4) 0.3884(2) 0.3952(3) 0.042(3) Uani 1 1 d . . . . .
O209 O 0.2237(4) 0.2603(3) 0.1668(3) 0.045(4) Uani 1 1 d . . . . .
O210 O 0.2098(4) 0.4339(2) 0.3847(3) 0.039(3) Uani 1 1 d . . . . .
O211 O -0.1832(5) 0.6355(2) -0.0615(3) 0.046(3) Uani 1 1 d . . . . .
O212 O 0.1863(4) 0.2954(3) 0.0456(3) 0.044(3) Uani 1 1 d . . . . .
O213 O -0.2311(5) 0.6136(3) -0.1039(3) 0.067(5) Uani 1 1 d . . . . .
O214 O 0.1842(4) 0.3627(2) 0.3065(3) 0.040(3) Uani 1 1 d . . . . .
O215 O -0.2500(6) 0.3324(3) 0.1796(3) 0.074(5) Uani 1 1 d . . . . .
O216 O -0.2556(5) 0.2855(3) 0.0579(4) 0.074(5) Uani 1 1 d . . . . .
O217 O 0.2239(4) 0.3192(2) -0.0527(3) 0.048(3) Uani 1 1 d . . . . .
O218 O 0.2237(4) 0.2614(3) 0.0758(3) 0.051(4) Uani 1 1 d . U . . .
O219 O -0.1554(5) 0.4153(2) 0.3563(3) 0.050(4) Uani 1 1 d . . . . .
O220 O 0.1159(4) 0.3197(2) 0.2103(3) 0.043(3) Uani 1 1 d . . . . .
O221 O 0.1840(5) 0.4262(2) 0.3339(3) 0.057(5) Uani 1 1 d . . . . .
O222 O 0.2311(4) 0.3848(3) 0.3423(3) 0.050(3) Uani 1 1 d . . . . .
O223 O 0.2398(4) 0.3569(2) -0.0216(2) 0.042(3) Uani 1 1 d . . . . .
O224 O 0.1836(3) 0.3211(2) 0.2453(3) 0.037(3) Uani 1 1 d . . . . .
O225 O 0.1993(4) 0.2764(3) -0.0003(4) 0.076(5) Uani 1 1 d . . . . .
O226 O -0.1886(7) 0.3601(3) -0.0325(3) 0.078(5) Uani 1 1 d . U . . .
O227 O 0.1520(5) 0.3177(3) 0.0949(3) 0.055(4) Uani 1 1 d D . . . .
O228 O 0.2005(4) 0.2769(2) 0.2477(3) 0.043(3) Uani 1 1 d . . . . .
O229 O 0.2317(6) 0.3605(3) 0.2566(3) 0.092(6) Uani 1 1 d . . . . .
O230 O -0.2155(6) 0.3130(3) 0.2242(3) 0.068(5) Uani 1 1 d . . . . .
O231 O -0.2605(4) 0.2893(2) 0.1837(2) 0.039(3) Uani 1 1 d . . . . .
O232 O -0.1893(7) 0.3603(3) 0.2736(4) 0.082(6) Uani 1 1 d . U . . .
O233 O 0.1426(7) 0.3671(3) -0.0125(3) 0.088(6) Uani 1 1 d . . . . .
O234 O -0.2428(5) 0.3360(2) 0.0616(3) 0.050(3) Uani 1 1 d . . . . .
O235 O -0.1596(5) 0.3325(2) 0.1849(3) 0.063(3) Uani 1 1 d D . . . .
O236 O -0.2348(5) 0.5966(3) -0.0541(3) 0.055(4) Uani 1 1 d . . . . .
O237 O 0.2232(4) 0.3214(3) 0.2921(3) 0.060(4) Uani 1 1 d . . . . .
O238 O 0.1829(5) 0.2996(2) 0.1927(2) 0.055(4) Uani 1 1 d . . . . .
O239 O 0.2287(6) 0.4043(3) 0.2939(4) 0.070(5) Uani 1 1 d . . . . .
O240 O -0.1434(5) 0.5930(3) -0.0484(4) 0.063(4) Uani 1 1 d . . . . .
O241 O 0.1402(7) 0.4048(3) 0.2926(4) 0.085(6) Uani 1 1 d . . . . .
O242 O 0.1511(5) 0.3656(2) 0.2553(3) 0.051(3) Uani 1 1 d . . . D 1
O243 O -0.1029(6) 0.3771(3) 0.2913(3) 0.075(5) Uani 1 1 d . . . . .
O244 O -0.1919(5) 0.3979(2) 0.3110(2) 0.073(4) Uani 1 1 d . U . . .
O245 O -0.2498(5) 0.4148(3) 0.3482(3) 0.071(4) Uani 1 1 d . U . . .
O246 O -0.2187(5) 0.4436(2) 0.2990(3) 0.079(5) Uani 1 1 d . U . . .
O247 O -0.2523(4) 0.3185(2) -0.0312(2) 0.058(3) Uani 1 1 d . U . . .
O249 O -0.1173(6) 0.3805(3) -0.0465(3) 0.084(5) Uani 1 1 d . U . . .
O250 O -0.2529(4) 0.3305(3) 0.2710(2) 0.075(4) Uani 1 1 d . U . . .
O251 O -0.1757(4) 0.40269(19) -0.0631(2) 0.046(3) Uani 1 1 d . U . . .
O252 O -0.1598(8) 0.3482(4) 0.2296(4) 0.110(7) Uani 1 1 d D U . . .
O253 O -0.2417(4) 0.4170(2) -0.0979(2) 0.050(3) Uani 1 1 d . U . C 2
O254 O 0.2245(4) 0.50786(17) 0.3128(2) 0.057(3) Uani 1 1 d . U . . .
O255 O -0.1490(8) 0.4935(3) -0.0810(4) 0.093(6) Uani 1 1 d . U . C 1
O256 O -0.1543(6) 0.3445(3) 0.0136(3) 0.077(4) Uani 1 1 d D U . . .
O257 O -0.2448(3) 0.49242(16) -0.0822(2) 0.049(2) Uani 1 1 d . U . . .
O258 O -0.2229(3) 0.36480(15) 0.3205(3) 0.059(3) Uani 1 1 d . U . . .
O259 O -0.2248(4) 0.3514(3) -0.0813(3) 0.101(4) Uani 1 1 d . U . . .
O260 O 0.1473(7) 0.5104(3) 0.3262(4) 0.091(6) Uani 1 1 d . U . E 1
O261 O -0.2345(6) 0.4399(3) -0.0591(3) 0.091(5) Uani 1 1 d . U . . .
O262 O -0.2554(3) 0.35292(17) 0.23704(17) 0.046(2) Uani 1 1 d . U . . .
O263 O -0.2351(4) 0.3596(2) 0.01348(19) 0.064(3) Uani 1 1 d . U . . .
O264 O -0.1316(5) 0.4447(3) -0.0707(3) 0.082(4) Uani 1 1 d . U . . .
O265 O -0.1461(5) 0.4396(3) 0.3069(3) 0.099(5) Uani 1 1 d . U . B 1
O267 O -0.1547(4) 0.3241(2) 0.0511(2) 0.055(3) Uani 1 1 d D U . . .
O301 O 0.2277(4) 0.4549(3) 0.4328(3) 0.060(4) Uani 1 1 d . U . . .
O302 O -0.2341(5) 0.5430(3) -0.1877(4) 0.074(5) Uani 1 1 d . U . . .
O303 O 0.1578(5) 0.3312(3) 0.3479(3) 0.061(4) Uani 1 1 d . U . . .
O304 O 0.1553(6) 0.3321(3) -0.1093(3) 0.074(5) Uani 1 1 d . U . . .
O305 O -0.1710(3) 0.18724(17) -0.0533(2) 0.038(2) Uani 1 1 d . U . . .
O306 O 0.1941(3) 0.53386(19) 0.4545(2) 0.068(3) Uani 1 1 d . U . . .
O308 O -0.2065(6) 0.2746(3) -0.1301(3) 0.072(5) Uani 1 1 d . U . . .
O309 O -0.1742(4) 0.4430(2) 0.4080(3) 0.052(3) Uani 1 1 d . U . . .
O310 O -0.1845(3) 0.2558(3) -0.0106(2) 0.049(3) Uani 1 1 d . U . . .
O311 O -0.2028(5) 0.2768(3) 0.3724(4) 0.073(5) Uani 1 1 d . U . . .
O312 O 0.2840(3) 0.2915(2) -0.0092(2) 0.052(3) Uani 1 1 d . U . . .
O313 O -0.1718(8) 0.1863(4) 0.2982(5) 0.147(9) Uani 1 1 d . U . . .
O314 O -0.3233(7) 0.4413(4) 0.3291(4) 0.116(7) Uani 1 1 d . U . . .
O315 O -0.1876(7) 0.2605(4) 0.2495(4) 0.103(6) Uani 1 1 d . U . . .
O316 O -0.1948(3) 0.16468(16) 0.1248(4) 0.075(4) Uani 1 1 d . U . . .
O317 O 0.2825(8) 0.2911(5) 0.2522(6) 0.161(10) Uani 1 1 d . U . . .
O318 O 0.1556(4) 0.22717(19) 0.1250(3) 0.102(4) Uani 1 1 d . U . . .
O320 O -0.1898(5) 0.1895(2) 0.0386(3) 0.060(3) Uani 1 1 d . U . . .
O321 O -0.1934(8) 0.1884(4) 0.1999(5) 0.128(8) Uani 1 1 d . U . . .
O323 O -0.0234(4) 0.1619(2) -0.0283(2) 0.079(3) Uani 1 1 d . U . . .
O324 O 0.0208(3) 0.32426(19) 0.2064(3) 0.083(4) Uani 1 1 d . U . . .
O325 O 0.1959(2) 0.21192(14) 0.28002(17) 0.0429(18) Uani 1 1 d . U . . .
O326 O -0.1828(4) 0.3594(2) -0.1977(2) 0.059(3) Uani 1 1 d . U . . .
O327 O 0.0118(9) 0.5840(4) -0.2671(4) 0.112(7) Uani 1 1 d . U . . .
O328 O 0.3227(4) 0.3857(2) 0.2885(3) 0.069(3) Uani 1 1 d . U . . .
O329 O -0.3509(5) 0.3213(3) -0.0260(3) 0.114(5) Uiso 1 1 d . . . . .
O330 O 0.2220(7) 0.2283(4) 0.2416(4) 0.101(6) Uani 1 1 d . U . . .
O331 O -0.1213(8) 0.1521(3) -0.0268(3) 0.089(6) Uani 1 1 d . U . . .
O332 O 0.1710(8) 0.3797(5) 0.4486(5) 0.167(10) Uani 1 1 d . U . . .
O333 O 0.2691(3) 0.27822(18) -0.0801(2) 0.057(3) Uani 1 1 d . U . . .
O334 O -0.2433(3) 0.26338(15) -0.05257(17) 0.052(2) Uani 1 1 d . U . . .
O335 O 0.1606(2) 0.23133(15) -0.07453(14) 0.0421(18) Uani 1 1 d . U . . .
O336 O -0.0165(9) 0.4209(4) 0.5096(4) 0.125(8) Uani 1 1 d . U . . .
O337 O 0.2168(7) 0.2317(4) 0.0058(4) 0.106(6) Uani 1 1 d . U . . .
O338 O -0.1294(3) 0.15430(14) 0.02752(15) 0.053(2) Uani 1 1 d . U . . .
O340 O -0.1891(5) 0.66146(19) -0.1592(2) 0.085(4) Uani 1 1 d . U . . .
O341 O 0.0563(8) 0.3951(5) 0.2936(5) 0.183(10) Uani 1 1 d . U . . .
O342 O 0.1731(3) 0.2720(2) 0.3731(3) 0.084(3) Uani 1 1 d . U . . .
O344 O -0.1591(4) 0.5033(2) -0.2445(3) 0.097(4) Uani 1 1 d . U . . .
O346 O -0.1208(12) 0.6511(6) -0.2297(7) 0.102(11) Uiso 0.6 1 d . . P . .
O348 O 0.2787(11) 0.2817(6) 0.3318(6) 0.062(9) Uiso 0.35 1 d . . P . .
O350 O -0.1225(7) 0.1371(4) 0.1859(4) 0.070(5) Uiso 0.5 1 d . . P F 2
O351 O 0.0184(8) 0.3331(5) 0.0168(5) 0.081(7) Uiso 0.5 1 d . . P G 2
O352 O -0.1892(9) 0.3673(4) 0.4429(5) 0.105(9) Uiso 0.7 1 d . . P . .
O353 O -0.1723(5) 0.2906(3) -0.1776(3) 0.071(4) Uiso 0.7 1 d . . P . .
O354 O -0.0426(10) 0.1562(5) 0.2556(6) 0.095(8) Uiso 0.5 1 d . . P . .
O356 O 0.2126(7) 0.3422(4) 0.3911(4) 0.082(6) Uiso 0.6 1 d . . P . .
O358 O -0.0526(6) 0.5969(3) -0.0568(3) 0.050(4) Uiso 0.6 1 d . . P . .
O359 O 0.0233(5) 0.4435(2) 0.3243(3) 0.060(3) Uiso 0.7 1 d . . P . .
O360 O 0.2527(15) 0.3174(3) -0.1294(9) 0.097(5) Uiso 0.6 1 d . . P . .
O361 O 0.1063(7) 0.5002(4) 0.5230(4) 0.085(6) Uiso 0.6 1 d . . P . .
O362 O 0.1468(10) 0.1860(5) 0.0284(6) 0.074(7) Uiso 0.4 1 d . . P . .
O363 O -0.3777(7) 0.3513(4) -0.0220(4) 0.067(5) Uiso 0.5 1 d . . P . .
O364 O 0.000000 0.500000 0.5185(4) 0.098(6) Uiso 1 2 d S . P . .
O365 O 0.1760(6) 0.3583(3) 0.1691(4) 0.078(5) Uiso 0.7 1 d . . P . .
O367 O -0.1612(7) 0.3102(4) -0.2447(5) 0.092(6) Uiso 0.6 1 d . . P . .
O368 O -0.2128(7) 0.2491(4) 0.3060(4) 0.066(5) Uiso 0.5 1 d . . P . .
O369 O 0.1700(7) 0.2639(4) -0.1446(4) 0.076(6) Uiso 0.6 1 d . . P . .
O370 O -0.2701(7) 0.3164(4) 0.3276(4) 0.087(6) Uiso 0.7 1 d . . P . .
O372 O 0.1377(5) 0.1822(3) 0.2000(3) 0.068(4) Uiso 0.7 1 d . . P . .
O373 O 0.1921(8) 0.3573(4) 0.0750(5) 0.064(6) Uiso 0.5 1 d . . P . .
O374 O -0.2828(6) 0.3986(3) -0.0326(3) 0.082(5) Uiso 0.7 1 d . . P . .
O375 O -0.0236(9) 0.3070(5) 0.0923(6) 0.068(7) Uiso 0.4 1 d . . P . .
O376 O -0.0914(15) 0.1237(8) 0.1856(9) 0.094(13) Uiso 0.3 1 d . . P H 1
O377 O -0.0330(9) 0.3117(5) 0.1335(5) 0.075(7) Uiso 0.4 1 d . . P . .
O378 O 0.1148(9) 0.1403(5) 0.1268(7) 0.094(10) Uiso 0.4 1 d . . P . .
O381 O 0.0469(6) 0.1383(3) 0.2502(3) 0.052(4) Uiso 0.55 1 d . . P . .
O382 O 0.0640(9) 0.5224(5) 0.3285(6) 0.062(7) Uiso 0.4 1 d . . P . .
O383 O -0.4709(9) 0.3676(5) 0.0007(6) 0.071(7) Uiso 0.4 1 d . . P . .
O384 O -0.0639(7) 0.4860(4) -0.0839(4) 0.061(6) Uiso 0.5 1 d . . P . .
O385 O 0.2394(15) 0.3506(8) 0.0453(9) 0.099(14) Uiso 0.35 1 d . . P . .
O386 O 0.2525(7) 0.3484(4) 0.2013(4) 0.051(5) Uiso 0.5 1 d . . P . .
O389 O 0.3289(10) 0.4244(5) 0.2550(6) 0.076(7) Uiso 0.4 1 d . . P . .
O390 O 0.3060(6) 0.4753(3) 0.4570(4) 0.052(4) Uiso 0.5 1 d . . P . .
O391 O -0.2581(8) 0.3473(4) 0.1222(14) 0.082(7) Uiso 0.35 1 d . . P . .
O392 O 0.1540(6) 0.4162(3) 0.4965(4) 0.055(4) Uiso 0.5 1 d . . P . .
O393 O 0.1903(14) 0.4627(8) 0.2820(8) 0.099(12) Uiso 0.35 1 d . . P . .
O394 O 0.0626(9) 0.1482(5) 0.0415(5) 0.056(7) Uiso 0.4 1 d . . P . .
O395 O 0.0731(14) 0.1413(8) 0.2015(8) 0.091(13) Uiso 0.35 1 d . . P . .
O396 O 0.2055(6) 0.2445(3) 0.2926(3) 0.063(4) Uiso 0.6 1 d . . P . .
O397 O -0.0278(6) 0.1413(3) 0.1123(3) 0.062(5) Uiso 0.5 1 d . . P . .
O398 O -0.0238(7) 0.5302(4) -0.0882(4) 0.069(5) Uiso 0.5 1 d . . P . .
O399 O -0.0359(8) 0.1519(4) 0.0388(5) 0.084(7) Uiso 0.5 1 d . . P . .
O400 O 0.0530(8) 0.3648(4) -0.0200(5) 0.087(7) Uiso 0.5 1 d . . P I 2
C11 C 0.1217(13) 0.3128(10) 0.1218(4) 0.138(13) Uiso 0.4 1 d D U P . .
C12 C 0.0735(13) 0.3098(8) 0.1145(4) 0.099(12) Uiso 0.4 1 d D U P . .
C13 C 0.0585(8) 0.3130(4) 0.1430(4) 0.029(5) Uiso 0.4 1 d D U P . .
C21 C -0.1348(5) 0.3366(3) 0.0341(3) 0.057(4) Uani 1 1 d D U . . .
C22 C -0.0863(5) 0.3341(3) 0.0423(3) 0.068(4) Uani 1 1 d D U . . .
C23 C -0.0647(5) 0.3427(3) 0.0168(3) 0.069(4) Uani 1 1 d D U . . .
C24 C -0.0636(13) 0.3629(5) -0.0082(6) 0.100(7) Uiso 0.4 1 d DG U P J 1
C25 C -0.0211(16) 0.3572(7) -0.0162(8) 0.135(12) Uiso 0.4 1 d G U P J 1
C26 C 0.0118(11) 0.3743(11) -0.0154(10) 0.168(14) Uiso 0.4 1 d G U P J 1
C27 C 0.0022(15) 0.3972(9) -0.0065(11) 0.172(14) Uiso 0.4 1 d G U P J 1
C28 C -0.0403(18) 0.4029(6) 0.0015(9) 0.160(13) Uiso 0.4 1 d G U P J 1
C29 C -0.0732(12) 0.3857(7) 0.0007(7) 0.097(10) Uiso 0.4 1 d G U P J 1
C31 C -0.1410(5) 0.3372(4) 0.2091(4) 0.076(6) Uani 1 1 d D U . . .
C32 C -0.0920(5) 0.3401(3) 0.2154(4) 0.076(4) Uani 1 1 d D U . . .
C33 C -0.0773(5) 0.3658(3) 0.2195(4) 0.089(4) Uani 1 1 d D U . . .
C34 C -0.0279(5) 0.3690(5) 0.2208(5) 0.088(6) Uiso 0.5 1 d DG U P . .
C35 C -0.0036(7) 0.3599(4) 0.2420(4) 0.083(8) Uiso 0.5 1 d G U P . .
C36 C 0.0418(7) 0.3630(5) 0.2426(5) 0.078(7) Uiso 0.5 1 d G U P . .
C37 C 0.0628(5) 0.3752(5) 0.2221(6) 0.111(9) Uiso 0.5 1 d G U P . .
C38 C 0.0385(8) 0.3843(5) 0.2009(5) 0.122(10) Uiso 0.5 1 d G U P . .
C39 C -0.0069(8) 0.3812(5) 0.2003(5) 0.105(9) Uiso 0.5 1 d G U P . .
N1 N 0.0581(7) 0.3198(4) 0.0873(4) 0.080(6) Uiso 0.7 1 d D . P . .
N2 N -0.0735(7) 0.3476(4) 0.0678(4) 0.066(5) Uiso 0.6 1 d D . P . .
N3 N -0.0667(4) 0.3278(2) 0.1910(3) 0.067(4) Uani 1 1 d D . . . .
Na1 Na 0.2023(3) 0.2969(2) -0.0985(2) 0.045(3) Uani 0.6 1 d . . P . .
Na2 Na 0.2004(8) 0.2953(4) 0.3439(5) 0.133(7) Uani 0.65 1 d . U P . .
Na3 Na -0.2539(6) 0.3180(3) -0.0979(4) 0.106(6) Uani 0.5 1 d . . P . .
Na4 Na -0.2520(8) 0.35370(19) -0.1272(5) 0.069(3) Uani 0.5 1 d . U P . .
Na5 Na -0.2221(3) 0.64189(16) -0.12987(19) 0.045(2) Uani 0.5 1 d . . P . .
Na6 Na -0.0582(3) 0.4416(2) -0.0791(2) 0.115(4) Uani 0.8 1 d . . P C .

loop_
_atom_site_aniso_label
_atom_site_aniso_U_11
_atom_site_aniso_U_22
_atom_site_aniso_U_33
_atom_site_aniso_U_23
_atom_site_aniso_U_13
_atom_site_aniso_U_12
Mo1 0.0199(7) 0.0166(8) 0.0248(8) -0.0012(6) -0.0024(6) 0.0004(6)
Mo2 0.0172(7) 0.0207(8) 0.0259(8) -0.0024(6) -0.0022(6) -0.0038(6)
Mo3 0.0213(7) 0.0164(7) 0.0267(8) 0.0008(6) 0.0009(6) 0.0036(6)
Mo4 0.0194(7) 0.0160(7) 0.0203(7) 0.0022(6) -0.0028(6) 0.0015(6)
Mo5 0.0180(7) 0.0152(7) 0.0225(7) 0.0025(6) 0.0002(6) -0.0034(6)
Mo6 0.0212(7) 0.0168(8) 0.0329(8) 0.0045(6) 0.0077(7) 0.0023(6)
Mo7 0.0155(7) 0.0211(8) 0.0258(8) -0.0027(6) -0.0013(6) -0.0012(6)
Mo8 0.0262(8) 0.0289(8) 0.0220(8) 0.0045(6) 0.0038(6) 0.0056(7)
Mo9 0.0167(7) 0.0165(8) 0.0210(7) 0.0011(6) -0.0038(6) -0.0012(6)
Mo10 0.0219(7) 0.0143(7) 0.0234(8) -0.0007(6) -0.0033(6) 0.0001(6)
Mo11 0.0181(7) 0.0201(8) 0.0226(8) -0.0002(6) 0.0003(6) -0.0018(6)
Mo12 0.0260(8) 0.0133(7) 0.0285(8) 0.0028(6) 0.0057(6) 0.0012(6)
Mo13 0.0185(7) 0.0179(8) 0.0230(8) -0.0007(6) 0.0026(6) -0.0003(6)
Mo14 0.0231(8) 0.0178(7) 0.0270(8) -0.0046(6) 0.0007(6) -0.0052(6)
Mo15 0.0168(3) 0.0243(3) 0.0213(3) 0.0026(8) -0.0014(8) 0.0015(2)
Mo16 0.0173(7) 0.0163(7) 0.0280(8) -0.0008(6) 0.0019(6) -0.0001(6)
Mo17 0.0179(7) 0.0189(7) 0.0176(7) -0.0018(6) 0.0000(6) -0.0027(6)
Mo18 0.0272(8) 0.0151(8) 0.0285(8) -0.0014(6) 0.0002(6) -0.0001(6)
Mo19 0.0154(7) 0.0243(8) 0.0294(8) -0.0006(6) -0.0008(6) 0.0004(6)
Mo20 0.0157(7) 0.0225(8) 0.0438(10) -0.0124(7) -0.0002(7) -0.0021(6)
Mo21 0.0163(7) 0.0178(7) 0.0241(8) -0.0016(6) -0.0042(6) 0.0027(6)
Mo22 0.0213(7) 0.0140(7) 0.0356(9) -0.0036(6) -0.0115(7) 0.0046(6)
Mo23 0.0223(8) 0.0320(9) 0.0239(8) -0.0039(6) -0.0007(6) -0.0140(6)
Mo24 0.0219(8) 0.0194(8) 0.0291(8) 0.0019(6) 0.0040(6) 0.0049(6)
Mo25 0.0194(7) 0.0137(7) 0.0240(7) 0.0020(6) 0.0060(6) -0.0002(6)
Mo26 0.0189(7) 0.0170(7) 0.0243(8) -0.0004(6) -0.0016(6) 0.0003(6)
Mo27 0.0189(7) 0.0235(8) 0.0268(8) 0.0002(6) -0.0002(6) -0.0012(6)
Mo28 0.0195(7) 0.0168(7) 0.0222(7) -0.0007(6) -0.0012(6) -0.0018(6)
Mo29 0.0156(7) 0.0334(9) 0.0349(9) -0.0144(7) -0.0011(7) 0.0004(6)
Mo30 0.0186(7) 0.0139(7) 0.0246(8) 0.0002(6) 0.0047(6) -0.0009(6)
Mo31 0.0214(8) 0.0208(8) 0.0419(10) -0.0089(7) 0.0041(7) -0.0056(6)
Mo32 0.0207(8) 0.0437(11) 0.0288(9) 0.0035(8) 0.0001(7) 0.0085(7)
Mo33 0.0235(7) 0.0138(7) 0.0281(8) 0.0003(6) 0.0055(6) 0.0040(6)
Mo34 0.0165(3) 0.0186(3) 0.0530(4) 0.0015(10) -0.0007(10) -0.0002(2)
Mo35 0.0260(8) 0.0219(8) 0.0223(8) 0.0011(6) -0.0080(6) 0.0029(6)
Mo36 0.0228(8) 0.0250(8) 0.0253(8) -0.0016(6) -0.0038(6) 0.0087(6)
Mo37 0.0178(7) 0.0154(7) 0.0214(7) -0.0002(6) -0.0038(6) 0.0031(6)
Mo38 0.0164(7) 0.0200(8) 0.0410(9) -0.0053(7) 0.0010(7) 0.0001(6)
Mo39 0.0279(13) 0.0247(6) 0.0268(5) 0.0003(11) 0.0048(13) 0.0044(7)
Mo40 0.0220(9) 0.0167(8) 0.0285(10) 0.0022(7) -0.0059(8) 0.0023(7)
Mo41 0.0326(9) 0.0339(9) 0.0299(9) 0.0072(7) -0.0052(7) -0.0164(8)
Mo42 0.0189(7) 0.0218(8) 0.0509(11) -0.0138(7) 0.0063(7) -0.0028(6)
Mo43 0.0167(10) 0.0230(9) 0.0355(10) -0.0111(7) 0.0042(8) -0.0048(7)
Mo44 0.0172(7) 0.0208(8) 0.0252(8) 0.0015(6) 0.0017(6) 0.0025(6)
Mo45 0.0219(7) 0.0148(7) 0.0208(7) 0.0013(6) -0.0010(6) -0.0019(6)
Mo46 0.0254(8) 0.0153(7) 0.0258(8) -0.0022(6) -0.0068(6) 0.0026(6)
Mo47 0.0159(7) 0.0224(8) 0.0234(8) 0.0035(6) 0.0009(6) -0.0017(6)
Mo48 0.0180(7) 0.0265(9) 0.0364(9) 0.0117(7) -0.0045(7) 0.0007(6)
Mo49 0.0182(7) 0.0133(7) 0.0202(7) -0.0015(6) -0.0003(6) -0.0003(6)
Mo50 0.0405(9) 0.0181(8) 0.0326(9) 0.0027(7) 0.0109(7) 0.0092(7)
Mo51 0.0255(8) 0.0199(8) 0.0361(9) 0.0014(6) 0.0013(7) 0.0044(6)
Mo52 0.0203(7) 0.0153(7) 0.0355(8) -0.0030(6) -0.0046(6) 0.0022(6)
Mo53 0.0214(7) 0.0134(7) 0.0403(9) -0.0066(6) 0.0007(7) 0.0000(6)
Mo54 0.0184(7) 0.0164(7) 0.0184(7) 0.0006(6) 0.0034(6) -0.0009(6)
Mo55 0.0160(7) 0.0204(8) 0.0425(10) 0.0098(7) -0.0024(7) 0.0001(6)
Mo56 0.0348(9) 0.0512(10) 0.0246(8) -0.0069(7) 0.0037(7) -0.0281(8)
Mo57 0.0299(9) 0.0281(9) 0.0587(12) -0.0124(8) 0.0120(8) -0.0050(8)
Mo58 0.0220(7) 0.0164(8) 0.0287(8) -0.0016(6) -0.0026(6) 0.0003(6)
Mo59 0.0184(7) 0.0381(10) 0.0289(8) -0.0039(7) -0.0008(6) -0.0005(7)
Mo60 0.0331(9) 0.0348(10) 0.0346(9) -0.0068(8) 0.0105(8) -0.0153(8)
Mo61 0.0243(15) 0.0295(11) 0.0562(14) -0.0210(10) 0.0122(12) -0.0122(10)
Mo62 0.0512(9) 0.0245(8) 0.0286(7) -0.0083(6) 0.0118(6) 0.0003(7)
Mo63 0.0282(8) 0.0370(9) 0.0304(9) -0.0001(7) -0.0008(7) 0.0059(7)
Mo64 0.0218(7) 0.0151(7) 0.0294(8) 0.0008(6) 0.0071(6) 0.0037(6)
Mo65 0.0341(9) 0.0166(8) 0.0374(9) -0.0069(6) 0.0099(7) 0.0005(6)
Mo66 0.0336(9) 0.0387(10) 0.0326(9) 0.0129(7) 0.0105(7) 0.0158(8)
Mo67 0.0182(7) 0.0369(8) 0.0317(8) 0.0005(7) 0.0000(6) -0.0026(6)
Mo68 0.0757(13) 0.0804(14) 0.0371(10) 0.0305(9) 0.0305(9) 0.0583(11)
Mo69 0.0360(10) 0.0358(10) 0.0622(13) -0.0254(9) 0.0163(9) -0.0083(8)
Mo70 0.0185(12) 0.0064(13) 0.0184(14) 0.0017(10) 0.0036(8) 0.0005(9)
Mo71 0.0387(8) 0.0503(10) 0.0516(11) -0.0220(8) -0.0242(8) 0.0233(7)
Mo72 0.0669(12) 0.0271(8) 0.0578(10) -0.0177(7) -0.0447(9) 0.0233(8)
Mo73 0.0527(13) 0.0763(16) 0.0680(14) 0.0457(12) -0.0339(11) -0.0439(12)
Mo74 0.064(4) 0.043(2) 0.048(3) -0.0013(18) 0.014(3) 0.001(2)
Mo75 0.068(4) 0.037(2) 0.077(3) -0.009(2) -0.024(3) 0.021(3)
Mo76 0.043(3) 0.0187(18) 0.0320(17) 0.0065(13) 0.0191(18) 0.0139(18)
Mo77 0.024(2) 0.0330(18) 0.054(3) 0.0029(16) 0.008(2) 0.0021(15)
M39 0.030(8) 0.035(5) 0.028(4) 0.006(6) 0.004(7) 0.011(5)
M40 0.040(10) 0.015(6) 0.028(7) -0.005(5) -0.003(7) 0.014(6)
M43 0.024(7) 0.020(4) 0.051(8) -0.014(4) 0.017(6) -0.011(4)
M61 0.020(10) 0.025(5) 0.043(7) -0.004(5) 0.012(6) -0.002(5)
M70 0.071(3) 0.042(3) 0.045(3) -0.017(3) 0.022(3) -0.035(3)
M74 0.030(3) 0.0119(18) 0.051(4) -0.0046(17) 0.009(2) 0.0057(16)
M75 0.080(6) 0.034(3) 0.039(3) -0.014(2) -0.026(3) 0.044(3)
M76 0.041(3) 0.039(2) 0.050(2) -0.0043(18) 0.003(2) -0.003(2)
M77 0.016(2) 0.0184(17) 0.028(2) -0.0033(13) -0.0040(18) 0.0035(13)
O1 0.025(5) 0.018(5) 0.027(5) -0.001(4) 0.000(4) 0.012(4)
O2 0.017(2) 0.022(2) 0.014(4) -0.002(4) 0.003(4) 0.0009(17)
O3 0.025(5) 0.021(5) 0.007(4) 0.001(3) 0.007(3) 0.000(4)
O4 0.025(6) 0.023(6) 0.012(5) -0.007(4) -0.002(4) -0.006(5)
O5 0.011(4) 0.013(4) 0.018(4) -0.001(3) 0.010(3) -0.001(3)
O6 0.016(5) 0.028(6) 0.018(5) 0.004(4) 0.003(4) -0.001(4)
O7 0.010(4) 0.017(5) 0.044(6) 0.005(4) 0.004(4) 0.005(4)
O8 0.023(5) 0.009(5) 0.035(6) 0.001(4) 0.000(4) -0.003(4)
O9 0.014(4) 0.008(4) 0.010(4) 0.001(3) -0.003(3) -0.005(3)
O10 0.032(6) 0.021(5) 0.026(5) -0.006(4) 0.003(4) -0.008(4)
O11 0.006(4) 0.006(4) 0.042(6) 0.001(4) -0.003(4) 0.000(3)
O12 0.032(6) 0.020(5) 0.026(5) 0.009(4) 0.000(5) -0.001(5)
O13 0.015(5) 0.014(5) 0.016(5) -0.001(4) -0.007(4) 0.002(4)
O14 0.019(5) 0.013(5) 0.023(5) -0.001(4) 0.006(4) 0.003(4)
O15 0.019(2) 0.022(2) 0.024(3) 0.002(5) 0.004(5) 0.0002(18)
O16 0.028(6) 0.018(5) 0.025(6) 0.008(4) -0.004(5) 0.008(4)
O17 0.012(4) 0.016(4) 0.017(4) 0.013(4) -0.002(3) -0.001(4)
O18 0.031(6) 0.012(5) 0.033(6) -0.007(4) 0.009(5) -0.003(4)
O19 0.022(5) 0.011(4) 0.041(6) -0.005(4) -0.008(4) 0.007(4)
O20 0.044(7) 0.026(6) 0.020(6) 0.002(5) 0.012(5) -0.006(5)
O21 0.016(5) 0.019(5) 0.018(5) -0.006(4) 0.006(4) -0.006(4)
O22 0.015(5) 0.017(5) 0.030(5) 0.006(4) 0.002(4) 0.009(4)
O23 0.023(2) 0.036(3) 0.025(3) 0.015(6) -0.002(6) -0.003(2)
O24 0.036(6) 0.031(5) 0.060(7) 0.014(5) 0.002(5) 0.002(5)
O25 0.018(5) 0.021(5) 0.024(5) 0.002(4) 0.007(4) 0.003(4)
O26 0.019(5) 0.009(5) 0.023(5) -0.007(4) -0.002(4) -0.002(4)
O27 0.030(6) 0.030(6) 0.013(5) -0.002(4) -0.004(4) -0.006(5)
O28 0.029(5) 0.012(4) 0.033(6) 0.003(4) 0.004(4) 0.001(4)
O29 0.018(5) 0.029(6) 0.008(4) 0.006(4) 0.003(4) 0.001(4)
O30 0.021(5) 0.028(6) 0.014(4) 0.001(4) 0.008(4) 0.008(4)
O31 0.048(7) 0.042(7) 0.007(5) -0.001(5) -0.001(4) -0.006(6)
O32 0.014(5) 0.022(6) 0.035(6) -0.001(5) -0.005(4) -0.007(4)
O33 0.015(4) 0.019(4) 0.022(4) -0.003(4) 0.004(3) 0.014(3)
O34 0.038(6) 0.018(5) 0.021(5) 0.005(4) 0.009(5) 0.006(5)
O35 0.028(6) 0.011(5) 0.050(7) 0.014(5) -0.006(5) -0.001(4)
O36 0.037(6) 0.019(5) 0.027(5) 0.004(4) 0.004(5) 0.009(4)
O37 0.017(5) 0.021(6) 0.032(6) -0.002(4) -0.006(4) 0.002(4)
O38 0.026(5) 0.026(6) 0.025(5) -0.002(4) 0.000(4) 0.007(4)
O39 0.025(5) 0.043(7) 0.037(6) -0.004(5) 0.011(5) 0.012(5)
O40 0.009(4) 0.007(4) 0.027(6) 0.003(4) 0.004(4) 0.002(3)
O41 0.013(4) 0.023(5) 0.033(5) 0.000(4) 0.003(4) 0.004(3)
O42 0.018(5) 0.008(5) 0.033(6) 0.002(4) -0.006(4) 0.002(4)
O43 0.022(6) 0.019(6) 0.039(7) 0.000(5) 0.005(5) 0.000(4)
O44 0.035(6) 0.013(4) 0.022(5) 0.002(4) -0.019(4) -0.006(4)
O45 0.036(6) 0.014(5) 0.046(7) 0.002(4) -0.003(5) -0.002(4)
O46 0.009(5) 0.027(6) 0.036(6) -0.007(5) -0.001(4) 0.003(4)
O47 0.010(4) 0.037(6) 0.029(5) -0.005(5) 0.002(4) 0.007(4)
O48 0.036(6) 0.017(5) 0.025(5) -0.001(4) -0.003(5) 0.007(4)
O49 0.014(5) 0.033(6) 0.033(6) -0.006(5) 0.016(4) -0.008(4)
O50 0.015(5) 0.014(5) 0.019(5) -0.003(4) 0.003(4) 0.000(4)
O51 0.025(5) 0.010(4) 0.030(6) 0.002(4) -0.003(4) -0.002(4)
O52 0.013(4) 0.017(5) 0.023(5) -0.002(4) 0.006(4) -0.001(3)
O53 0.005(4) 0.020(5) 0.033(6) 0.001(4) 0.006(4) -0.002(4)
O54 0.029(6) 0.017(6) 0.042(7) -0.018(5) 0.002(5) 0.010(4)
O55 0.034(6) 0.026(5) 0.033(5) 0.002(4) 0.017(4) -0.006(4)
O56 0.011(5) 0.025(6) 0.024(6) 0.004(4) 0.002(4) -0.002(4)
O57 0.018(5) 0.026(6) 0.043(7) -0.015(5) -0.009(4) 0.000(4)
O58 0.021(5) 0.006(5) 0.046(6) 0.003(4) -0.001(5) 0.001(4)
O59 0.030(5) 0.014(4) 0.032(6) -0.006(4) -0.019(4) 0.005(4)
O60 0.029(7) 0.022(7) 0.071(9) -0.011(6) -0.002(6) -0.004(5)
O61 0.026(6) 0.010(4) 0.042(6) -0.011(4) 0.002(5) -0.003(4)
O62 0.020(6) 0.049(8) 0.029(6) -0.011(5) 0.004(5) 0.009(5)
O63 0.023(5) 0.022(5) 0.026(5) 0.001(4) 0.018(4) 0.000(4)
O64 0.030(6) 0.020(6) 0.032(6) 0.005(5) -0.003(5) -0.003(5)
O65 0.027(6) 0.029(7) 0.033(7) -0.003(5) 0.007(5) 0.008(5)
O66 0.031(3) 0.044(3) 0.029(3) -0.002(6) -0.021(6) -0.012(2)
O67 0.023(5) 0.019(5) 0.018(5) -0.001(4) 0.010(4) 0.003(4)
O68 0.017(5) 0.026(6) 0.041(7) -0.007(5) -0.010(5) -0.006(5)
O69 0.027(6) 0.012(5) 0.040(6) -0.009(5) 0.008(5) -0.005(5)
O70 0.013(5) 0.028(6) 0.021(5) 0.012(4) -0.005(4) 0.005(4)
O71 0.032(5) 0.010(4) 0.030(5) -0.003(4) 0.002(4) -0.004(4)
O72 0.008(4) 0.016(5) 0.021(5) -0.006(4) 0.006(3) 0.001(3)
O73 0.037(6) 0.022(6) 0.025(5) -0.004(4) 0.011(5) 0.005(5)
O74 0.020(2) 0.022(2) 0.027(3) -0.005(7) -0.005(7) -0.0007(18)
O75 0.019(4) 0.016(5) 0.025(5) 0.006(4) -0.001(4) 0.006(3)
O76 0.014(5) 0.018(5) 0.040(6) -0.015(4) 0.002(5) -0.003(4)
O77 0.022(5) 0.019(5) 0.026(5) 0.002(4) -0.001(4) -0.005(4)
O78 0.014(5) 0.027(6) 0.057(7) -0.017(5) -0.008(4) 0.013(4)
O79 0.032(6) 0.016(6) 0.045(7) 0.007(5) -0.008(5) -0.003(5)
O80 0.038(7) 0.011(5) 0.035(7) 0.005(5) 0.016(5) 0.011(5)
O81 0.009(4) 0.045(6) 0.020(5) -0.004(4) 0.001(4) -0.009(4)
O82 0.014(4) 0.016(5) 0.013(4) -0.005(3) 0.003(3) 0.000(4)
O83 0.017(5) 0.019(5) 0.041(6) -0.004(4) 0.000(4) 0.006(4)
O84 0.027(5) 0.006(5) 0.027(6) 0.004(4) -0.002(4) 0.001(4)
O85 0.019(6) 0.026(6) 0.050(8) 0.005(6) -0.003(5) 0.009(5)
O86 0.036(6) 0.057(7) 0.049(6) 0.027(5) 0.020(5) 0.026(5)
O87 0.007(4) 0.017(6) 0.043(6) 0.001(5) 0.010(4) 0.004(4)
O88 0.031(6) 0.027(6) 0.045(7) -0.012(5) 0.001(5) -0.022(5)
O89 0.022(6) 0.031(7) 0.045(7) 0.005(6) 0.005(5) 0.017(5)
O90 0.024(5) 0.019(5) 0.026(5) -0.003(4) 0.004(4) -0.002(4)
O91 0.013(5) 0.018(6) 0.038(7) -0.007(5) -0.001(5) -0.002(4)
O92 0.011(5) 0.019(6) 0.035(6) -0.007(5) -0.006(4) 0.007(4)
O93 0.008(3) 0.010(3) 0.008(3) 0.006(2) 0.001(2) -0.002(2)
O94 0.007(4) 0.028(6) 0.024(5) 0.001(4) -0.005(4) -0.002(4)
O95 0.032(6) 0.024(6) 0.023(6) -0.001(5) 0.000(5) 0.000(5)
O96 0.020(6) 0.026(6) 0.028(6) -0.012(5) 0.010(4) 0.001(5)
O97 0.017(5) 0.023(5) 0.024(5) 0.003(4) -0.008(4) -0.007(4)
O98 0.021(2) 0.027(3) 0.033(5) -0.002(4) -0.003(4) -0.003(2)
O99 0.058(8) 0.024(6) 0.035(6) 0.005(5) 0.031(5) -0.003(5)
O100 0.025(5) 0.012(5) 0.043(6) -0.005(4) -0.017(4) 0.011(4)
O101 0.024(4) 0.019(4) 0.011(4) -0.007(3) 0.007(3) 0.001(3)
O102 0.020(5) 0.028(6) 0.037(6) 0.009(5) 0.001(5) 0.004(4)
O103 0.010(4) 0.021(5) 0.034(6) 0.008(4) -0.003(4) -0.009(4)
O104 0.036(7) 0.015(5) 0.039(6) 0.003(5) -0.019(5) 0.004(5)
O105 0.055(8) 0.027(6) 0.040(7) 0.006(5) -0.008(6) 0.016(5)
O106 0.013(4) 0.020(5) 0.024(5) 0.001(4) 0.007(4) -0.007(4)
O107 0.007(4) 0.026(5) 0.029(5) -0.001(4) 0.004(3) -0.005(4)
O108 0.033(6) 0.030(6) 0.049(7) -0.006(5) 0.018(5) -0.009(4)
O109 0.021(5) 0.013(5) 0.044(7) 0.004(4) 0.019(5) -0.001(4)
O110 0.015(5) 0.039(7) 0.014(5) 0.004(5) 0.001(4) 0.001(5)
O111 0.047(8) 0.036(8) 0.039(7) 0.001(6) 0.001(6) 0.009(6)
O112 0.017(4) 0.008(4) 0.025(5) -0.010(4) 0.003(4) 0.002(3)
O113 0.023(5) 0.010(4) 0.039(6) 0.003(4) 0.017(4) 0.005(4)
O114 0.026(6) 0.008(5) 0.019(5) 0.002(4) -0.003(4) -0.002(4)
O115 0.060(8) 0.016(6) 0.064(8) -0.004(6) 0.012(7) -0.008(6)
O116 0.029(6) 0.018(6) 0.035(6) -0.016(5) -0.006(5) 0.003(5)
O117 0.030(5) 0.023(5) 0.056(7) 0.006(5) -0.014(5) -0.011(4)
O118 0.041(5) 0.031(5) 0.019(4) -0.016(4) -0.007(4) 0.021(4)
O119 0.030(5) 0.015(4) 0.031(5) 0.001(3) -0.001(4) 0.015(4)
O120 0.045(7) 0.025(6) 0.086(10) -0.034(6) 0.042(7) -0.014(5)
O121 0.009(5) 0.028(5) 0.059(7) -0.019(5) -0.008(5) 0.004(4)
O122 0.039(6) 0.019(6) 0.034(6) -0.009(4) -0.016(5) 0.003(5)
O123 0.023(6) 0.019(5) 0.033(6) -0.012(4) 0.001(5) 0.004(4)
O124 0.031(6) 0.016(5) 0.036(5) 0.004(4) 0.003(4) -0.006(4)
O125 0.012(4) 0.025(5) 0.024(5) 0.007(4) 0.002(3) 0.005(4)
O126 0.054(8) 0.039(6) 0.039(7) 0.000(5) 0.005(6) -0.027(6)
O127 0.027(5) 0.035(7) 0.018(5) -0.003(4) -0.004(4) 0.000(5)
O128 0.023(6) 0.030(6) 0.036(7) 0.009(5) 0.004(5) 0.010(5)
O129 0.014(5) 0.015(5) 0.063(8) -0.001(5) 0.007(5) -0.002(4)
O130 0.018(5) 0.021(6) 0.043(7) 0.015(5) -0.011(5) -0.001(5)
O131 0.007(4) 0.038(5) 0.041(5) 0.005(4) 0.011(3) 0.003(3)
O132 0.021(6) 0.033(7) 0.039(7) -0.006(5) -0.003(5) -0.004(5)
O133 0.028(3) 0.056(4) 0.034(4) -0.005(7) -0.013(6) -0.007(3)
O134 0.023(5) 0.033(6) 0.024(5) 0.002(4) 0.005(4) -0.022(4)
O135 0.019(5) 0.008(5) 0.024(6) 0.000(4) 0.004(4) -0.005(4)
O136 0.028(5) 0.016(5) 0.024(5) -0.005(4) -0.004(4) -0.007(4)
O137 0.038(6) 0.030(6) 0.027(5) 0.013(4) -0.013(5) -0.013(4)
O138 0.030(6) 0.021(6) 0.016(5) 0.001(4) 0.002(4) 0.003(5)
O139 0.014(5) 0.022(5) 0.009(4) 0.003(4) -0.005(4) 0.002(4)
O140 0.025(6) 0.036(7) 0.126(12) -0.023(7) -0.021(7) 0.017(5)
O141 0.037(6) 0.017(5) 0.013(5) -0.006(4) 0.004(4) 0.013(4)
O142 0.028(6) 0.011(5) 0.012(5) -0.007(4) -0.002(4) -0.004(4)
O143 0.034(6) 0.013(5) 0.018(5) -0.001(4) 0.017(4) -0.002(4)
O144 0.043(8) 0.061(9) 0.063(9) 0.010(7) -0.016(7) 0.005(7)
O145 0.064(9) 0.044(7) 0.053(8) -0.020(6) -0.017(7) 0.020(6)
O146 0.035(7) 0.039(8) 0.036(7) -0.001(6) 0.001(6) 0.001(6)
O147 0.012(5) 0.029(6) 0.060(8) -0.002(5) -0.005(5) -0.001(4)
O148 0.022(5) 0.024(5) 0.022(5) 0.003(4) 0.004(4) -0.009(4)
O149 0.038(6) 0.032(7) 0.046(7) 0.006(6) 0.017(5) 0.005(5)
O150 0.027(6) 0.016(5) 0.030(6) 0.000(4) -0.003(5) 0.003(4)
O151 0.038(7) 0.032(7) 0.037(7) -0.015(5) -0.012(6) 0.004(5)
O152 0.033(6) 0.011(5) 0.029(6) 0.001(4) -0.004(5) 0.000(4)
O153 0.025(5) 0.029(6) 0.036(6) 0.003(5) -0.013(4) -0.011(4)
O154 0.040(7) 0.043(7) 0.037(7) -0.006(6) 0.009(6) -0.008(6)
O155 0.028(6) 0.028(6) 0.036(6) -0.020(5) 0.011(5) -0.012(5)
O156 0.047(7) 0.018(4) 0.056(7) -0.024(4) 0.038(5) -0.013(4)
O157 0.020(5) 0.014(5) 0.048(6) 0.008(4) 0.006(4) 0.009(4)
O158 0.037(6) 0.025(6) 0.029(5) 0.004(4) -0.012(4) -0.014(5)
O159 0.026(5) 0.021(5) 0.036(5) 0.006(4) -0.001(4) -0.011(4)
O160 0.037(6) 0.042(6) 0.043(6) -0.013(5) 0.019(5) -0.019(5)
O161 0.063(8) 0.015(6) 0.083(9) 0.003(6) 0.050(7) -0.007(5)
O162 0.019(5) 0.024(6) 0.050(7) -0.004(5) 0.001(5) -0.001(4)
O163 0.046(7) 0.024(5) 0.022(5) -0.001(4) -0.011(5) -0.001(5)
O164 0.028(7) 0.045(8) 0.040(7) 0.007(6) -0.001(6) -0.017(6)
O165 0.031(6) 0.024(5) 0.039(5) -0.004(4) -0.005(4) -0.006(4)
O166 0.021(5) 0.035(6) 0.024(5) -0.010(4) 0.001(4) -0.004(4)
O167 0.053(8) 0.033(6) 0.045(7) -0.004(5) -0.012(6) 0.031(6)
O168 0.026(6) 0.010(5) 0.020(5) -0.002(4) 0.006(4) -0.002(4)
O169 0.020(6) 0.074(9) 0.046(7) -0.010(6) 0.009(5) -0.009(6)
O170 0.050(7) 0.021(6) 0.030(6) -0.004(5) 0.014(5) 0.019(5)
O171 0.021(6) 0.061(7) 0.034(6) 0.006(5) -0.001(5) -0.004(5)
O172 0.040(6) 0.009(4) 0.043(6) -0.005(4) 0.003(5) 0.003(4)
O173 0.023(5) 0.032(6) 0.071(8) -0.014(5) -0.003(5) -0.010(4)
O174 0.022(5) 0.022(5) 0.046(6) 0.007(4) -0.003(4) 0.011(4)
O175 0.072(8) 0.052(7) 0.014(4) 0.005(4) 0.001(5) 0.035(6)
O176 0.031(7) 0.047(8) 0.030(6) 0.015(6) -0.003(5) -0.006(6)
O177 0.031(6) 0.009(5) 0.065(8) -0.006(5) -0.014(5) 0.004(4)
O178 0.057(7) 0.029(5) 0.021(5) -0.006(4) -0.002(4) -0.012(5)
O179 0.050(7) 0.025(6) 0.042(6) -0.005(5) 0.005(5) 0.010(5)
O180 0.052(7) 0.037(6) 0.015(4) 0.001(4) -0.011(4) -0.010(5)
O181 0.027(5) 0.031(6) 0.022(4) -0.006(4) 0.000(4) 0.001(4)
O182 0.020(5) 0.031(6) 0.020(5) 0.004(4) -0.009(4) -0.003(4)
O183 0.017(5) 0.037(7) 0.020(5) -0.017(5) 0.003(4) -0.017(5)
O184 0.016(6) 0.054(10) 0.078(10) 0.000(8) -0.002(7) 0.006(6)
O185 0.025(6) 0.038(7) 0.095(11) 0.014(7) -0.008(7) 0.020(5)
O186 0.025(6) 0.031(7) 0.035(7) 0.007(5) 0.009(5) 0.000(5)
O187 0.081(11) 0.061(9) 0.048(8) 0.014(7) 0.036(7) 0.034(8)
O188 0.006(4) 0.018(5) 0.027(5) 0.002(4) 0.002(4) -0.007(4)
O189 0.055(7) 0.022(5) 0.031(6) -0.001(4) 0.008(5) -0.003(5)
O190 0.054(7) 0.066(8) 0.032(6) -0.006(5) -0.015(5) 0.044(6)
O191 0.039(6) 0.037(6) 0.033(6) 0.014(5) 0.030(5) 0.008(5)
O192 0.052(4) 0.038(3) 0.059(4) 0.011(9) -0.010(9) -0.008(3)
O193 0.062(8) 0.026(6) 0.043(6) -0.002(5) -0.013(6) 0.017(5)
O194 0.041(7) 0.034(8) 0.082(11) -0.024(7) 0.011(7) -0.012(6)
O195 0.041(8) 0.080(11) 0.061(9) 0.021(8) 0.014(7) -0.002(7)
O196 0.016(4) 0.046(6) 0.021(5) 0.000(4) 0.007(3) 0.008(4)
O197 0.020(5) 0.064(8) 0.033(5) 0.007(5) 0.007(4) 0.001(5)
O198 0.068(9) 0.028(7) 0.050(7) 0.006(5) 0.046(7) 0.021(6)
O199 0.079(9) 0.034(6) 0.063(8) -0.018(5) 0.006(7) 0.018(6)
O200 0.049(8) 0.066(8) 0.036(6) -0.009(5) 0.006(6) -0.019(6)
O201 0.050(7) 0.024(5) 0.043(6) -0.002(4) -0.010(5) 0.009(5)
O202 0.095(10) 0.038(6) 0.026(5) 0.011(4) -0.013(6) -0.041(6)
O203 0.046(8) 0.052(8) 0.039(7) -0.021(6) -0.012(6) -0.018(6)
O204 0.045(7) 0.061(7) 0.043(7) -0.023(6) 0.021(6) -0.042(6)
O205 0.043(4) 0.022(3) 0.112(11) -0.004(5) -0.035(6) 0.009(5)
O206 0.018(5) 0.020(5) 0.094(9) -0.014(5) -0.011(5) -0.001(4)
O207 0.058(8) 0.060(9) 0.087(10) 0.019(7) 0.015(7) 0.012(7)
O208 0.023(5) 0.012(4) 0.090(9) -0.007(5) -0.005(5) 0.002(4)
O209 0.039(7) 0.052(7) 0.045(7) -0.007(6) 0.012(6) -0.005(6)
O210 0.020(5) 0.033(6) 0.063(8) -0.020(6) 0.019(5) -0.009(5)
O211 0.048(7) 0.039(7) 0.049(7) -0.028(6) 0.004(6) -0.002(6)
O212 0.031(5) 0.062(7) 0.038(6) 0.008(5) -0.005(4) -0.019(5)
O213 0.041(8) 0.073(9) 0.087(10) -0.058(8) -0.001(7) -0.005(7)
O214 0.032(6) 0.040(7) 0.049(7) -0.019(5) 0.014(5) -0.022(5)
O215 0.078(9) 0.091(11) 0.052(8) -0.019(7) -0.019(7) 0.053(8)
O216 0.052(8) 0.084(11) 0.087(11) 0.026(8) -0.003(8) -0.015(8)
O217 0.039(7) 0.036(6) 0.070(8) 0.022(6) -0.015(6) 0.000(5)
O218 0.033(7) 0.074(9) 0.046(7) -0.015(6) 0.030(5) 0.001(6)
O219 0.072(9) 0.021(6) 0.056(8) -0.007(5) -0.013(7) 0.014(6)
O220 0.034(5) 0.045(7) 0.051(7) 0.004(5) 0.012(5) -0.005(5)
O221 0.063(9) 0.034(8) 0.076(10) -0.030(7) 0.053(8) -0.021(7)
O222 0.031(6) 0.054(8) 0.066(8) -0.015(6) -0.013(5) -0.006(5)
O223 0.038(5) 0.042(5) 0.046(5) 0.025(4) -0.025(4) -0.023(4)
O224 0.019(4) 0.042(6) 0.050(7) -0.009(5) 0.019(4) -0.013(4)
O225 0.010(5) 0.072(10) 0.146(15) 0.016(9) 0.015(7) 0.000(5)
O226 0.117(10) 0.055(8) 0.063(8) 0.036(6) 0.068(7) 0.051(7)
O227 0.059(8) 0.041(7) 0.065(8) 0.002(6) -0.025(6) -0.009(6)
O228 0.036(6) 0.048(7) 0.044(5) -0.008(4) 0.003(4) -0.012(5)
O229 0.096(12) 0.073(9) 0.108(12) -0.020(8) 0.024(9) -0.053(9)
O230 0.098(11) 0.056(8) 0.049(8) -0.025(6) -0.017(8) 0.031(7)
O231 0.034(6) 0.046(6) 0.038(6) -0.013(4) 0.003(4) 0.001(4)
O232 0.123(11) 0.055(8) 0.068(9) -0.019(7) -0.050(8) 0.048(8)
O233 0.125(14) 0.070(10) 0.068(9) -0.032(8) -0.016(9) 0.003(9)
O234 0.077(8) 0.036(5) 0.036(6) 0.001(4) -0.011(6) 0.027(5)
O235 0.075(8) 0.045(7) 0.068(8) -0.009(5) -0.001(6) -0.019(6)
O236 0.046(7) 0.043(7) 0.076(9) -0.027(7) 0.034(6) -0.018(5)
O237 0.027(7) 0.058(8) 0.095(10) -0.012(7) -0.028(7) 0.016(6)
O238 0.078(9) 0.061(7) 0.027(5) -0.023(5) 0.027(5) -0.056(7)
O239 0.071(10) 0.065(10) 0.074(10) -0.030(8) 0.034(8) -0.023(8)
O240 0.050(8) 0.059(9) 0.080(10) 0.005(7) 0.005(7) 0.011(7)
O241 0.105(14) 0.060(10) 0.090(13) -0.008(9) -0.001(11) -0.008(9)
O242 0.054(6) 0.029(5) 0.070(8) -0.014(5) -0.024(6) -0.007(5)
O243 0.113(11) 0.048(6) 0.064(8) 0.021(6) 0.027(7) 0.025(7)
O244 0.127(10) 0.048(6) 0.045(6) -0.018(5) -0.041(6) 0.059(7)
O245 0.058(7) 0.068(7) 0.087(8) -0.002(6) 0.008(6) -0.031(6)
O246 0.110(9) 0.056(7) 0.072(7) -0.027(5) -0.050(7) 0.062(7)
O247 0.045(5) 0.072(7) 0.058(6) 0.012(5) 0.001(4) 0.010(5)
O249 0.120(10) 0.073(9) 0.058(7) -0.029(6) -0.018(7) -0.021(8)
O250 0.046(6) 0.124(10) 0.054(6) -0.040(7) -0.002(5) 0.025(7)
O251 0.072(6) 0.033(5) 0.034(5) 0.006(4) 0.014(4) 0.019(4)
O252 0.136(12) 0.109(11) 0.085(10) -0.015(9) 0.010(9) -0.034(10)
O253 0.036(5) 0.046(5) 0.069(7) 0.007(5) -0.020(5) -0.021(4)
O254 0.068(6) 0.047(5) 0.058(6) -0.013(4) 0.023(5) -0.004(5)
O255 0.128(11) 0.056(7) 0.094(9) 0.003(7) -0.052(8) -0.020(7)
O256 0.109(9) 0.086(8) 0.035(6) 0.010(6) 0.011(6) -0.042(7)
O257 0.041(5) 0.039(4) 0.066(6) -0.001(4) 0.017(4) 0.002(4)
O258 0.030(4) 0.026(4) 0.120(8) -0.003(5) -0.002(5) 0.010(4)
O259 0.047(6) 0.154(11) 0.101(8) -0.038(9) 0.007(6) -0.001(8)
O260 0.104(10) 0.097(10) 0.073(8) 0.015(7) -0.055(8) 0.004(8)
O261 0.110(10) 0.081(8) 0.080(8) 0.017(6) 0.059(7) 0.041(7)
O262 0.044(5) 0.055(5) 0.039(5) -0.013(4) -0.015(4) 0.029(4)
O263 0.082(7) 0.075(7) 0.036(5) 0.019(5) 0.020(5) 0.044(6)
O264 0.079(8) 0.074(8) 0.094(9) -0.013(7) -0.006(7) -0.001(6)
O265 0.090(9) 0.104(10) 0.102(9) -0.001(7) 0.046(8) 0.045(8)
O267 0.053(6) 0.054(7) 0.060(6) 0.015(5) -0.014(5) -0.018(5)
O301 0.027(5) 0.061(7) 0.092(8) -0.032(6) -0.003(5) -0.002(5)
O302 0.046(7) 0.077(8) 0.101(9) -0.014(7) 0.036(6) 0.002(6)
O303 0.054(7) 0.084(8) 0.045(6) -0.017(6) -0.011(5) 0.026(6)
O304 0.081(9) 0.094(10) 0.048(7) 0.010(7) -0.005(6) 0.026(8)
O305 0.031(4) 0.034(4) 0.048(5) 0.002(4) -0.002(4) -0.007(3)
O306 0.052(5) 0.071(6) 0.080(6) 0.001(5) -0.005(5) -0.009(5)
O308 0.057(8) 0.088(9) 0.070(8) 0.007(7) 0.012(7) -0.004(7)
O309 0.049(6) 0.045(5) 0.062(6) 0.010(5) 0.009(5) -0.004(5)
O310 0.023(4) 0.084(7) 0.041(5) 0.012(5) 0.004(4) -0.005(4)
O311 0.040(7) 0.082(9) 0.098(10) 0.009(7) -0.005(7) -0.030(6)
O312 0.011(4) 0.084(7) 0.061(6) -0.011(5) 0.002(4) -0.020(4)
O313 0.141(13) 0.137(13) 0.162(14) -0.029(11) -0.017(11) -0.018(11)
O314 0.080(10) 0.114(11) 0.153(13) 0.025(10) 0.009(9) 0.008(9)
O315 0.105(10) 0.105(10) 0.098(10) -0.021(8) 0.048(8) -0.017(8)
O316 0.051(4) 0.063(5) 0.110(10) -0.015(7) -0.012(7) 0.004(4)
O317 0.128(13) 0.184(15) 0.170(15) -0.016(12) 0.003(11) -0.011(11)
O318 0.128(8) 0.085(6) 0.094(9) -0.015(7) 0.071(8) -0.020(6)
O320 0.074(8) 0.048(6) 0.059(6) -0.007(5) 0.007(5) -0.021(5)
O321 0.096(11) 0.136(13) 0.154(14) -0.006(10) -0.015(10) 0.014(10)
O323 0.088(7) 0.071(6) 0.078(7) -0.048(6) -0.012(6) -0.007(6)
O324 0.044(5) 0.054(6) 0.150(10) 0.057(6) 0.010(6) 0.001(4)
O325 0.024(4) 0.047(4) 0.058(5) -0.003(4) 0.012(3) -0.008(3)
O326 0.053(5) 0.067(7) 0.057(6) -0.020(5) -0.003(4) 0.005(5)
O327 0.172(13) 0.087(10) 0.077(9) -0.024(8) 0.005(9) 0.000(9)
O328 0.038(5) 0.070(7) 0.100(8) -0.029(6) 0.010(5) -0.002(5)
O330 0.116(10) 0.097(9) 0.089(9) -0.002(7) 0.016(8) 0.063(8)
O331 0.152(12) 0.039(6) 0.076(8) -0.025(5) -0.025(7) 0.024(6)
O332 0.140(14) 0.195(15) 0.167(14) 0.044(12) -0.002(11) 0.048(11)
O333 0.055(5) 0.053(5) 0.063(6) -0.002(5) 0.021(5) 0.000(4)
O334 0.062(5) 0.043(4) 0.052(5) 0.014(4) 0.005(4) -0.019(4)
O335 0.031(4) 0.065(5) 0.031(4) -0.013(3) 0.003(3) -0.009(4)
O336 0.180(14) 0.107(11) 0.087(10) 0.047(9) 0.004(9) 0.010(10)
O337 0.113(10) 0.109(11) 0.094(10) 0.019(8) -0.003(8) 0.050(9)
O338 0.089(6) 0.035(4) 0.033(4) 0.003(3) -0.010(4) 0.006(4)
O340 0.128(9) 0.054(6) 0.072(6) -0.004(5) 0.048(7) -0.006(6)
O341 0.153(13) 0.234(16) 0.162(13) 0.065(12) -0.039(11) -0.011(12)
O342 0.033(5) 0.084(7) 0.136(9) 0.006(7) 0.013(6) 0.012(5)
O344 0.071(7) 0.091(8) 0.128(9) -0.022(7) -0.032(7) -0.006(6)
C21 0.061(9) 0.038(8) 0.072(9) -0.002(7) 0.025(8) 0.007(7)
C22 0.069(8) 0.052(7) 0.085(9) -0.016(7) 0.021(8) -0.002(7)
C23 0.063(7) 0.065(7) 0.080(8) -0.016(7) 0.020(7) -0.003(6)
C31 0.042(9) 0.058(11) 0.129(14) 0.023(11) 0.004(10) -0.005(8)
C32 0.059(8) 0.060(8) 0.109(10) -0.001(8) -0.003(8) -0.005(7)
C33 0.067(8) 0.085(8) 0.114(9) -0.024(8) -0.003(8) -0.017(7)
N3 0.036(6) 0.060(8) 0.107(11) 0.018(7) 0.010(6) 0.009(5)
Na1 0.032(4) 0.056(5) 0.049(5) 0.034(4) 0.018(4) 0.011(4)
Na2 0.131(9) 0.133(9) 0.136(9) -0.011(6) -0.004(7) 0.007(7)
Na3 0.087(11) 0.076(10) 0.155(17) 0.027(10) -0.057(12) -0.013(8)
Na4 0.059(5) 0.086(5) 0.063(5) -0.019(6) -0.003(4) 0.006(6)
Na5 0.035(5) 0.046(5) 0.053(5) 0.001(4) 0.000(4) 0.002(4)
Na6 0.068(6) 0.149(10) 0.127(9) -0.013(7) -0.019(6) -0.016(6)

loop_
_atom_type_symbol
_atom_type_description
_atom_type_scat_dispersion_real
_atom_type_scat_dispersion_imag
_atom_type_scat_source
Mo Mo -1.6832 0.6857 'International Tables Vol C Tables 4.2.6.8 and 6.1.1.4'
O O 0.0106 0.0060 'International Tables Vol C Tables 4.2.6.8 and 6.1.1.4'
C C 0.0033 0.0016 'International Tables Vol C Tables 4.2.6.8 and 6.1.1.4'
N N 0.0061 0.0033 'International Tables Vol C Tables 4.2.6.8 and 6.1.1.4'
Na Na 0.0362 0.0249 'International Tables Vol C Tables 4.2.6.8 and 6.1.1.4'
H H 0.0000 0.0000 'International Tables Vol C Tables 4.2.6.8 and 6.1.1.4'

loop_
_geom_angle_atom_site_label_1
_geom_angle_atom_site_label_2
_geom_angle_atom_site_label_3
_geom_angle
_geom_angle_site_symmetry_1
_geom_angle_site_symmetry_3
_geom_angle_publ_flag
O174 Mo1 O53 102.3(5) . . ?
O174 Mo1 O42 105.8(5) . . ?
O53 Mo1 O42 99.5(4) . . ?
O174 Mo1 O33 100.3(5) . . ?
O53 Mo1 O33 86.7(4) . . ?
O42 Mo1 O33 151.0(4) . . ?
O174 Mo1 O13 95.1(5) . . ?
O53 Mo1 O13 154.0(4) . . ?
O42 Mo1 O13 94.1(4) . . ?
O33 Mo1 O13 71.1(4) . . ?
O174 Mo1 O46 170.4(5) . . ?
O53 Mo1 O46 87.2(4) . . ?
O42 Mo1 O46 73.2(4) . . ?
O33 Mo1 O46 78.9(4) . . ?
O13 Mo1 O46 75.6(4) . . ?
O153 Mo2 O94 101.9(5) . . ?
O153 Mo2 O42 100.4(5) . . ?
O94 Mo2 O42 90.3(5) . . ?
O153 Mo2 O150 101.6(5) . . ?
O94 Mo2 O150 85.9(5) . . ?
O42 Mo2 O150 158.0(5) . . ?
O153 Mo2 O4 99.9(5) . . ?
O94 Mo2 O4 158.1(5) . . ?
O42 Mo2 O4 88.2(5) . . ?
O150 Mo2 O4 87.3(5) . . ?
O153 Mo2 O46 170.0(5) . . ?
O94 Mo2 O46 87.0(4) . . ?
O42 Mo2 O46 74.9(4) . . ?
O150 Mo2 O46 83.3(4) . . ?
O4 Mo2 O46 71.5(4) . . ?
O88 Mo3 O10 104.6(5) . . ?
O88 Mo3 O68 100.9(5) . . ?
O10 Mo3 O68 86.3(5) . . ?
O88 Mo3 O51 98.6(5) . 2_565 ?
O10 Mo3 O51 90.6(5) . 2_565 ?
O68 Mo3 O51 160.3(4) . 2_565 ?
O88 Mo3 O73 100.2(5) . . ?
O10 Mo3 O73 154.8(5) . . ?
O68 Mo3 O73 85.1(5) . . ?
O51 Mo3 O73 89.6(5) 2_565 . ?
O88 Mo3 O71 167.9(5) . . ?
O10 Mo3 O71 85.5(4) . . ?
O68 Mo3 O71 86.0(4) . . ?
O51 Mo3 O71 74.4(4) 2_565 . ?
O73 Mo3 O71 70.3(5) . . ?
O57 Mo4 O84 104.8(5) . . ?
O57 Mo4 O40 103.4(5) . . ?
O84 Mo4 O40 101.1(5) . . ?
O57 Mo4 O123 101.1(5) . . ?
O84 Mo4 O123 150.8(5) . . ?
O40 Mo4 O123 85.6(4) . . ?
O57 Mo4 O13 95.3(5) . . ?
O84 Mo4 O13 93.2(5) . . ?
O40 Mo4 O13 152.6(4) . . ?
O123 Mo4 O13 71.1(4) . . ?
O57 Mo4 O72 169.9(5) . . ?
O84 Mo4 O72 74.1(4) . . ?
O40 Mo4 O72 86.6(4) . . ?
O123 Mo4 O72 78.0(4) . . ?
O13 Mo4 O72 74.8(4) . . ?
O136 Mo5 O17 107.6(5) . . ?
O136 Mo5 O16 101.6(5) . . ?
O17 Mo5 O16 85.5(4) . . ?
O136 Mo5 O84 100.8(5) . . ?
O17 Mo5 O84 90.0(4) . . ?
O16 Mo5 O84 157.5(5) . . ?
O136 Mo5 O4 96.8(5) . . ?
O17 Mo5 O4 155.4(4) . . ?
O16 Mo5 O4 86.7(5) . . ?
O84 Mo5 O4 88.3(5) . . ?
O136 Mo5 O72 167.1(5) . . ?
O17 Mo5 O72 84.8(4) . . ?
O16 Mo5 O72 82.3(4) . . ?
O84 Mo5 O72 75.4(4) . . ?
O4 Mo5 O72 71.0(4) . . ?
O149 Mo6 O130 104.4(5) . 2_565 ?
O149 Mo6 O82 103.9(6) . . ?
O130 Mo6 O82 90.6(5) 2_565 . ?
O149 Mo6 O60 99.6(6) . 2_565 ?
O130 Mo6 O60 84.5(5) 2_565 2_565 ?
O82 Mo6 O60 156.5(5) . 2_565 ?
O149 Mo6 O52 97.3(5) . . ?
O130 Mo6 O52 157.9(4) 2_565 . ?
O82 Mo6 O52 88.6(4) . . ?
O60 Mo6 O52 87.4(5) 2_565 . ?
O149 Mo6 O143 169.1(5) . . ?
O130 Mo6 O143 86.4(4) 2_565 . ?
O82 Mo6 O143 73.7(4) . . ?
O60 Mo6 O143 83.0(5) 2_565 . ?
O52 Mo6 O143 72.2(4) . . ?
O62 Mo7 O183 98.6(5) . . ?
O62 Mo7 O168 101.2(5) . . ?
O183 Mo7 O168 70.2(4) . . ?
O62 Mo7 O123 89.9(5) . . ?
O183 Mo7 O123 143.1(4) . . ?
O168 Mo7 O123 73.0(4) . . ?
O62 Mo7 O13 98.1(5) . . ?
O183 Mo7 O13 140.2(4) . . ?
O168 Mo7 O13 140.0(4) . . ?
O123 Mo7 O13 72.4(4) . . ?
O62 Mo7 O33 95.3(5) . . ?
O183 Mo7 O33 70.9(4) . . ?
O168 Mo7 O33 139.5(4) . . ?
O123 Mo7 O33 144.2(4) . . ?
O13 Mo7 O33 71.8(4) . . ?
O62 Mo7 O90 172.0(5) . . ?
O183 Mo7 O90 88.0(5) . . ?
O168 Mo7 O90 85.1(4) . . ?
O123 Mo7 O90 87.3(4) . . ?
O13 Mo7 O90 74.0(4) . . ?
O33 Mo7 O90 82.7(4) . . ?
O189 Mo8 O175 104.0(7) . . ?
O189 Mo8 O110 104.4(6) . . ?
O175 Mo8 O110 102.1(5) . . ?
O189 Mo8 O39 91.0(6) . . ?
O175 Mo8 O39 91.7(5) . . ?
O110 Mo8 O39 156.0(5) . . ?
O189 Mo8 O67 96.0(5) . . ?
O175 Mo8 O67 150.9(6) . . ?
O110 Mo8 O67 93.0(5) . . ?
O39 Mo8 O67 66.7(4) . . ?
O189 Mo8 O169 170.9(6) . . ?
O175 Mo8 O169 82.2(7) . . ?
O110 Mo8 O169 80.4(5) . . ?
O39 Mo8 O169 82.1(5) . . ?
O67 Mo8 O169 75.9(5) . . ?
O11 Mo9 O17 102.1(5) . . ?
O11 Mo9 O38 107.6(5) . . ?
O17 Mo9 O38 96.9(5) . . ?
O11 Mo9 O28 102.1(5) . . ?
O17 Mo9 O28 86.0(4) . . ?
O38 Mo9 O28 148.7(5) . . ?
O11 Mo9 O58 95.8(5) . . ?
O17 Mo9 O58 154.9(4) . . ?
O38 Mo9 O58 94.2(5) . . ?
O28 Mo9 O58 73.1(4) . . ?
O11 Mo9 O7 171.2(4) . . ?
O17 Mo9 O7 86.7(4) . . ?
O38 Mo9 O7 70.5(4) . . ?
O28 Mo9 O7 78.7(4) . . ?
O58 Mo9 O7 76.0(4) . . ?
O163 Mo10 O65 102.7(6) . . ?
O163 Mo10 O22 101.5(5) . . ?
O65 Mo10 O22 86.3(5) . . ?
O163 Mo10 O44 99.7(6) . 2_565 ?
O65 Mo10 O44 90.8(5) . 2_565 ?
O22 Mo10 O44 158.7(5) . 2_565 ?
O163 Mo10 O73 101.8(5) . . ?
O65 Mo10 O73 155.4(5) . . ?
O22 Mo10 O73 86.3(5) . . ?
O44 Mo10 O73 87.7(5) 2_565 . ?
O163 Mo10 O35 168.6(5) . . ?
O65 Mo10 O35 86.2(5) . . ?
O22 Mo10 O35 86.0(4) . . ?
O44 Mo10 O35 72.7(5) 2_565 . ?
O73 Mo10 O35 69.9(4) . . ?
O125 Mo11 O152 106.1(5) . . ?
O125 Mo11 O79 103.9(5) . . ?
O152 Mo11 O79 98.5(5) . . ?
O125 Mo11 O67 102.9(5) . . ?
O152 Mo11 O67 88.8(5) . . ?
O79 Mo11 O67 149.0(5) . . ?
O125 Mo11 O2 92.9(4) . . ?
O152 Mo11 O2 155.7(4) . . ?
O79 Mo11 O2 91.2(4) . . ?
O67 Mo11 O2 72.0(3) . . ?
O125 Mo11 O93 167.4(4) . . ?
O152 Mo11 O93 86.5(4) . . ?
O79 Mo11 O93 72.8(4) . . ?
O67 Mo11 O93 77.7(4) . . ?
O2 Mo11 O93 75.2(2) . . ?
O170 Mo12 O48 100.1(6) . 2_565 ?
O170 Mo12 O1 103.0(5) . . ?
O48 Mo12 O1 86.7(5) 2_565 . ?
O170 Mo12 O80 102.9(6) . 2_565 ?
O48 Mo12 O80 157.0(5) 2_565 2_565 ?
O1 Mo12 O80 87.7(5) . 2_565 ?
O170 Mo12 O14 98.5(5) . . ?
O48 Mo12 O14 89.4(5) 2_565 . ?
O1 Mo12 O14 158.5(5) . . ?
O80 Mo12 O14 87.6(4) 2_565 . ?
O170 Mo12 O47 168.0(5) . . ?
O48 Mo12 O47 74.5(5) 2_565 . ?
O1 Mo12 O47 87.6(5) . . ?
O80 Mo12 O47 83.0(5) 2_565 . ?
O14 Mo12 O47 71.0(4) . . ?
O148 Mo13 O34 104.5(5) . . ?
O148 Mo13 O27 100.1(5) . . ?
O34 Mo13 O27 97.5(5) . . ?
O148 Mo13 O134 108.2(5) . . ?
O34 Mo13 O134 88.5(5) . . ?
O27 Mo13 O134 148.6(5) . . ?
O148 Mo13 O32 96.6(5) . . ?
O34 Mo13 O32 155.3(5) . . ?
O27 Mo13 O32 91.0(5) . . ?
O134 Mo13 O32 72.8(4) . . ?
O148 Mo13 O142 166.6(4) . . ?
O34 Mo13 O142 87.4(4) . . ?
O27 Mo13 O142 71.9(4) . . ?
O134 Mo13 O142 77.7(4) . . ?
O32 Mo13 O142 73.3(4) . . ?
O97 Mo14 O166 99.7(5) . . ?
O97 Mo14 O135 100.1(5) . . ?
O166 Mo14 O135 108.4(5) . . ?
O97 Mo14 O168 98.6(5) . . ?
O166 Mo14 O168 86.3(5) . . ?
O135 Mo14 O168 153.7(4) . . ?
O97 Mo14 O123 97.1(5) . . ?
O166 Mo14 O123 152.9(5) . . ?
O135 Mo14 O123 89.3(4) . . ?
O168 Mo14 O123 70.1(4) . . ?
O97 Mo14 O184 172.7(5) . . ?
O166 Mo14 O184 85.1(5) . . ?
O135 Mo14 O184 83.5(5) . . ?
O168 Mo14 O184 76.0(5) . . ?
O123 Mo14 O184 76.5(5) . . ?
O23 Mo15 O67 96.0(6) . . ?
O23 Mo15 O39 103.4(5) . . ?
O67 Mo15 O39 70.1(5) . . ?
O23 Mo15 O101 98.6(5) . . ?
O67 Mo15 O101 140.9(4) . . ?
O39 Mo15 O101 71.2(2) . . ?
O23 Mo15 O25 93.0(6) . . ?
O67 Mo15 O25 142.0(2) . . ?
O39 Mo15 O25 142.4(5) . . ?
O101 Mo15 O25 73.0(4) . . ?
O23 Mo15 O2 98.1(2) . . ?
O67 Mo15 O2 75.0(5) . . ?
O39 Mo15 O2 140.5(5) . . ?
O101 Mo15 O2 137.4(5) . . ?
O25 Mo15 O2 67.2(5) . . ?
O23 Mo15 O74 172.4(2) . . ?
O67 Mo15 O74 82.2(5) . . ?
O39 Mo15 O74 83.0(5) . . ?
O101 Mo15 O74 87.2(4) . . ?
O25 Mo15 O74 84.0(5) . . ?
O2 Mo15 O74 74.29(18) . . ?
O188 Mo16 O5 95.6(5) . . ?
O188 Mo16 O30 94.6(5) . . ?
O5 Mo16 O30 143.9(4) . . ?
O188 Mo16 O55 102.5(5) . . ?
O5 Mo16 O55 72.1(4) . . ?
O30 Mo16 O55 138.3(5) . . ?
O188 Mo16 O36 102.8(5) . . ?
O5 Mo16 O36 141.5(4) . . ?
O30 Mo16 O36 68.3(4) . . ?
O55 Mo16 O36 71.0(5) . . ?
O188 Mo16 O29 98.6(4) . . ?
O5 Mo16 O29 71.5(4) . . ?
O30 Mo16 O29 72.8(4) . . ?
O55 Mo16 O29 139.3(4) . . ?
O36 Mo16 O29 136.6(4) . . ?
O188 Mo16 O50 172.4(4) . . ?
O5 Mo16 O50 82.3(4) . . ?
O30 Mo16 O50 83.1(4) . . ?
O55 Mo16 O50 83.8(4) . . ?
O36 Mo16 O50 83.1(4) . . ?
O29 Mo16 O50 73.8(4) . . ?
O182 Mo17 O152 106.2(5) . . ?
O182 Mo17 O27 98.8(5) . . ?
O152 Mo17 O27 88.4(5) . . ?
O182 Mo17 O110 103.3(5) . . ?
O152 Mo17 O110 87.3(5) . . ?
O27 Mo17 O110 157.8(5) . . ?
O182 Mo17 O91 98.4(5) . . ?
O152 Mo17 O91 155.4(5) . . ?
O27 Mo17 O91 89.0(5) . . ?
O110 Mo17 O91 86.0(5) . . ?
O182 Mo17 O142 165.4(5) . . ?
O152 Mo17 O142 86.5(4) . . ?
O27 Mo17 O142 73.7(4) . . ?
O110 Mo17 O142 84.3(4) . . ?
O91 Mo17 O142 69.3(4) . . ?
O157 Mo18 O10 104.9(5) . . ?
O157 Mo18 O51 100.0(5) . . ?
O10 Mo18 O51 100.8(5) . . ?
O157 Mo18 O54 107.0(5) . . ?
O10 Mo18 O54 87.6(5) . . ?
O51 Mo18 O54 148.6(5) . . ?
O157 Mo18 O26 96.4(5) . . ?
O10 Mo18 O26 153.6(5) . . ?
O51 Mo18 O26 90.5(5) . . ?
O54 Mo18 O26 71.1(4) . . ?
O157 Mo18 O71 167.5(4) . 2_565 ?
O10 Mo18 O71 87.0(5) . 2_565 ?
O51 Mo18 O71 73.5(4) . 2_565 ?
O54 Mo18 O71 76.8(5) . 2_565 ?
O26 Mo18 O71 73.3(4) . 2_565 ?
O108 Mo19 O81 100.4(6) . . ?
O108 Mo19 O63 102.7(6) . . ?
O81 Mo19 O63 107.0(5) . . ?
O108 Mo19 O132 95.3(6) . . ?
O81 Mo19 O132 88.2(5) . . ?
O63 Mo19 O132 153.6(5) . . ?
O108 Mo19 O134 94.4(6) . . ?
O81 Mo19 O134 153.3(4) . . ?
O63 Mo19 O134 91.0(4) . . ?
O132 Mo19 O134 68.3(4) . . ?
O108 Mo19 O86 173.3(6) . . ?
O81 Mo19 O86 84.3(5) . . ?
O63 Mo19 O86 80.2(4) . . ?
O132 Mo19 O86 80.0(5) . . ?
O134 Mo19 O86 79.5(5) . . ?
O61 Mo20 O106 102.3(5) . . ?
O61 Mo20 O18 107.7(6) . . ?
O106 Mo20 O18 96.7(5) . . ?
O61 Mo20 O142 105.2(5) . . ?
O106 Mo20 O142 99.3(5) . . ?
O18 Mo20 O142 139.2(4) . . ?
O61 Mo20 O91 100.0(5) . . ?
O106 Mo20 O91 157.6(5) . . ?
O18 Mo20 O91 74.5(5) . . ?
O142 Mo20 O91 76.6(4) . . ?
O61 Mo20 O32 176.7(5) . . ?
O106 Mo20 O32 74.4(4) . . ?
O18 Mo20 O32 73.3(4) . . ?
O142 Mo20 O32 75.2(4) . . ?
O91 Mo20 O32 83.3(4) . . ?
O111 Mo21 O59 98.7(6) . . ?
O111 Mo21 O119 97.9(6) . . ?
O59 Mo21 O119 70.9(4) . . ?
O111 Mo21 O8 92.6(6) . . ?
O59 Mo21 O8 74.7(4) . . ?
O119 Mo21 O8 145.2(4) . . ?
O111 Mo21 O28 93.7(6) . . ?
O59 Mo21 O28 141.8(5) . . ?
O119 Mo21 O28 71.7(4) . . ?
O8 Mo21 O28 140.8(5) . . ?
O111 Mo21 O58 98.9(5) . . ?
O59 Mo21 O58 140.9(4) . . ?
O119 Mo21 O58 139.7(4) . . ?
O8 Mo21 O58 69.9(4) . . ?
O28 Mo21 O58 71.0(5) . . ?
O111 Mo21 O43 173.5(6) . . ?
O59 Mo21 O43 86.0(5) . . ?
O119 Mo21 O43 87.9(5) . . ?
O8 Mo21 O43 84.3(4) . . ?
O28 Mo21 O43 85.2(5) . . ?
O58 Mo21 O43 74.7(4) . . ?
O100 Mo22 O116 102.9(5) . . ?
O100 Mo22 O122 96.8(6) . . ?
O116 Mo22 O122 85.9(5) . . ?
O100 Mo22 O92 103.4(5) . . ?
O116 Mo22 O92 87.3(5) . . ?
O122 Mo22 O92 159.7(5) . . ?
O100 Mo22 O19 103.4(5) . . ?
O116 Mo22 O19 153.8(5) . . ?
O122 Mo22 O19 91.1(5) . . ?
O92 Mo22 O19 86.6(5) . . ?
O100 Mo22 O87 168.1(5) . . ?
O116 Mo22 O87 86.3(4) . . ?
O122 Mo22 O87 76.0(4) . . ?
O92 Mo22 O87 84.4(4) . . ?
O19 Mo22 O87 67.7(4) . . ?
O126 Mo23 O49 106.5(6) . . ?
O126 Mo23 O41 105.5(6) . . ?
O49 Mo23 O41 99.8(5) . . ?
O126 Mo23 O33 151.3(6) . . ?
O49 Mo23 O33 90.1(5) . . ?
O41 Mo23 O33 94.2(4) . . ?
O126 Mo23 O183 88.1(5) . . ?
O49 Mo23 O183 152.7(5) . . ?
O41 Mo23 O183 98.3(5) . . ?
O33 Mo23 O183 68.3(4) . . ?
O126 Mo23 O131 80.8(6) . . ?
O49 Mo23 O131 82.3(5) . . ?
O41 Mo23 O131 172.4(5) . . ?
O33 Mo23 O131 78.4(4) . . ?
O183 Mo23 O131 77.3(5) . . ?
O127 Mo24 O191 104.6(6) . . ?
O127 Mo24 O56 101.7(5) . . ?
O191 Mo24 O56 102.0(5) . . ?
O127 Mo24 O5 94.8(4) . . ?
O191 Mo24 O5 151.7(5) . . ?
O56 Mo24 O5 93.9(4) . . ?
O127 Mo24 O55 95.6(5) . . ?
O191 Mo24 O55 89.9(5) . . ?
O56 Mo24 O55 155.6(5) . . ?
O5 Mo24 O55 67.4(4) . . ?
O127 Mo24 O197 171.9(5) . . ?
O191 Mo24 O197 80.5(6) . . ?
O56 Mo24 O197 83.2(5) . . ?
O5 Mo24 O197 78.2(4) . . ?
O55 Mo24 O197 77.8(5) . . ?
O141 Mo25 O20 104.4(5) . . ?
O141 Mo25 O6 103.4(5) . . ?
O20 Mo25 O6 97.4(5) . . ?
O141 Mo25 O21 106.8(5) . . ?
O20 Mo25 O21 88.5(5) . . ?
O6 Mo25 O21 146.6(5) . . ?
O141 Mo25 O32 95.3(5) . . ?
O20 Mo25 O32 156.0(5) . . ?
O6 Mo25 O32 91.0(4) . . ?
O21 Mo25 O32 72.6(4) . . ?
O141 Mo25 O18 165.8(5) . . ?
O20 Mo25 O18 89.5(5) . . ?
O6 Mo25 O18 71.6(4) . . ?
O21 Mo25 O18 75.7(4) . . ?
O32 Mo25 O18 71.9(4) . . ?
O95 Mo26 O53 103.7(5) . . ?
O95 Mo26 O15 99.2(4) . . ?
O53 Mo26 O15 157.0(4) . . ?
O95 Mo26 O139 99.5(5) . . ?
O53 Mo26 O139 88.9(4) . . ?
O15 Mo26 O139 89.1(3) . . ?
O95 Mo26 O49 103.1(5) . . ?
O53 Mo26 O49 86.2(4) . . ?
O15 Mo26 O49 87.0(4) . . ?
O139 Mo26 O49 157.4(4) . . ?
O95 Mo26 O24 166.7(5) . . ?
O53 Mo26 O24 87.7(5) . . ?
O15 Mo26 O24 69.8(4) . . ?
O139 Mo26 O24 73.6(4) . . ?
O49 Mo26 O24 84.1(5) . . ?
O105 Mo27 O159 107.9(6) . . ?
O105 Mo27 O186 104.3(6) . . ?
O159 Mo27 O186 102.5(6) . . ?
O105 Mo27 O164 96.4(6) . . ?
O159 Mo27 O164 89.7(5) . . ?
O186 Mo27 O164 151.2(6) . . ?
O105 Mo27 O21 91.7(5) . . ?
O159 Mo27 O21 151.9(5) . . ?
O186 Mo27 O21 91.5(5) . . ?
O164 Mo27 O21 67.7(5) . . ?
O105 Mo27 O146 169.0(5) . . ?
O159 Mo27 O146 79.8(5) . . ?
O186 Mo27 O146 81.1(5) . . ?
O164 Mo27 O146 75.4(5) . . ?
O21 Mo27 O146 78.4(4) . . ?
O158 Mo28 O139 101.0(5) . . ?
O158 Mo28 O94 100.6(5) . . ?
O139 Mo28 O94 98.3(4) . . ?
O158 Mo28 O25 107.7(5) . . ?
O139 Mo28 O25 149.1(5) . . ?
O94 Mo28 O25 87.4(5) . . ?
O158 Mo28 O2 98.6(4) . . ?
O139 Mo28 O2 93.1(3) . . ?
O94 Mo28 O2 155.3(4) . . ?
O25 Mo28 O2 72.1(4) . . ?
O158 Mo28 O24 169.8(6) . . ?
O139 Mo28 O24 72.4(4) . . ?
O94 Mo28 O24 88.2(5) . . ?
O25 Mo28 O24 77.5(4) . . ?
O2 Mo28 O24 74.4(4) . . ?
O76 Mo29 O50 102.5(5) . . ?
O76 Mo29 O3 105.9(5) . . ?
O50 Mo29 O3 97.5(5) . . ?
O76 Mo29 O143 106.9(5) . . ?
O50 Mo29 O143 98.5(5) . . ?
O3 Mo29 O143 139.2(4) . . ?
O76 Mo29 O52 98.2(5) . . ?
O50 Mo29 O52 159.2(4) . . ?
O3 Mo29 O52 75.0(4) . . ?
O143 Mo29 O52 76.9(4) . . ?
O76 Mo29 O29 176.8(5) . . ?
O50 Mo29 O29 74.7(4) . . ?
O3 Mo29 O29 73.1(4) . . ?
O143 Mo29 O29 75.3(4) . . ?
O52 Mo29 O29 84.5(4) . . ?
O138 Mo30 O20 103.3(5) . . ?
O138 Mo30 O52 98.0(5) . . ?
O20 Mo30 O52 158.6(5) . . ?
O138 Mo30 O9 103.1(5) . . ?
O20 Mo30 O9 89.2(5) . . ?
O52 Mo30 O9 88.7(4) . . ?
O138 Mo30 O186 98.3(5) . . ?
O20 Mo30 O186 87.3(5) . . ?
O52 Mo30 O186 86.9(5) . . ?
O9 Mo30 O186 158.6(5) . . ?
O138 Mo30 O3 169.0(5) . . ?
O20 Mo30 O3 87.5(4) . . ?
O52 Mo30 O3 71.4(4) . . ?
O9 Mo30 O3 74.3(4) . . ?
O186 Mo30 O3 84.5(4) . . ?
O156 Mo31 O117 105.0(7) . . ?
O156 Mo31 O60 102.7(6) . . ?
O117 Mo31 O60 101.2(6) . . ?
O156 Mo31 O129 92.4(5) . . ?
O117 Mo31 O129 96.4(5) . . ?
O60 Mo31 O129 152.9(6) . . ?
O156 Mo31 O147 154.8(5) . . ?
O117 Mo31 O147 93.2(5) . . ?
O60 Mo31 O147 90.4(6) . . ?
O129 Mo31 O147 67.9(5) . . ?
O156 Mo31 O206 81.5(6) . . ?
O117 Mo31 O206 172.1(5) . . ?
O60 Mo31 O206 81.6(5) . . ?
O129 Mo31 O206 78.5(4) . . ?
O147 Mo31 O206 79.2(5) . . ?
O176 Mo32 O96 104.9(6) . . ?
O176 Mo32 O47 103.6(6) . . ?
O96 Mo32 O47 97.4(5) . . ?
O176 Mo32 O70 106.4(6) . . ?
O96 Mo32 O70 96.9(5) . . ?
O47 Mo32 O70 142.0(5) . . ?
O176 Mo32 O14 99.7(5) . . ?
O96 Mo32 O14 155.4(5) . . ?
O47 Mo32 O14 76.7(4) . . ?
O70 Mo32 O14 75.7(4) . . ?
O45 Mo33 O82 101.7(5) . . ?
O45 Mo33 O65 104.7(6) . . ?
O82 Mo33 O65 101.2(5) . . ?
O45 Mo33 O30 107.1(5) . . ?
O82 Mo33 O30 147.5(4) . . ?
O65 Mo33 O30 85.7(5) . . ?
O45 Mo33 O29 96.6(5) . . ?
O82 Mo33 O29 90.8(4) . . ?
O65 Mo33 O29 152.6(5) . . ?
O30 Mo33 O29 71.6(4) . . ?
O45 Mo33 O143 168.1(5) . . ?
O82 Mo33 O143 72.1(4) . . ?
O65 Mo33 O143 86.7(5) . . ?
O30 Mo33 O143 76.7(4) . . ?
O29 Mo33 O143 73.6(4) . . ?
O98 Mo34 O74 103.8(2) . . ?
O98 Mo34 O93 110.7(6) . . ?
O74 Mo34 O93 97.4(6) . . ?
O98 Mo34 O24 100.5(6) . . ?
O74 Mo34 O24 98.6(6) . . ?
O93 Mo34 O24 140.2(2) . . ?
O98 Mo34 O15 98.4(2) . . ?
O74 Mo34 O15 157.5(2) . . ?
O93 Mo34 O15 77.3(5) . . ?
O24 Mo34 O15 74.1(6) . . ?
O98 Mo34 O2 172.2(6) . . ?
O74 Mo34 O2 73.13(19) . . ?
O93 Mo34 O2 77.0(4) . . ?
O24 Mo34 O2 73.2(5) . . ?
O15 Mo34 O2 84.42(17) . . ?
O115 Mo35 O167 102.9(7) . . ?
O115 Mo35 O16 101.5(6) . . ?
O167 Mo35 O16 108.0(6) . . ?
O115 Mo35 O119 95.7(6) . . ?
O167 Mo35 O119 88.1(5) . . ?
O16 Mo35 O119 152.9(5) . . ?
O115 Mo35 O28 95.0(6) . . ?
O167 Mo35 O28 152.4(6) . . ?
O16 Mo35 O28 88.4(5) . . ?
O119 Mo35 O28 69.3(4) . . ?
O115 Mo35 O160 166.7(6) . . ?
O167 Mo35 O160 87.3(6) . . ?
O16 Mo35 O160 83.0(5) . . ?
O119 Mo35 O160 75.9(5) . . ?
O28 Mo35 O160 72.5(5) . . ?
O137 Mo36 O190 103.0(7) . . ?
O137 Mo36 O150 97.7(5) . . ?
O190 Mo36 O150 110.4(6) . . ?
O137 Mo36 O101 99.2(5) . . ?
O190 Mo36 O101 85.9(5) . . ?
O150 Mo36 O101 153.2(5) . . ?
O137 Mo36 O25 94.2(6) . . ?
O190 Mo36 O25 152.6(6) . . ?
O150 Mo36 O25 87.9(5) . . ?
O101 Mo36 O25 70.3(4) . . ?
O137 Mo36 O171 173.7(6) . . ?
O190 Mo36 O171 83.1(7) . . ?
O150 Mo36 O171 80.9(5) . . ?
O101 Mo36 O171 80.1(4) . . ?
O25 Mo36 O171 79.7(5) . . ?
O37 Mo37 O38 101.4(5) . . ?
O37 Mo37 O40 106.2(5) . . ?
O38 Mo37 O40 88.4(5) . . ?
O37 Mo37 O135 102.3(5) . . ?
O38 Mo37 O135 156.3(5) . . ?
O40 Mo37 O135 85.5(4) . . ?
O37 Mo37 O19 99.0(5) . . ?
O38 Mo37 O19 89.5(5) . . ?
O40 Mo37 O19 154.6(4) . . ?
O135 Mo37 O19 86.3(5) . . ?
O37 Mo37 O7 167.6(5) . . ?
O38 Mo37 O7 75.4(5) . . ?
O40 Mo37 O7 85.9(4) . . ?
O135 Mo37 O7 81.3(4) . . ?
O19 Mo37 O7 69.1(4) . . ?
O78 Mo38 O103 95.9(5) . . ?
O78 Mo38 O155 100.2(5) . . ?
O103 Mo38 O155 139.5(5) . . ?
O78 Mo38 O112 90.0(5) . . ?
O103 Mo38 O112 144.7(4) . . ?
O155 Mo38 O112 72.5(4) . . ?
O78 Mo38 O107 97.1(5) . . ?
O103 Mo38 O107 71.3(4) . . ?
O155 Mo38 O107 70.0(5) . . ?
O112 Mo38 O107 142.4(4) . . ?
O78 Mo38 O85 98.8(6) . . ?
O103 Mo38 O85 72.6(4) . . ?
O155 Mo38 O85 139.5(5) . . ?
O112 Mo38 O85 72.1(4) . . ?
O107 Mo38 O85 141.7(4) . . ?
O78 Mo38 O96 173.5(5) . . ?
O103 Mo38 O96 84.5(4) . . ?
O155 Mo38 O96 83.5(5) . . ?
O112 Mo38 O96 86.0(4) . . ?
O107 Mo38 O96 89.1(4) . . ?
O85 Mo38 O96 75.1(4) . . ?
O192 Mo39 O145 100.5(8) . . ?
O192 Mo39 O118 103.4(7) . . ?
O145 Mo39 O118 104.9(3) . . ?
O192 Mo39 O39 95.2(6) . . ?
O145 Mo39 O39 89.7(6) . . ?
O118 Mo39 O39 153.5(6) . . ?
O192 Mo39 O101 99.4(5) . . ?
O145 Mo39 O101 152.0(6) . . ?
O118 Mo39 O101 89.2(5) . . ?
O39 Mo39 O101 69.1(2) . . ?
O192 Mo39 O133 175.1(3) . . ?
O145 Mo39 O133 83.3(6) . . ?
O118 Mo39 O133 78.4(5) . . ?
O39 Mo39 O133 81.7(5) . . ?
O101 Mo39 O133 75.9(4) . . ?
O178 Mo40 O219 108.4(7) . . ?
O178 Mo40 O64 96.3(6) . . ?
O219 Mo40 O64 104.2(6) . . ?
O178 Mo40 O59 101.4(5) . . ?
O219 Mo40 O59 88.9(5) . . ?
O64 Mo40 O59 153.3(5) . . ?
O178 Mo40 O8 95.5(6) . . ?
O219 Mo40 O8 150.5(6) . . ?
O64 Mo40 O8 89.6(5) . . ?
O59 Mo40 O8 69.1(4) . . ?
O178 Mo40 O121 171.5(6) . . ?
O219 Mo40 O121 80.1(6) . . ?
O64 Mo40 O121 82.3(5) . . ?
O59 Mo40 O121 77.2(4) . . ?
O8 Mo40 O121 76.1(4) . . ?
O212 Mo41 O199 110.1(7) . . ?
O212 Mo41 O202 105.9(6) . . ?
O199 Mo41 O202 97.3(7) . . ?
O212 Mo41 O132 86.5(5) . . ?
O199 Mo41 O132 96.5(6) . . ?
O202 Mo41 O132 156.8(6) . . ?
O212 Mo41 O164 146.9(6) . . ?
O199 Mo41 O164 94.9(6) . . ?
O202 Mo41 O164 91.5(5) . . ?
O132 Mo41 O164 68.9(5) . . ?
O212 Mo41 O225 76.9(6) . . ?
O199 Mo41 O225 172.4(7) . . ?
O202 Mo41 O225 82.9(6) . . ?
O132 Mo41 O225 81.0(5) . . ?
O164 Mo41 O225 77.5(6) . . ?
O181 Mo42 O173 101.5(6) . . ?
O181 Mo42 O92 101.6(5) . . ?
O173 Mo42 O92 108.8(5) . . ?
O181 Mo42 O112 94.5(5) . . ?
O173 Mo42 O112 151.3(5) . . ?
O92 Mo42 O112 90.7(4) . . ?
O181 Mo42 O155 96.0(6) . . ?
O173 Mo42 O155 85.6(5) . . ?
O92 Mo42 O155 154.2(5) . . ?
O112 Mo42 O155 69.1(4) . . ?
O181 Mo42 O208 166.8(5) . . ?
O173 Mo42 O208 84.8(6) . . ?
O92 Mo42 O208 87.1(4) . . ?
O112 Mo42 O208 75.2(4) . . ?
O155 Mo42 O208 72.7(5) . . ?
O195 Mo43 O194 103.2(8) . . ?
O195 Mo43 O162 102.3(6) . . ?
O194 Mo43 O162 104.5(6) . . ?
O195 Mo43 O172 98.3(6) . . ?
O194 Mo43 O172 151.3(6) . . ?
O162 Mo43 O172 89.2(5) . . ?
O195 Mo43 O129 97.4(6) . . ?
O194 Mo43 O129 91.3(6) . . ?
O162 Mo43 O129 151.1(5) . . ?
O172 Mo43 O129 66.9(4) . . ?
O195 Mo43 O185 173.4(6) . . ?
O194 Mo43 O185 78.1(6) . . ?
O162 Mo43 O185 83.6(5) . . ?
O172 Mo43 O185 78.5(5) . . ?
O129 Mo43 O185 76.1(5) . . ?
O89 Mo44 O34 104.1(6) . . ?
O89 Mo44 O79 98.7(6) . . ?
O34 Mo44 O79 90.8(5) . . ?
O89 Mo44 O63 101.1(6) . . ?
O34 Mo44 O63 87.2(5) . . ?
O79 Mo44 O63 160.0(5) . . ?
O89 Mo44 O15 99.5(5) . . ?
O34 Mo44 O15 156.3(4) . . ?
O79 Mo44 O15 88.0(4) . . ?
O63 Mo44 O15 85.9(3) . . ?
O89 Mo44 O93 168.2(5) . . ?
O34 Mo44 O93 86.3(4) . . ?
O79 Mo44 O93 75.2(4) . . ?
O63 Mo44 O93 84.9(4) . . ?
O15 Mo44 O93 70.6(3) . . ?
O75 Mo45 O114 100.5(5) . . ?
O75 Mo45 O122 105.9(5) . . ?
O114 Mo45 O122 96.6(5) . . ?
O75 Mo45 O8 101.7(5) . . ?
O114 Mo45 O8 87.5(5) . . ?
O122 Mo45 O8 150.7(5) . . ?
O75 Mo45 O58 96.8(5) . . ?
O114 Mo45 O58 156.0(4) . . ?
O122 Mo45 O58 94.5(5) . . ?
O8 Mo45 O58 72.6(4) . . ?
O75 Mo45 O87 171.1(5) . . ?
O114 Mo45 O87 88.4(4) . . ?
O122 Mo45 O87 73.1(5) . . ?
O8 Mo45 O87 78.1(4) . . ?
O58 Mo45 O87 74.6(4) . . ?
O104 Mo46 O130 102.2(5) . . ?
O104 Mo46 O44 103.3(6) . . ?
O130 Mo46 O44 101.7(5) . . ?
O104 Mo46 O147 106.7(6) . . ?
O130 Mo46 O147 87.1(5) . . ?
O44 Mo46 O147 146.2(5) . . ?
O104 Mo46 O26 97.2(5) . . ?
O130 Mo46 O26 154.6(5) . . ?
O44 Mo46 O26 89.5(4) . . ?
O147 Mo46 O26 71.6(5) . . ?
O104 Mo46 O35 168.3(5) . 2_565 ?
O130 Mo46 O35 89.2(4) . 2_565 ?
O44 Mo46 O35 71.4(4) . 2_565 ?
O147 Mo46 O35 76.3(4) . 2_565 ?
O26 Mo46 O35 72.7(4) . 2_565 ?
O109 Mo47 O164 103.3(5) . . ?
O109 Mo47 O134 94.2(5) . . ?
O164 Mo47 O134 142.3(5) . . ?
O109 Mo47 O132 100.0(6) . . ?
O164 Mo47 O132 72.1(5) . . ?
O134 Mo47 O132 72.2(5) . . ?
O109 Mo47 O21 95.4(5) . . ?
O164 Mo47 O21 70.0(5) . . ?
O134 Mo47 O21 141.7(4) . . ?
O132 Mo47 O21 141.4(5) . . ?
O109 Mo47 O32 97.6(5) . . ?
O164 Mo47 O32 137.0(5) . . ?
O134 Mo47 O32 71.0(4) . . ?
O132 Mo47 O32 140.1(5) . . ?
O21 Mo47 O32 71.0(4) . . ?
O109 Mo47 O106 172.2(5) . . ?
O164 Mo47 O106 82.1(5) . . ?
O134 Mo47 O106 84.5(4) . . ?
O132 Mo47 O106 87.0(5) . . ?
O21 Mo47 O106 81.1(4) . . ?
O32 Mo47 O106 74.7(4) . . ?
O154 Mo48 O43 105.4(6) . . ?
O154 Mo48 O87 103.9(5) . . ?
O43 Mo48 O87 96.8(5) . . ?
O154 Mo48 O7 105.6(5) . . ?
O43 Mo48 O7 97.3(5) . . ?
O87 Mo48 O7 142.4(5) . . ?
O154 Mo48 O19 98.0(6) . . ?
O43 Mo48 O19 156.5(5) . . ?
O87 Mo48 O19 75.3(5) . . ?
O7 Mo48 O19 78.0(5) . . ?
O31 Mo49 O9 100.7(5) . . ?
O31 Mo49 O12 103.1(6) . . ?
O9 Mo49 O12 100.1(5) . . ?
O31 Mo49 O5 106.2(5) . . ?
O9 Mo49 O5 148.9(4) . . ?
O12 Mo49 O5 88.7(5) . . ?
O31 Mo49 O29 97.5(5) . . ?
O9 Mo49 O29 91.6(4) . . ?
O12 Mo49 O29 153.7(5) . . ?
O5 Mo49 O29 69.9(4) . . ?
O31 Mo49 O3 168.9(5) . . ?
O9 Mo49 O3 74.5(4) . . ?
O12 Mo49 O3 87.7(4) . . ?
O5 Mo49 O3 76.2(4) . . ?
O29 Mo49 O3 72.9(4) . . ?
O180 Mo50 O198 99.2(7) . . ?
O180 Mo50 O22 105.2(5) . . ?
O198 Mo50 O22 105.8(5) . . ?
O180 Mo50 O36 92.2(5) . . ?
O198 Mo50 O36 88.8(5) . . ?
O22 Mo50 O36 154.8(5) . . ?
O180 Mo50 O30 94.1(6) . . ?
O198 Mo50 O30 154.0(5) . . ?
O22 Mo50 O30 91.9(4) . . ?
O36 Mo50 O30 68.3(4) . . ?
O180 Mo50 O144 172.4(6) . . ?
O198 Mo50 O144 84.3(7) . . ?
O22 Mo50 O144 80.2(5) . . ?
O36 Mo50 O144 81.1(5) . . ?
O30 Mo50 O144 80.2(5) . . ?
O193 Mo51 O161 105.0(8) . . ?
O193 Mo51 O80 100.4(6) . . ?
O161 Mo51 O80 107.7(6) . . ?
O193 Mo51 O107 93.9(5) . . ?
O161 Mo51 O107 86.6(5) . . ?
O80 Mo51 O107 156.1(5) . . ?
O193 Mo51 O103 91.4(6) . . ?
O161 Mo51 O103 152.3(6) . . ?
O80 Mo51 O103 90.7(5) . . ?
O107 Mo51 O103 69.8(4) . . ?
O193 Mo51 O165 165.6(6) . . ?
O161 Mo51 O165 87.7(6) . . ?
O80 Mo51 O165 81.7(5) . . ?
O107 Mo51 O165 79.8(4) . . ?
O103 Mo51 O165 74.3(4) . . ?
O151 Mo52 O116 104.5(6) . . ?
O151 Mo52 O113 101.9(6) . . ?
O116 Mo52 O113 97.2(5) . . ?
O151 Mo52 O112 103.2(6) . . ?
O116 Mo52 O112 88.0(5) . . ?
O113 Mo52 O112 152.2(5) . . ?
O151 Mo52 O85 93.0(6) . . ?
O116 Mo52 O85 156.1(5) . . ?
O113 Mo52 O85 94.9(5) . . ?
O112 Mo52 O85 72.1(4) . . ?
O151 Mo52 O70 166.7(5) . . ?
O116 Mo52 O70 88.7(4) . . ?
O113 Mo52 O70 74.1(4) . . ?
O112 Mo52 O70 78.7(4) . . ?
O85 Mo52 O70 74.9(4) . . ?
O124 Mo53 O172 97.3(5) . . ?
O124 Mo53 O129 106.4(5) . . ?
O172 Mo53 O129 73.4(5) . . ?
O124 Mo53 O54 94.3(5) . . ?
O172 Mo53 O54 72.0(5) . . ?
O129 Mo53 O54 141.5(5) . . ?
O124 Mo53 O147 94.5(5) . . ?
O172 Mo53 O147 144.3(5) . . ?
O129 Mo53 O147 70.9(5) . . ?
O54 Mo53 O147 140.5(5) . . ?
O124 Mo53 O26 96.6(5) . . ?
O172 Mo53 O26 140.7(4) . . ?
O129 Mo53 O26 136.0(4) . . ?
O54 Mo53 O26 70.4(4) . . ?
O147 Mo53 O26 70.4(4) . . ?
O124 Mo53 O69 170.5(5) . 2_565 ?
O172 Mo53 O69 89.9(5) . 2_565 ?
O129 Mo53 O69 81.5(5) . 2_565 ?
O54 Mo53 O69 81.9(5) . 2_565 ?
O147 Mo53 O69 83.2(4) . 2_565 ?
O26 Mo53 O69 73.9(4) . 2_565 ?
O77 Mo54 O6 100.6(5) . . ?
O77 Mo54 O12 102.6(5) . . ?
O6 Mo54 O12 87.9(5) . . ?
O77 Mo54 O91 103.9(5) . . ?
O6 Mo54 O91 89.7(5) . . ?
O12 Mo54 O91 153.4(5) . . ?
O77 Mo54 O56 99.3(5) . . ?
O6 Mo54 O56 160.1(5) . . ?
O12 Mo54 O56 87.2(5) . . ?
O91 Mo54 O56 86.1(4) . . ?
O77 Mo54 O18 170.0(5) . . ?
O6 Mo54 O18 74.3(4) . . ?
O12 Mo54 O18 86.0(5) . . ?
O91 Mo54 O18 67.9(4) . . ?
O56 Mo54 O18 86.1(4) . . ?
O102 Mo55 O90 105.1(6) . . ?
O102 Mo55 O46 104.7(6) . . ?
O90 Mo55 O46 95.8(5) . . ?
O102 Mo55 O72 104.1(5) . . ?
O90 Mo55 O72 99.9(5) . . ?
O46 Mo55 O72 142.2(5) . . ?
O102 Mo55 O4 96.6(5) . . ?
O90 Mo55 O4 158.1(5) . . ?
O46 Mo55 O4 75.9(4) . . ?
O72 Mo55 O4 76.8(4) . . ?
O102 Mo55 O13 177.5(5) . . ?
O90 Mo55 O13 72.5(5) . . ?
O46 Mo55 O13 75.1(4) . . ?
O72 Mo55 O13 77.2(4) . . ?
O4 Mo55 O13 85.7(4) . . ?
O204 Mo56 O209 104.4(7) . . ?
O204 Mo56 O66 98.1(5) . . ?
O209 Mo56 O66 96.7(5) . . ?
O204 Mo56 O238 93.6(5) . . ?
O209 Mo56 O238 97.7(6) . . ?
O66 Mo56 O238 158.5(5) . . ?
O204 Mo56 O207 90.6(7) . . ?
O209 Mo56 O207 163.8(6) . . ?
O66 Mo56 O207 86.9(5) . . ?
O238 Mo56 O207 75.0(7) . . ?
O204 Mo56 O126 167.4(6) . . ?
O209 Mo56 O126 87.8(6) . . ?
O66 Mo56 O126 83.6(4) . . ?
O238 Mo56 O126 81.1(5) . . ?
O207 Mo56 O126 76.9(6) . . ?
O203 Mo57 O120 102.3(7) . . ?
O203 Mo57 O221 101.5(7) . . ?
O120 Mo57 O221 104.8(6) . . ?
O203 Mo57 O155 97.8(6) . . ?
O120 Mo57 O155 152.5(6) . . ?
O221 Mo57 O155 89.1(5) . . ?
O203 Mo57 O107 96.6(5) . . ?
O120 Mo57 O107 88.4(5) . . ?
O221 Mo57 O107 154.6(6) . . ?
O155 Mo57 O107 70.8(4) . . ?
O203 Mo57 O210 171.6(6) . . ?
O120 Mo57 O210 85.6(6) . . ?
O221 Mo57 O210 78.9(6) . . ?
O155 Mo57 O210 73.7(5) . . ?
O107 Mo57 O210 80.6(4) . . ?
O83 Mo58 O114 106.0(5) . . ?
O83 Mo58 O113 100.0(5) . . ?
O114 Mo58 O113 86.6(4) . . ?
O83 Mo58 O14 96.1(5) . . ?
O114 Mo58 O14 157.9(4) . . ?
O113 Mo58 O14 89.0(4) . . ?
O83 Mo58 O64 102.0(5) . . ?
O114 Mo58 O64 87.9(5) . . ?
O113 Mo58 O64 158.0(5) . . ?
O14 Mo58 O64 88.2(5) . . ?
O83 Mo58 O70 166.4(5) . . ?
O114 Mo58 O70 86.9(4) . . ?
O113 Mo58 O70 75.9(4) . . ?
O14 Mo58 O70 71.1(4) . . ?
O64 Mo58 O70 82.6(4) . . ?
O128 Mo59 O69 102.6(5) . . ?
O128 Mo59 O35 104.8(5) . . ?
O69 Mo59 O35 99.2(5) . . ?
O128 Mo59 O71 107.4(5) . . ?
O69 Mo59 O71 98.0(5) . . ?
O35 Mo59 O71 139.0(5) . . ?
O128 Mo59 O73 96.6(5) . . ?
O69 Mo59 O73 160.8(5) . . ?
O35 Mo59 O73 76.3(5) . . ?
O71 Mo59 O73 75.4(5) . . ?
O128 Mo59 O26 177.0(5) . 2_565 ?
O69 Mo59 O26 74.7(4) . 2_565 ?
O35 Mo59 O26 74.8(4) . 2_565 ?
O71 Mo59 O26 74.3(4) . 2_565 ?
O73 Mo59 O26 86.2(4) . 2_565 ?
O220 Mo60 O224 106.7(7) . . ?
O220 Mo60 O238 94.3(7) . . ?
O224 Mo60 O238 106.4(5) . . ?
O220 Mo60 O168 99.3(6) . . ?
O224 Mo60 O168 88.5(5) . . ?
O238 Mo60 O168 156.0(5) . . ?
O220 Mo60 O183 97.1(6) . . ?
O224 Mo60 O183 149.3(5) . . ?
O238 Mo60 O183 90.4(5) . . ?
O168 Mo60 O183 68.5(4) . . ?
O220 Mo60 O228 173.7(6) . . ?
O224 Mo60 O228 72.2(5) . . ?
O238 Mo60 O228 91.9(6) . . ?
O168 Mo60 O228 74.6(4) . . ?
O183 Mo60 O228 82.0(4) . . ?
O222 Mo61 O239 105.6(9) . . ?
O222 Mo61 O214 94.4(7) . . ?
O239 Mo61 O214 100.0(7) . . ?
O222 Mo61 O221 99.0(7) . . ?
O239 Mo61 O221 94.2(7) . . ?
O214 Mo61 O221 157.2(6) . . ?
O222 Mo61 O173 97.4(6) . . ?
O239 Mo61 O173 156.5(8) . . ?
O214 Mo61 O173 83.1(5) . . ?
O221 Mo61 O173 77.0(5) . . ?
O222 Mo61 O241 170.5(8) . . ?
O239 Mo61 O241 83.9(9) . . ?
O214 Mo61 O241 83.9(7) . . ?
O221 Mo61 O241 79.9(7) . . ?
O173 Mo61 O241 73.2(7) . . ?
O226 Mo62 O251 110.0(6) . . ?
O226 Mo62 O249 92.8(10) . . ?
O251 Mo62 O249 80.2(6) . . ?
O226 Mo62 O55 90.8(6) . . ?
O251 Mo62 O55 157.9(5) . . ?
O249 Mo62 O55 91.7(6) . . ?
O226 Mo62 O36 160.2(6) . . ?
O251 Mo62 O36 89.8(5) . . ?
O249 Mo62 O36 91.2(6) . . ?
O55 Mo62 O36 69.7(4) . . ?
O226 Mo62 O259 85.6(9) . . ?
O251 Mo62 O259 111.9(6) . . ?
O249 Mo62 O259 167.6(7) . . ?
O55 Mo62 O259 76.0(5) . . ?
O36 Mo62 O259 86.4(5) . . ?
O231 Mo63 O215 94.9(8) . . ?
O231 Mo63 O230 103.0(7) . . ?
O215 Mo63 O230 98.5(7) . . ?
O231 Mo63 O118 95.4(5) . . ?
O215 Mo63 O118 92.7(6) . . ?
O230 Mo63 O118 157.5(6) . . ?
O231 Mo63 O190 97.1(6) . . ?
O215 Mo63 O190 165.4(8) . . ?
O230 Mo63 O190 86.8(6) . . ?
O118 Mo63 O190 78.0(5) . . ?
O231 Mo63 O235 170.9(6) . . ?
O215 Mo63 O235 87.9(8) . . ?
O230 Mo63 O235 85.1(7) . . ?
O118 Mo63 O235 75.8(5) . . ?
O190 Mo63 O235 79.0(6) . . ?
O99 Mo64 O48 106.4(6) . . ?
O99 Mo64 O1 101.0(5) . . ?
O48 Mo64 O1 96.3(5) . . ?
O99 Mo64 O103 102.2(6) . 2_565 ?
O48 Mo64 O103 149.6(5) . 2_565 ?
O1 Mo64 O103 88.2(5) . 2_565 ?
O99 Mo64 O85 95.4(5) . 2_565 ?
O48 Mo64 O85 94.3(5) . 2_565 ?
O1 Mo64 O85 157.0(5) . 2_565 ?
O103 Mo64 O85 72.6(5) 2_565 2_565 ?
O99 Mo64 O47 170.1(5) . 2_565 ?
O48 Mo64 O47 71.6(5) . 2_565 ?
O1 Mo64 O47 88.8(4) . 2_565 ?
O103 Mo64 O47 78.4(4) 2_565 2_565 ?
O85 Mo64 O47 75.3(4) 2_565 2_565 ?
O201 Mo65 O179 102.8(7) . . ?
O201 Mo65 O68 100.5(6) . . ?
O179 Mo65 O68 104.7(5) . . ?
O201 Mo65 O172 97.3(6) . . ?
O179 Mo65 O172 91.9(5) . . ?
O68 Mo65 O172 152.1(5) . . ?
O201 Mo65 O54 95.5(6) . . ?
O179 Mo65 O54 153.2(5) . . ?
O68 Mo65 O54 90.8(5) . . ?
O172 Mo65 O54 66.2(4) . . ?
O201 Mo65 O140 174.4(7) . . ?
O179 Mo65 O140 82.7(6) . . ?
O68 Mo65 O140 78.7(5) . . ?
O172 Mo65 O140 81.5(5) . . ?
O54 Mo65 O140 79.0(5) . . ?
O216 Mo66 O234 113.8(8) . . ?
O216 Mo66 O196 96.3(7) . . ?
O234 Mo66 O196 99.5(6) . . ?
O216 Mo66 O145 94.9(7) . . ?
O234 Mo66 O145 93.9(6) . . ?
O196 Mo66 O145 157.3(5) . . ?
O216 Mo66 O267 154.1(7) . . ?
O234 Mo66 O267 91.8(6) . . ?
O196 Mo66 O267 82.5(4) . . ?
O145 Mo66 O267 78.8(6) . . ?
O216 Mo66 O175 84.4(7) . . ?
O234 Mo66 O175 161.6(7) . . ?
O196 Mo66 O175 79.9(4) . . ?
O145 Mo66 O175 81.6(5) . . ?
O267 Mo66 O175 69.9(6) . . ?
O200 Mo67 O218 100.5(7) . . ?
O200 Mo67 O66 101.1(5) . . ?
O218 Mo67 O66 98.4(5) . . ?
O200 Mo67 O212 94.4(6) . . ?
O218 Mo67 O212 90.7(6) . . ?
O66 Mo67 O212 160.2(4) . . ?
O200 Mo67 O81 165.3(7) . . ?
O218 Mo67 O81 93.5(6) . . ?
O66 Mo67 O81 81.0(3) . . ?
O212 Mo67 O81 80.9(4) . . ?
O200 Mo67 O227 88.2(7) . . ?
O218 Mo67 O227 170.9(6) . . ?
O66 Mo67 O227 82.5(4) . . ?
O212 Mo67 O227 85.9(6) . . ?
O81 Mo67 O227 77.7(5) . . ?
O263 Mo68 O247 122.2(5) . . ?
O263 Mo68 O196 99.4(4) . . ?
O247 Mo68 O196 88.1(5) . . ?
O263 Mo68 O226 90.8(6) . . ?
O247 Mo68 O226 101.5(7) . . ?
O196 Mo68 O226 159.5(6) . . ?
O263 Mo68 O191 156.3(6) . . ?
O247 Mo68 O191 81.4(5) . . ?
O196 Mo68 O191 82.3(4) . . ?
O226 Mo68 O191 81.3(5) . . ?
O263 Mo68 O256 81.4(6) . . ?
O247 Mo68 O256 156.1(6) . . ?
O196 Mo68 O256 83.9(5) . . ?
O226 Mo68 O256 80.1(7) . . ?
O191 Mo68 O256 75.3(6) . . ?
O236 Mo69 O213 99.4(8) . . ?
O236 Mo69 O211 98.1(6) . . ?
O213 Mo69 O211 102.8(7) . . ?
O236 Mo69 O194 93.9(6) . . ?
O213 Mo69 O194 92.1(7) . . ?
O211 Mo69 O194 158.9(6) . . ?
O236 Mo69 O156 171.4(7) . . ?
O213 Mo69 O156 88.8(7) . . ?
O211 Mo69 O156 82.4(5) . . ?
O194 Mo69 O156 83.2(5) . . ?
O236 Mo69 O240 88.3(7) . . ?
O213 Mo69 O240 169.2(6) . . ?
O211 Mo69 O240 83.3(7) . . ?
O194 Mo69 O240 79.8(6) . . ?
O156 Mo69 O240 83.2(6) . . ?
O236 Mo69 Na5 122.1(6) . . ?
O213 Mo69 Na5 29.3(6) . . ?
O211 Mo69 Na5 81.0(5) . . ?
O194 Mo69 Na5 107.0(5) . . ?
O156 Mo69 Na5 66.5(4) . . ?
O240 Mo69 Na5 147.4(5) . . ?
O237 Mo70 O229 112.6(9) . . ?
O237 Mo70 O214 103.8(8) . . ?
O229 Mo70 O214 100.4(7) . . ?
O237 Mo70 O224 93.9(7) . . ?
O229 Mo70 O224 87.2(6) . . ?
O214 Mo70 O224 156.0(5) . . ?
O237 Mo70 O166 97.9(7) . . ?
O229 Mo70 O166 147.2(7) . . ?
O214 Mo70 O166 83.1(5) . . ?
O224 Mo70 O166 78.5(4) . . ?
O237 Mo70 O242 170.6(6) . . ?
O229 Mo70 O242 72.3(7) . . ?
O214 Mo70 O242 82.6(6) . . ?
O224 Mo70 O242 78.2(5) . . ?
O166 Mo70 O242 75.9(5) . . ?
O250 Mo71 O262 83.6(6) . . ?
O250 Mo71 O230 114.7(8) . . ?
O262 Mo71 O230 97.8(6) . . ?
O250 Mo71 O232 92.0(8) . . ?
O262 Mo71 O232 95.3(6) . . ?
O230 Mo71 O232 151.3(9) . . ?
O250 Mo71 O252 163.7(7) . . ?
O262 Mo71 O252 98.1(8) . . ?
O230 Mo71 O252 81.2(8) . . ?
O232 Mo71 O252 71.7(8) . . ?
O250 Mo71 O167 100.2(6) . . ?
O262 Mo71 O167 171.9(5) . . ?
O230 Mo71 O167 87.1(6) . . ?
O232 Mo71 O167 77.5(6) . . ?
O252 Mo71 O167 76.3(8) . . ?
O244 Mo72 O258 76.1(6) . . ?
O244 Mo72 O232 108.5(6) . . ?
O258 Mo72 O232 92.3(9) . . ?
O244 Mo72 O59 93.0(5) . . ?
O258 Mo72 O59 90.8(5) . . ?
O232 Mo72 O59 158.3(6) . . ?
O244 Mo72 O119 158.8(5) . . ?
O258 Mo72 O119 95.0(4) . . ?
O232 Mo72 O119 90.8(6) . . ?
O59 Mo72 O119 67.6(4) . . ?
O244 Mo72 O243 104.6(7) . . ?
O258 Mo72 O243 173.8(6) . . ?
O232 Mo72 O243 93.3(9) . . ?
O59 Mo72 O243 83.1(6) . . ?
O119 Mo72 O243 82.2(5) . . ?
O223 Mo73 O211 97.1(6) . 2_565 ?
O223 Mo73 O217 96.0(6) . . ?
O211 Mo73 O217 99.2(6) 2_565 . ?
O223 Mo73 O202 96.7(5) . . ?
O211 Mo73 O202 157.3(7) 2_565 . ?
O217 Mo73 O202 97.1(6) . . ?
O223 Mo73 O159 179.0(6) . . ?
O211 Mo73 O159 82.7(5) 2_565 . ?
O217 Mo73 O159 84.9(5) . . ?
O202 Mo73 O159 83.2(5) . . ?
O223 Mo73 O233 97.7(6) . . ?
O211 Mo73 O233 81.8(7) 2_565 . ?
O217 Mo73 O233 166.0(6) . . ?
O202 Mo73 O233 78.5(7) . . ?
O159 Mo73 O233 81.4(5) . . ?
O255 Mo74 O257 120.5(10) . . ?
O255 Mo74 O187 109.9(9) . . ?
O257 Mo74 O187 92.7(6) . . ?
O255 Mo74 O162 96.0(8) . . ?
O257 Mo74 O162 88.8(5) . . ?
O187 Mo74 O162 148.7(8) . . ?
O255 Mo74 O205 171.8(7) . . ?
O257 Mo74 O205 60.8(6) . . ?
O187 Mo74 O205 77.8(6) . . ?
O162 Mo74 O205 75.8(5) . . ?
O255 Mo74 O179 97.8(10) . . ?
O257 Mo74 O179 140.8(7) . . ?
O187 Mo74 O179 80.8(5) . . ?
O162 Mo74 O179 78.5(5) . . ?
O205 Mo74 O179 80.1(6) . . ?
O246 Mo75 O245 120.1(9) . . ?
O246 Mo75 O177 93.8(7) . . ?
O245 Mo75 O177 100.3(7) . . ?
O246 Mo75 O244 94.6(6) . . ?
O245 Mo75 O244 92.7(8) . . ?
O177 Mo75 O244 158.3(8) . . ?
O246 Mo75 O219 147.1(10) . . ?
O245 Mo75 O219 92.8(8) . . ?
O177 Mo75 O219 81.0(5) . . ?
O244 Mo75 O219 81.1(5) . . ?
O246 Mo75 O265 67.2(8) . . ?
O245 Mo75 O265 170.8(7) . . ?
O177 Mo75 O265 84.2(7) . . ?
O244 Mo75 O265 80.7(7) . . ?
O219 Mo75 O265 79.9(7) . . ?
O261 Mo76 O187 98.6(7) . . ?
O261 Mo76 O251 92.3(6) . . ?
O187 Mo76 O251 150.3(7) . . ?
O261 Mo76 O198 165.2(9) . . ?
O187 Mo76 O198 83.4(5) . . ?
O251 Mo76 O198 79.4(5) . . ?
O261 Mo76 O264 95.7(8) . . ?
O187 Mo76 O264 78.0(7) . . ?
O251 Mo76 O264 73.4(5) . . ?
O198 Mo76 O264 70.3(6) . . ?
O205 Mo77 O177 101.3(5) 7 2_565 ?
O205 Mo77 O254 123.9(7) 7 . ?
O177 Mo77 O254 93.3(5) 2_565 . ?
O205 Mo77 O120 97.4(6) 7 . ?
O177 Mo77 O120 156.4(6) 2_565 . ?
O254 Mo77 O120 87.9(5) . . ?
O205 Mo77 O161 94.3(8) 7 . ?
O177 Mo77 O161 82.5(5) 2_565 . ?
O254 Mo77 O161 141.5(7) . . ?
O120 Mo77 O161 82.0(5) . . ?
O205 Mo77 O260 166.2(8) 7 . ?
O177 Mo77 O260 77.7(6) 2_565 . ?
O254 Mo77 O260 69.8(7) . . ?
O120 Mo77 O260 80.7(7) . . ?
O161 Mo77 O260 71.9(7) . . ?
O118 M39 O145 106.6(8) . . ?
O118 M39 O133 99.6(17) . . ?
O145 M39 O133 100.8(15) . . ?
O118 M39 O101 94.2(11) . . ?
O145 M39 O101 153.0(16) . . ?
O133 M39 O101 92.3(14) . . ?
O118 M39 O39 157.8(17) . . ?
O145 M39 O39 86.1(11) . . ?
O133 M39 O39 95.6(13) . . ?
O101 M39 O39 69.1(4) . . ?
O118 M39 O192 86.0(15) . . ?
O145 M39 O192 80.2(15) . . ?
O133 M39 O192 173.7(8) . . ?
O101 M39 O192 84.4(11) . . ?
O39 M39 O192 78.1(12) . . ?
O121 M40 O64 109.5(16) . . ?
O121 M40 O219 102.0(14) . . ?
O64 M40 O219 103.6(12) . . ?
O121 M40 O8 95.8(13) . . ?
O64 M40 O8 93.0(8) . . ?
O219 M40 O8 149.7(16) . . ?
O121 M40 O59 93.2(12) . . ?
O64 M40 O59 152.8(19) . . ?
O219 M40 O59 85.5(8) . . ?
O8 M40 O59 69.1(6) . . ?
O121 M40 O178 172.7(9) . . ?
O64 M40 O178 75.9(13) . . ?
O219 M40 O178 81.1(15) . . ?
O8 M40 O178 78.7(11) . . ?
O59 M40 O178 80.4(11) . . ?
O185 M43 O162 111.9(12) . . ?
O185 M43 O194 101.5(11) . . ?
O162 M43 O194 102.1(9) . . ?
O185 M43 O172 101.2(11) . . ?
O162 M43 O172 89.9(7) . . ?
O194 M43 O172 148.1(13) . . ?
O185 M43 O129 95.2(9) . . ?
O162 M43 O129 147.6(13) . . ?
O194 M43 O129 88.9(7) . . ?
O172 M43 O129 66.9(5) . . ?
O185 M43 O195 171.1(8) . . ?
O162 M43 O195 77.0(10) . . ?
O194 M43 O195 76.5(10) . . ?
O172 M43 O195 77.6(9) . . ?
O129 M43 O195 76.2(8) . . ?
O241 M61 O239 101.4(14) . . ?
O241 M61 O221 100.5(15) . . ?
O239 M61 O221 91.8(12) . . ?
O241 M61 O214 101.8(16) . . ?
O239 M61 O214 93.0(11) . . ?
O221 M61 O214 156(2) . . ?
O241 M61 O173 93.7(18) . . ?
O239 M61 O173 165(2) . . ?
O221 M61 O173 82.8(7) . . ?
O214 M61 O173 86.4(7) . . ?
O241 M61 O222 177.1(13) . . ?
O239 M61 O222 80.0(17) . . ?
O221 M61 O222 82.0(14) . . ?
O214 M61 O222 75.5(12) . . ?
O173 M61 O222 85.0(11) . . ?
O229 M70 O214 104.5(7) . . ?
O229 M70 O224 94.6(7) . . ?
O214 M70 O224 151.8(8) . . ?
O229 M70 O237 93.3(10) . . ?
O214 M70 O237 80.5(8) . . ?
O224 M70 O237 77.8(7) . . ?
O229 M70 O166 171.0(10) . . ?
O214 M70 O166 80.1(5) . . ?
O224 M70 O166 78.4(4) . . ?
O237 M70 O166 79.7(6) . . ?
O257 M74 O187 98.0(6) . . ?
O257 M74 O162 93.8(5) . . ?
O187 M74 O162 156.6(7) . . ?
O257 M74 O179 171.0(7) . . ?
O187 M74 O179 83.9(6) . . ?
O162 M74 O179 81.5(5) . . ?
O246 M75 O177 99.6(6) . . ?
O246 M75 O244 92.5(7) . . ?
O177 M75 O244 145.1(9) . . ?
O246 M75 O219 163.5(12) . . ?
O177 M75 O219 82.1(5) . . ?
O244 M75 O219 77.6(5) . . ?
O264 M76 O187 102.7(8) . . ?
O264 M76 O261 122.6(9) . . ?
O187 M76 O261 93.5(7) . . ?
O264 M76 O251 94.5(7) . . ?
O187 M76 O251 157.8(7) . . ?
O261 M76 O251 88.7(6) . . ?
O264 M76 O198 89.0(7) . . ?
O187 M76 O198 85.1(6) . . ?
O261 M76 O198 147.7(9) . . ?
O251 M76 O198 81.3(5) . . ?
O264 M76 O253 168.8(7) . . ?
O187 M76 O253 79.2(7) . . ?
O261 M76 O253 67.9(7) . . ?
O251 M76 O253 81.2(5) . . ?
O198 M76 O253 80.2(6) . . ?
O254 M77 O177 101.6(5) . 2_565 ?
O254 M77 O120 95.5(5) . . ?
O177 M77 O120 151.4(7) 2_565 . ?
O254 M77 O161 174.5(7) . . ?
O177 M77 O161 80.5(5) 2_565 . ?
O120 M77 O161 80.7(5) . . ?
Mo64 O1 Mo12 156.1(7) . . ?
Mo28 O2 Mo15 106.2(5) . . ?
Mo28 O2 Mo11 141.8(3) . . ?
Mo15 O2 Mo11 99.8(4) . . ?
Mo28 O2 Mo34 105.3(4) . . ?
Mo15 O2 Mo34 95.48(19) . . ?
Mo11 O2 Mo34 99.4(4) . . ?
Mo29 O3 Mo30 104.0(4) . . ?
Mo29 O3 Mo49 110.7(5) . . ?
Mo30 O3 Mo49 89.1(3) . . ?
Mo2 O4 Mo5 138.9(6) . . ?
Mo2 O4 Mo55 109.8(5) . . ?
Mo5 O4 Mo55 109.5(5) . . ?
Mo16 O5 Mo49 110.0(5) . . ?
Mo16 O5 Mo24 111.5(4) . . ?
Mo49 O5 Mo24 138.5(5) . . ?
Mo54 O6 Mo25 123.6(6) . . ?
Mo48 O7 Mo37 102.5(5) . . ?
Mo48 O7 Mo9 105.8(5) . . ?
Mo37 O7 Mo9 86.9(4) . . ?
Mo45 O8 Mo21 110.0(5) . . ?
Mo45 O8 M40 141.6(7) . . ?
Mo21 O8 M40 106.9(6) . . ?
Mo45 O8 Mo40 143.5(6) . . ?
Mo21 O8 Mo40 105.3(5) . . ?
Mo49 O9 Mo30 120.0(5) . . ?
Mo18 O10 Mo3 159.3(7) . . ?
Mo49 O12 Mo54 159.8(7) . . ?
Mo7 O13 Mo1 105.7(5) . . ?
Mo7 O13 Mo4 103.8(4) . . ?
Mo1 O13 Mo4 139.1(5) . . ?
Mo7 O13 Mo55 96.6(4) . . ?
Mo1 O13 Mo55 101.9(4) . . ?
Mo4 O13 Mo55 102.0(4) . . ?
Mo58 O14 Mo12 141.4(6) . . ?
Mo58 O14 Mo32 109.3(5) . . ?
Mo12 O14 Mo32 108.3(5) . . ?
Mo26 O15 Mo44 137.3(3) . . ?
Mo26 O15 Mo34 113.1(6) . . ?
Mo44 O15 Mo34 107.7(6) . . ?
Mo35 O16 Mo5 149.1(7) . . ?
Mo9 O17 Mo5 160.6(6) . . ?
Mo20 O18 Mo54 105.1(5) . . ?
Mo20 O18 Mo25 110.9(5) . . ?
Mo54 O18 Mo25 89.0(4) . . ?
Mo22 O19 Mo48 113.4(5) . . ?
Mo22 O19 Mo37 134.6(6) . . ?
Mo48 O19 Mo37 109.9(5) . . ?
Mo25 O20 Mo30 157.0(7) . . ?
Mo47 O21 Mo25 108.7(5) . . ?
Mo47 O21 Mo27 109.4(5) . . ?
Mo25 O21 Mo27 141.6(6) . . ?
Mo50 O22 Mo10 145.7(6) . . ?
Mo34 O24 Mo26 102.4(6) . . ?
Mo34 O24 Mo28 107.1(6) . . ?
Mo26 O24 Mo28 88.6(4) . . ?
Mo28 O25 Mo15 109.6(5) . . ?
Mo28 O25 Mo36 144.2(6) . . ?
Mo15 O25 Mo36 105.6(5) . . ?
Mo18 O26 Mo53 102.3(4) . . ?
Mo18 O26 Mo46 140.2(5) . . ?
Mo53 O26 Mo46 102.0(4) . . ?
Mo18 O26 Mo59 104.1(4) . 2_565 ?
Mo53 O26 Mo59 96.8(4) . 2_565 ?
Mo46 O26 Mo59 103.7(4) . 2_565 ?
Mo13 O27 Mo17 124.6(6) . . ?
Mo9 O28 Mo21 109.5(6) . . ?
Mo9 O28 Mo35 143.7(6) . . ?
Mo21 O28 Mo35 105.6(5) . . ?
Mo49 O29 Mo33 140.8(5) . . ?
Mo49 O29 Mo16 103.1(4) . . ?
Mo33 O29 Mo16 102.5(5) . . ?
Mo49 O29 Mo29 103.2(4) . . ?
Mo33 O29 Mo29 103.0(4) . . ?
Mo16 O29 Mo29 95.9(4) . . ?
Mo16 O30 Mo50 111.1(5) . . ?
Mo16 O30 Mo33 107.7(5) . . ?
Mo50 O30 Mo33 140.8(6) . . ?
Mo25 O32 Mo13 143.1(6) . . ?
Mo25 O32 Mo47 101.5(5) . . ?
Mo13 O32 Mo47 100.8(5) . . ?
Mo25 O32 Mo20 103.9(5) . . ?
Mo13 O32 Mo20 103.1(5) . . ?
Mo47 O32 Mo20 94.8(4) . . ?
Mo1 O33 Mo7 107.6(5) . . ?
Mo1 O33 Mo23 142.5(6) . . ?
Mo7 O33 Mo23 108.5(5) . . ?
Mo13 O34 Mo44 159.2(7) . . ?
Mo59 O35 Mo10 104.0(5) . . ?
Mo59 O35 Mo46 108.8(5) . 2_565 ?
Mo10 O35 Mo46 89.7(4) . 2_565 ?
Mo50 O36 Mo16 112.0(5) . . ?
Mo50 O36 Mo62 140.2(6) . . ?
Mo16 O36 Mo62 106.5(5) . . ?
Mo37 O38 Mo9 126.5(7) . . ?
Mo15 O39 Mo39 110.2(6) . . ?
Mo15 O39 Mo8 111.1(5) . . ?
Mo39 O39 Mo8 134.8(7) . . ?
Mo15 O39 M39 107.4(8) . . ?
Mo8 O39 M39 141.5(9) . . ?
Mo4 O40 Mo37 161.2(6) . . ?
Mo1 O42 Mo2 121.1(5) . . ?
Mo48 O43 Mo21 119.2(6) . . ?
Mo46 O44 Mo10 123.8(6) . 2_565 ?
Mo55 O46 Mo2 101.8(5) . . ?
Mo55 O46 Mo1 107.2(5) . . ?
Mo2 O46 Mo1 89.7(4) . . ?
Mo32 O47 Mo12 103.1(5) . . ?
Mo32 O47 Mo64 106.9(5) . 2_565 ?
Mo12 O47 Mo64 87.6(4) . 2_565 ?
Mo64 O48 Mo12 125.7(6) . 2_565 ?
Mo23 O49 Mo26 149.3(6) . . ?
Mo29 O50 Mo16 115.5(5) . . ?
Mo18 O51 Mo3 120.0(6) . 2_565 ?
Mo30 O52 Mo6 141.8(6) . . ?
Mo30 O52 Mo29 108.6(5) . . ?
Mo6 O52 Mo29 106.8(5) . . ?
Mo1 O53 Mo26 157.2(6) . . ?
Mo18 O54 Mo53 109.8(6) . . ?
Mo18 O54 Mo65 142.2(5) . . ?
Mo53 O54 Mo65 107.9(5) . . ?
Mo16 O55 Mo62 112.6(5) . . ?
Mo16 O55 Mo24 108.9(5) . . ?
Mo62 O55 Mo24 137.3(6) . . ?
Mo24 O56 Mo54 144.7(6) . . ?
Mo45 O58 Mo21 103.8(5) . . ?
Mo45 O58 Mo9 142.3(6) . . ?
Mo21 O58 Mo9 103.4(5) . . ?
Mo21 O59 Mo72 113.5(5) . . ?
Mo21 O59 Mo40 109.8(5) . . ?
Mo72 O59 Mo40 134.9(6) . . ?
Mo21 O59 M40 106.9(6) . . ?
Mo72 O59 M40 139.1(7) . . ?
Mo31 O60 Mo6 147.1(8) . 2_565 ?
Mo19 O63 Mo44 147.7(7) . . ?
M40 O64 Mo58 146.7(9) . . ?
Mo40 O64 Mo58 147.3(7) . . ?
Mo33 O65 Mo10 161.9(7) . . ?
Mo67 O66 Mo56 144.7(3) . . ?
Mo15 O67 Mo11 108.6(5) . . ?
Mo15 O67 Mo8 111.7(5) . . ?
Mo11 O67 Mo8 139.3(5) . . ?
Mo65 O68 Mo3 149.5(6) . . ?
Mo59 O69 Mo53 114.6(6) . 2_565 ?
Mo32 O70 Mo58 102.6(5) . . ?
Mo32 O70 Mo52 108.3(5) . . ?
Mo58 O70 Mo52 88.2(3) . . ?
Mo59 O71 Mo3 103.0(4) . . ?
Mo59 O71 Mo18 108.2(5) . 2_565 ?
Mo3 O71 Mo18 90.3(4) . 2_565 ?
Mo55 O72 Mo5 102.3(4) . . ?
Mo55 O72 Mo4 105.7(4) . . ?
Mo5 O72 Mo4 86.4(3) . . ?
Mo3 O73 Mo10 136.5(6) . . ?
Mo3 O73 Mo59 110.8(6) . . ?
Mo10 O73 Mo59 109.3(6) . . ?
Mo34 O74 Mo15 117.1(2) . . ?
Mo11 O79 Mo44 121.1(6) . . ?
Mo51 O80 Mo12 149.7(7) . 2_565 ?
Mo19 O81 Mo67 150.7(6) . . ?
Mo33 O82 Mo6 124.8(5) . . ?
Mo4 O84 Mo5 122.7(5) . . ?
Mo52 O85 Mo64 142.6(7) . 2_565 ?
Mo52 O85 Mo38 104.1(5) . . ?
Mo64 O85 Mo38 102.8(5) 2_565 . ?
Mo48 O87 Mo22 103.0(4) . . ?
Mo48 O87 Mo45 108.4(5) . . ?
Mo22 O87 Mo45 88.8(4) . . ?
Mo55 O90 Mo7 116.8(6) . . ?
Mo54 O91 Mo17 137.2(6) . . ?
Mo54 O91 Mo20 111.6(5) . . ?
Mo17 O91 Mo20 109.1(5) . . ?
Mo42 O92 Mo22 145.8(6) . . ?
Mo34 O93 Mo44 103.6(3) . . ?
Mo34 O93 Mo11 108.5(3) . . ?
Mo44 O93 Mo11 89.2(3) . . ?
Mo28 O94 Mo2 156.8(7) . . ?
Mo32 O96 Mo38 118.4(6) . . ?
Mo15 O101 M39 111.0(7) . . ?
Mo15 O101 Mo39 108.5(4) . . ?
Mo15 O101 Mo36 109.8(5) . . ?
M39 O101 Mo36 137.7(8) . . ?
Mo39 O101 Mo36 132.6(5) . . ?
Mo38 O103 Mo64 108.5(5) . 2_565 ?
Mo38 O103 Mo51 108.9(5) . . ?
Mo64 O103 Mo51 142.0(6) 2_565 . ?
Mo20 O106 Mo47 116.1(5) . . ?
Mo57 O107 Mo51 138.4(6) . . ?
Mo57 O107 Mo38 108.0(5) . . ?
Mo51 O107 Mo38 108.7(5) . . ?
Mo8 O110 Mo17 147.2(6) . . ?
Mo38 O112 Mo52 108.8(4) . . ?
Mo38 O112 Mo42 109.2(5) . . ?
Mo52 O112 Mo42 139.7(5) . . ?
Mo52 O113 Mo58 121.0(6) . . ?
Mo45 O114 Mo58 157.6(6) . . ?
Mo52 O116 Mo22 157.5(7) . . ?
M39 O118 Mo63 148.0(13) . . ?
Mo39 O118 Mo63 157.7(7) . . ?
Mo21 O119 Mo35 112.3(5) . . ?
Mo21 O119 Mo72 108.1(5) . . ?
Mo35 O119 Mo72 136.7(6) . . ?
Mo57 O120 Mo77 150.5(7) . . ?
Mo57 O120 M77 135.5(8) . . ?
Mo40 O121 Na4 130.9(7) . 8_445 ?
Mo45 O122 Mo22 121.3(6) . . ?
Mo4 O123 Mo7 109.0(5) . . ?
Mo4 O123 Mo14 141.7(6) . . ?
Mo7 O123 Mo14 107.2(5) . . ?
Mo23 O126 Mo56 155.9(8) . . ?
Mo59 O128 Na6 141.6(6) . . ?
Mo53 O129 Mo31 113.3(6) . . ?
Mo53 O129 Mo43 108.7(5) . . ?
Mo31 O129 Mo43 137.8(7) . . ?
Mo53 O129 M43 103.6(6) . . ?
Mo31 O129 M43 139.4(6) . . ?
Mo46 O130 Mo6 160.2(7) . 2_565 ?
Mo47 O132 Mo41 109.9(6) . . ?
Mo47 O132 Mo19 110.2(6) . . ?
Mo41 O132 Mo19 137.2(6) . . ?
Mo47 O134 Mo13 110.5(5) . . ?
Mo47 O134 Mo19 108.3(5) . . ?
Mo13 O134 Mo19 140.8(5) . . ?
Mo14 O135 Mo37 147.3(6) . . ?
Mo28 O139 Mo26 124.4(6) . . ?
Mo20 O142 Mo17 104.2(4) . . ?
Mo20 O142 Mo13 108.4(4) . . ?
Mo17 O142 Mo13 88.5(3) . . ?
Mo29 O143 Mo6 103.6(5) . . ?
Mo29 O143 Mo33 108.0(4) . . ?
Mo6 O143 Mo33 87.5(3) . . ?
Mo50 O144 Na4 127.2(8) . . ?
Mo39 O145 Mo66 160.0(8) . . ?
M39 O145 Mo66 150.4(13) . . ?
Mo27 O146 Na1 114.8(6) . . ?
Mo46 O147 Mo53 109.8(6) . . ?
Mo46 O147 Mo31 142.2(7) . . ?
Mo53 O147 Mo31 107.8(6) . . ?
Mo36 O150 Mo2 151.7(7) . . ?
Mo11 O152 Mo17 158.7(7) . . ?
Mo57 O155 Mo38 111.2(5) . . ?
Mo57 O155 Mo42 139.9(6) . . ?
Mo38 O155 Mo42 108.4(5) . . ?
Mo31 O156 Mo69 153.4(6) . . ?
Mo27 O159 Mo73 155.3(7) . . ?
Mo51 O161 Mo77 157.9(7) . . ?
Mo51 O161 M77 150.8(8) . . ?
M43 O162 M74 159.7(8) . . ?
Mo43 O162 Mo74 134.7(6) . . ?
Mo47 O164 Mo27 112.3(6) . . ?
Mo47 O164 Mo41 108.7(6) . . ?
Mo27 O164 Mo41 138.2(7) . . ?
Mo14 O166 Mo70 150.7(7) . . ?
Mo14 O166 M70 158.8(7) . . ?
Mo35 O167 Mo71 158.2(7) . . ?
Mo7 O168 Mo60 110.6(5) . . ?
Mo7 O168 Mo14 108.6(5) . . ?
Mo60 O168 Mo14 140.4(5) . . ?
Mo53 O172 M43 107.8(6) . . ?
Mo53 O172 Mo65 113.0(6) . . ?
M43 O172 Mo65 139.1(7) . . ?
Mo53 O172 Mo43 110.9(5) . . ?
Mo65 O172 Mo43 129.7(6) . . ?
Mo42 O173 M61 161.2(8) . . ?
Mo42 O173 Mo61 156.3(7) . . ?
Mo8 O175 Mo66 150.2(7) . . ?
Mo77 O177 M77 23.09(18) 2_565 2_565 ?
Mo77 O177 Mo75 144.2(7) 2_565 . ?
Mo65 O179 M74 154.1(7) . . ?
Mo65 O179 Mo74 141.8(7) . . ?
Mo50 O180 Na6 122.4(7) . . ?
Mo7 O183 Mo60 110.5(5) . . ?
Mo7 O183 Mo23 110.2(5) . . ?
Mo60 O183 Mo23 135.2(6) . . ?
Mo14 O184 Na2 115.5(8) . . ?
Mo27 O186 Mo30 145.2(7) . . ?
M76 O187 M74 138.9(10) . . ?
Mo76 O187 Mo74 135.3(9) . . ?
Mo36 O190 Mo63 159.8(8) . . ?
Mo24 O191 Mo68 152.2(7) . . ?
Mo43 O194 Mo69 157.4(8) . . ?
M43 O194 Mo69 148.2(11) . . ?
Mo66 O196 Mo68 131.6(6) . . ?
Mo24 O197 Na3 134.9(7) . . ?
Mo50 O198 M76 154.1(9) . . ?
Mo50 O198 Mo76 154.3(7) . . ?
Mo41 O202 Mo73 155.9(8) . . ?
Mo77 O205 Mo74 168.0(10) 7_454 . ?
Mo31 O206 Na5 110.5(6) . . ?
C11 O207 Mo56 112(2) . . ?
Mo73 O211 Mo69 147.0(9) 2_565 . ?
Mo41 O212 Mo67 151.5(8) . . ?
Mo69 O213 Na5 125.7(8) . . ?
Mo70 O214 Mo61 143.0(7) . . ?
M70 O214 M61 123.3(11) . . ?
Mo73 O217 Na1 130.2(6) . . ?
M40 O219 M75 161.1(9) . . ?
Mo40 O219 Mo75 155.5(8) . . ?
Mo57 O221 M61 150.3(14) . . ?
Mo57 O221 Mo61 161.4(8) . . ?
Mo61 O222 Na5 161.1(8) . 7 ?
Mo60 O224 M70 148.1(7) . . ?
Mo60 O224 Mo70 156.5(6) . . ?
Mo62 O226 Mo68 157.4(12) . . ?
C11 O227 Mo67 112.5(19) . . ?
Mo71 O230 Mo63 144.3(9) . . ?
Mo72 O232 Mo71 149.9(12) . . ?
C31 O235 Mo63 114.2(11) . . ?
Mo60 O238 Mo56 156.1(7) . . ?
Mo72 O244 Mo75 160.5(7) . . ?
Mo72 O244 M75 151.1(9) . . ?
Mo62 O251 M76 156.7(6) . . ?
Mo62 O251 Mo76 141.4(6) . . ?
C31 O252 Mo71 124.0(16) . . ?
C21 O256 Mo68 136.0(13) . . ?
Mo72 O258 Na4 132.6(7) . 8_445 ?
Na3 O259 Mo62 150.5(9) . . ?
Na3 O259 Na4 64.0(7) . . ?
Mo62 O259 Na4 129.6(9) . . ?
M76 O264 Na6 144.0(9) . . ?
Na6 O264 Mo76 141.2(8) . . ?
C21 O267 Mo66 136.8(11) . . ?
Na1 O304 Na5 94.6(7) . 2_565 ?
Na2 O360 Na1 119.6(9) 8_544 . ?
Na2 O360 Na5 136.3(19) 8_544 2_565 ?
Na1 O360 Na5 101.9(16) . 2_565 ?
C12 C11 O227 111.0(19) . . ?
C12 C11 O207 133(2) . . ?
O227 C11 O207 116(2) . . ?
C13 C12 C11 93(2) . . ?
C13 C12 N1 134(3) . . ?
C11 C12 N1 118(3) . . ?
O267 C21 O256 121.2(16) . . ?
O267 C21 C22 103.2(11) . . ?
O256 C21 C22 134.2(15) . . ?
C23 C22 N2 115.8(14) . . ?
C23 C22 C21 99.3(13) . . ?
N2 C22 C21 114.8(15) . . ?
C22 C23 C24 148(2) . . ?
C25 C24 C29 120.0 . . ?
C25 C24 C23 95(3) . . ?
C29 C24 C23 112(3) . . ?
C24 C25 C26 120.0 . . ?
C25 C26 C27 120.0 . . ?
C28 C27 C26 120.0 . . ?
C29 C28 C27 120.0 . . ?
C28 C29 C24 120.0 . . ?
O252 C31 O235 126.8(18) . . ?
O252 C31 C32 102.1(18) . . ?
O235 C31 C32 127.4(17) . . ?
C33 C32 C31 114.4(13) . . ?
C33 C32 N3 111.9(14) . . ?
C31 C32 N3 105.3(13) . . ?
C34 C33 C32 114.3(16) . . ?
C35 C34 C39 120.0 . . ?
C35 C34 C33 121(2) . . ?
C39 C34 C33 119(2) . . ?
C34 C35 C36 120.0 . . ?
C35 C36 C37 120.0 . . ?
C38 C37 C36 120.0 . . ?
C37 C38 C39 120.0 . . ?
C38 C39 C34 120.0 . . ?
O360 Na1 O333 85.6(10) . . ?
O360 Na1 O146 169.7(12) . . ?
O333 Na1 O146 90.5(5) . . ?
O360 Na1 O304 81.4(9) . . ?
O333 Na1 O304 152.9(8) . . ?
O146 Na1 O304 98.2(6) . . ?
O360 Na1 O217 99.6(11) . . ?
O333 Na1 O217 71.3(5) . . ?
O146 Na1 O217 70.1(5) . . ?
O304 Na1 O217 87.5(6) . . ?
O360 Na1 Na5 39.1(7) . 2_565 ?
O333 Na1 Na5 114.1(4) . 2_565 ?
O146 Na1 Na5 136.5(5) . 2_565 ?
O304 Na1 Na5 44.8(5) . 2_565 ?
O217 Na1 Na5 84.0(4) . 2_565 ?
O360 Na1 Na2 29.2(7) . 8_544 ?
O333 Na1 Na2 70.3(5) . 8_544 ?
O146 Na1 Na2 155.2(7) . 8_544 ?
O304 Na1 Na2 106.1(6) . 8_544 ?
O217 Na1 Na2 115.5(5) . 8_544 ?
Na5 Na1 Na2 67.7(4) 2_565 8_544 ?
O342 Na2 O360 100.0(14) . 8_545 ?
O342 Na2 O303 104.4(11) . . ?
O360 Na2 O303 80.4(11) 8_545 . ?
O342 Na2 O184 99.8(10) . . ?
O360 Na2 O184 160.1(16) 8_545 . ?
O303 Na2 O184 93.1(9) . . ?
O342 Na2 O348 109.9(12) . . ?
O360 Na2 O348 74.1(14) 8_545 . ?
O303 Na2 O348 140.0(14) . . ?
O184 Na2 O348 100.5(11) . . ?
O342 Na2 Na1 79.3(7) . 8_545 ?
O360 Na2 Na1 31.2(8) 8_545 8_545 ?
O303 Na2 Na1 108.0(8) . 8_545 ?
O184 Na2 Na1 158.5(9) . 8_545 ?
O348 Na2 Na1 60.6(9) . 8_545 ?
O259 Na3 Na4 62.1(8) . . ?
O259 Na3 O197 85.4(7) . . ?
Na4 Na3 O197 128.4(10) . . ?
O259 Na4 Na3 53.9(7) . . ?
O259 Na4 O121 88.9(8) . 8_444 ?
Na3 Na4 O121 104.2(10) . 8_444 ?
O259 Na4 O258 169.5(8) . 8_444 ?
Na3 Na4 O258 136.6(8) . 8_444 ?
O121 Na4 O258 88.4(7) 8_444 8_444 ?
O259 Na4 O144 97.2(9) . . ?
Na3 Na4 O144 133.3(11) . . ?
O121 Na4 O144 111.6(4) 8_444 . ?
O258 Na4 O144 74.4(6) 8_444 . ?
O213 Na5 O340 155.2(7) . . ?
O213 Na5 O356 84.4(7) . 7_454 ?
O340 Na5 O356 120.3(7) . 7_454 ?
O213 Na5 O360 130.8(12) . 2_565 ?
O340 Na5 O360 72.6(11) . 2_565 ?
O356 Na5 O360 48.9(12) 7_454 2_565 ?
O213 Na5 O222 79.3(5) . 7_454 ?
O340 Na5 O222 101.4(6) . 7_454 ?
O356 Na5 O222 89.9(7) 7_454 7_454 ?
O360 Na5 O222 110.4(11) 2_565 7_454 ?
O213 Na5 O206 87.6(6) . . ?
O340 Na5 O206 68.8(5) . . ?
O356 Na5 O206 165.4(7) 7_454 . ?
O360 Na5 O206 141.4(12) 2_565 . ?
O222 Na5 O206 76.6(5) 7_454 . ?
O213 Na5 O304 105.9(7) . 2_565 ?
O340 Na5 O304 67.9(6) . 2_565 ?
O356 Na5 O304 104.4(7) 7_454 2_565 ?
O360 Na5 O304 77.1(11) 2_565 2_565 ?
O222 Na5 O304 165.1(6) 7_454 2_565 ?
O206 Na5 O304 89.5(5) . 2_565 ?
O213 Na5 Mo69 25.0(4) . . ?
O340 Na5 Mo69 137.8(5) . . ?
O356 Na5 Mo69 94.2(6) 7_454 . ?
O360 Na5 Mo69 128.6(11) 2_565 . ?
O222 Na5 Mo69 102.3(4) 7_454 . ?
O206 Na5 Mo69 83.5(4) . . ?
O304 Na5 Mo69 81.2(5) 2_565 . ?
O213 Na5 Na1 116.8(6) . 2_565 ?
O340 Na5 Na1 75.0(4) . 2_565 ?
O356 Na5 Na1 67.5(6) 7_454 2_565 ?
O360 Na5 Na1 39.0(10) 2_565 2_565 ?
O222 Na5 Na1 149.3(5) 7_454 2_565 ?
O206 Na5 Na1 127.1(4) . 2_565 ?
O304 Na5 Na1 40.5(4) 2_565 2_565 ?
Mo69 Na5 Na1 100.0(3) . 2_565 ?
O264 Na6 O384 82.7(7) . . ?
O264 Na6 O128 108.1(6) . . ?
O384 Na6 O128 76.0(7) . . ?
O264 Na6 O180 92.2(6) . . ?
O384 Na6 O180 140.8(7) . . ?
O128 Na6 O180 68.7(5) . . ?
O264 Na6 O398 143.5(8) . 2_565 ?
O384 Na6 O398 61.0(7) . 2_565 ?
O128 Na6 O398 69.2(6) . 2_565 ?
O180 Na6 O398 118.1(6) . 2_565 ?

loop_
_geom_bond_atom_site_label_1
_geom_bond_atom_site_label_2
_geom_bond_distance
_geom_bond_site_symmetry_2
_geom_bond_publ_flag
Mo1 O174 1.682(11) . ?
Mo1 O53 1.878(11) . ?
Mo1 O42 1.890(11) . ?
Mo1 O33 2.021(11) . ?
Mo1 O13 2.072(10) . ?
Mo1 O46 2.421(11) . ?
Mo2 O153 1.700(12) . ?
Mo2 O94 1.892(11) . ?
Mo2 O42 1.944(10) . ?
Mo2 O150 1.961(11) . ?
Mo2 O4 1.983(10) . ?
Mo2 O46 2.314(11) . ?
Mo3 O88 1.681(11) . ?
Mo3 O10 1.920(11) . ?
Mo3 O68 1.978(12) . ?
Mo3 O51 1.991(11) 2_565 ?
Mo3 O73 1.999(12) . ?
Mo3 O71 2.291(12) . ?
Mo4 O57 1.718(12) . ?
Mo4 O84 1.799(11) . ?
Mo4 O40 1.862(10) . ?
Mo4 O123 1.989(12) . ?
Mo4 O13 2.123(10) . ?
Mo4 O72 2.506(10) . ?
Mo5 O136 1.727(11) . ?
Mo5 O17 1.912(11) . ?
Mo5 O16 1.964(10) . ?
Mo5 O84 1.980(11) . ?
Mo5 O4 2.030(10) . ?
Mo5 O72 2.338(10) . ?
Mo6 O149 1.714(13) . ?
Mo6 O130 1.931(12) 2_565 ?
Mo6 O82 1.944(10) . ?
Mo6 O60 1.998(14) 2_565 ?
Mo6 O52 2.019(11) . ?
Mo6 O143 2.329(10) . ?
Mo7 O62 1.684(12) . ?
Mo7 O183 1.976(11) . ?
Mo7 O168 2.009(10) . ?
Mo7 O123 2.024(11) . ?
Mo7 O13 2.027(11) . ?
Mo7 O33 2.029(11) . ?
Mo7 O90 2.245(12) . ?
Mo8 O189 1.733(14) . ?
Mo8 O175 1.757(13) . ?
Mo8 O110 1.832(11) . ?
Mo8 O39 2.070(12) . ?
Mo8 O67 2.072(11) . ?
Mo8 O169 2.354(14) . ?
Mo9 O11 1.675(10) . ?
Mo9 O17 1.826(11) . ?
Mo9 O38 1.883(12) . ?
Mo9 O28 1.947(12) . ?
Mo9 O58 2.089(11) . ?
Mo9 O7 2.496(11) . ?
Mo10 O163 1.644(11) . ?
Mo10 O65 1.881(12) . ?
Mo10 O22 1.950(11) . ?
Mo10 O44 1.956(10) 2_565 ?
Mo10 O73 2.034(12) . ?
Mo10 O35 2.289(12) . ?
Mo11 O125 1.714(11) . ?
Mo11 O152 1.828(12) . ?
Mo11 O79 1.899(12) . ?
Mo11 O67 2.051(11) . ?
Mo11 O2 2.171(12) . ?
Mo11 O93 2.432(9) . ?
Mo12 O170 1.674(12) . ?
Mo12 O48 1.900(12) 2_565 ?
Mo12 O1 1.901(11) . ?
Mo12 O80 1.971(11) 2_565 ?
Mo12 O14 2.002(10) . ?
Mo12 O47 2.337(11) . ?
Mo13 O148 1.682(11) . ?
Mo13 O34 1.818(11) . ?
Mo13 O27 1.832(11) . ?
Mo13 O134 1.985(10) . ?
Mo13 O32 2.071(12) . ?
Mo13 O142 2.456(10) . ?
Mo14 O97 1.727(10) . ?
Mo14 O166 1.732(12) . ?
Mo14 O135 1.841(10) . ?
Mo14 O168 2.076(10) . ?
Mo14 O123 2.096(11) . ?
Mo14 O184 2.398(13) . ?
Mo15 O23 1.678(5) . ?
Mo15 O67 1.975(11) . ?
Mo15 O39 1.990(13) . ?
Mo15 O101 1.992(9) . ?
Mo15 O25 2.060(11) . ?
Mo15 O2 2.101(5) . ?
Mo15 O74 2.231(5) . ?
Mo16 O188 1.681(9) . ?
Mo16 O5 1.943(10) . ?
Mo16 O30 1.985(11) . ?
Mo16 O55 2.001(11) . ?
Mo16 O36 2.048(11) . ?
Mo16 O29 2.101(10) . ?
Mo16 O50 2.292(10) . ?
Mo17 O182 1.641(11) . ?
Mo17 O152 1.928(11) . ?
Mo17 O27 1.931(12) . ?
Mo17 O110 1.984(12) . ?
Mo17 O91 2.037(12) . ?
Mo17 O142 2.317(10) . ?
Mo18 O157 1.711(11) . ?
Mo18 O10 1.832(11) . ?
Mo18 O51 1.863(12) . ?
Mo18 O54 1.972(12) . ?
Mo18 O26 2.078(9) . ?
Mo18 O71 2.417(12) 2_565 ?
Mo19 O108 1.600(13) . ?
Mo19 O81 1.805(10) . ?
Mo19 O63 1.882(11) . ?
Mo19 O132 2.056(13) . ?
Mo19 O134 2.119(11) . ?
Mo19 O86 2.460(12) . ?
Mo20 O61 1.719(11) . ?
Mo20 O106 1.814(11) . ?
Mo20 O18 1.911(12) . ?
Mo20 O142 1.925(11) . ?
Mo20 O91 2.084(11) . ?
Mo20 O32 2.473(12) . ?
Mo21 O111 1.670(14) . ?
Mo21 O59 1.941(11) . ?
Mo21 O119 1.976(11) . ?
Mo21 O8 2.050(11) . ?
Mo21 O28 2.062(11) . ?
Mo21 O58 2.085(11) . ?
Mo21 O43 2.172(12) . ?
Mo22 O100 1.652(11) . ?
Mo22 O116 1.906(10) . ?
Mo22 O122 1.924(13) . ?
Mo22 O92 1.979(12) . ?
Mo22 O19 2.003(12) . ?
Mo22 O87 2.329(11) . ?
Mo23 O126 1.709(13) . ?
Mo23 O49 1.760(12) . ?
Mo23 O41 1.777(10) . ?
Mo23 O33 2.065(11) . ?
Mo23 O183 2.075(10) . ?
Mo23 O131 2.230(11) . ?
Mo24 O127 1.718(11) . ?
Mo24 O191 1.797(11) . ?
Mo24 O56 1.809(11) . ?
Mo24 O5 2.087(10) . ?
Mo24 O55 2.094(12) . ?
Mo24 O197 2.309(13) . ?
Mo25 O141 1.639(10) . ?
Mo25 O20 1.828(11) . ?
Mo25 O6 1.892(11) . ?
Mo25 O21 2.020(10) . ?
Mo25 O32 2.070(12) . ?
Mo25 O18 2.430(11) . ?
Mo26 O95 1.659(12) . ?
Mo26 O53 1.885(11) . ?
Mo26 O15 1.934(14) . ?
Mo26 O139 1.951(10) . ?
Mo26 O49 2.025(11) . ?
Mo26 O24 2.333(13) . ?
Mo27 O105 1.667(14) . ?
Mo27 O159 1.788(11) . ?
Mo27 O186 1.799(13) . ?
Mo27 O164 2.035(13) . ?
Mo27 O21 2.067(11) . ?
Mo27 O146 2.425(13) . ?
Mo28 O158 1.650(11) . ?
Mo28 O139 1.834(10) . ?
Mo28 O94 1.868(11) . ?
Mo28 O25 1.936(11) . ?
Mo28 O2 1.980(12) . ?
Mo28 O24 2.459(13) . ?
Mo29 O76 1.653(11) . ?
Mo29 O50 1.744(10) . ?
Mo29 O3 1.943(11) . ?
Mo29 O143 1.950(10) . ?
Mo29 O52 2.177(10) . ?
Mo29 O29 2.498(11) . ?
Mo30 O138 1.652(11) . ?
Mo30 O20 1.939(11) . ?
Mo30 O52 1.963(11) . ?
Mo30 O9 1.994(9) . ?
Mo30 O186 2.031(13) . ?
Mo30 O3 2.316(10) . ?
Mo31 O156 1.761(10) . ?
Mo31 O117 1.799(12) . ?
Mo31 O60 1.805(14) . ?
Mo31 O129 2.034(11) . ?
Mo31 O147 2.101(13) . ?
Mo31 O206 2.413(13) . ?
Mo32 O176 1.655(12) . ?
Mo32 O96 1.771(10) . ?
Mo32 O47 1.940(12) . ?
Mo32 O70 1.959(11) . ?
Mo32 O14 2.139(10) . ?
Mo33 O45 1.661(12) . ?
Mo33 O82 1.809(10) . ?
Mo33 O65 1.866(13) . ?
Mo33 O30 2.059(10) . ?
Mo33 O29 2.087(9) . ?
Mo33 O143 2.478(11) . ?
Mo34 O98 1.682(6) . ?
Mo34 O74 1.772(5) . ?
Mo34 O93 1.959(9) . ?
Mo34 O24 1.981(14) . ?
Mo34 O15 2.102(5) . ?
Mo34 O2 2.509(5) . ?
Mo35 O115 1.651(14) . ?
Mo35 O167 1.686(12) . ?
Mo35 O16 1.829(11) . ?
Mo35 O119 2.037(10) . ?
Mo35 O28 2.123(12) . ?
Mo35 O160 2.416(12) . ?
Mo36 O137 1.664(12) . ?
Mo36 O190 1.738(13) . ?
Mo36 O150 1.824(11) . ?
Mo36 O101 2.073(10) . ?
Mo36 O25 2.118(11) . ?
Mo36 O171 2.272(13) . ?
Mo37 O37 1.703(11) . ?
Mo37 O38 1.835(12) . ?
Mo37 O40 1.874(10) . ?
Mo37 O135 1.970(10) . ?
Mo37 O19 2.075(11) . ?
Mo37 O7 2.326(11) . ?
Mo38 O78 1.690(11) . ?
Mo38 O103 1.996(11) . ?
Mo38 O155 2.003(11) . ?
Mo38 O112 2.005(9) . ?
Mo38 O107 2.056(11) . ?
Mo38 O85 2.090(13) . ?
Mo38 O96 2.178(12) . ?
Mo39 O192 1.686(8) . ?
Mo39 O145 1.763(14) . ?
Mo39 O118 1.800(10) . ?
Mo39 O39 2.023(12) . ?
Mo39 O101 2.063(11) . ?
Mo39 O133 2.407(8) . ?
Mo40 O178 1.609(14) . ?
Mo40 O219 1.732(14) . ?
Mo40 O64 1.802(12) . ?
Mo40 O59 2.131(11) . ?
Mo40 O8 2.142(11) . ?
Mo40 O121 2.362(12) . ?
Mo41 O212 1.765(13) . ?
Mo41 O199 1.782(14) . ?
Mo41 O202 1.801(12) . ?
Mo41 O132 2.038(12) . ?
Mo41 O164 2.090(13) . ?
Mo41 O225 2.308(15) . ?
Mo42 O181 1.611(12) . ?
Mo42 O173 1.756(14) . ?
Mo42 O92 1.836(11) . ?
Mo42 O112 2.078(9) . ?
Mo42 O155 2.099(11) . ?
Mo42 O208 2.361(14) . ?
Mo43 O195 1.670(16) . ?
Mo43 O194 1.799(14) . ?
Mo43 O162 1.818(11) . ?
Mo43 O172 2.095(12) . ?
Mo43 O129 2.109(12) . ?
Mo43 O185 2.412(12) . ?
Mo44 O89 1.685(11) . ?
Mo44 O34 1.927(11) . ?
Mo44 O79 1.930(12) . ?
Mo44 O63 1.936(11) . ?
Mo44 O15 2.066(15) . ?
Mo44 O93 2.313(9) . ?
Mo45 O75 1.681(11) . ?
Mo45 O114 1.832(10) . ?
Mo45 O122 1.918(12) . ?
Mo45 O8 1.934(11) . ?
Mo45 O58 2.061(11) . ?
Mo45 O87 2.455(10) . ?
Mo46 O104 1.644(11) . ?
Mo46 O130 1.822(12) . ?
Mo46 O44 1.822(12) . ?
Mo46 O147 1.951(13) . ?
Mo46 O26 2.096(10) . ?
Mo46 O35 2.433(12) 2_565 ?
Mo47 O109 1.664(11) . ?
Mo47 O164 1.973(13) . ?
Mo47 O134 1.981(10) . ?
Mo47 O132 1.997(12) . ?
Mo47 O21 2.010(11) . ?
Mo47 O32 2.157(11) . ?
Mo47 O106 2.203(11) . ?
Mo48 O154 1.726(13) . ?
Mo48 O43 1.776(12) . ?
Mo48 O87 1.956(11) . ?
Mo48 O7 1.963(11) . ?
Mo48 O19 2.020(11) . ?
Mo49 O31 1.651(11) . ?
Mo49 O9 1.838(10) . ?
Mo49 O12 1.862(11) . ?
Mo49 O5 2.052(9) . ?
Mo49 O29 2.078(11) . ?
Mo49 O3 2.415(11) . ?
Mo50 O180 1.763(12) . ?
Mo50 O198 1.769(11) . ?
Mo50 O22 1.868(11) . ?
Mo50 O36 1.973(11) . ?
Mo50 O30 2.057(11) . ?
Mo50 O144 2.325(15) . ?
Mo51 O193 1.670(15) . ?
Mo51 O161 1.741(12) . ?
Mo51 O80 1.828(11) . ?
Mo51 O107 2.036(11) . ?
Mo51 O103 2.091(10) . ?
Mo51 O165 2.328(11) . ?
Mo52 O151 1.712(13) . ?
Mo52 O116 1.864(10) . ?
Mo52 O113 1.879(10) . ?
Mo52 O112 2.030(10) . ?
Mo52 O85 2.068(12) . ?
Mo52 O70 2.444(9) . ?
Mo53 O124 1.670(12) . ?
Mo53 O172 1.918(12) . ?
Mo53 O129 1.959(12) . ?
Mo53 O54 1.996(10) . ?
Mo53 O147 2.025(12) . ?
Mo53 O26 2.090(10) . ?
Mo53 O69 2.251(11) 2_565 ?
Mo54 O77 1.633(11) . ?
Mo54 O6 1.886(11) . ?
Mo54 O12 1.886(11) . ?
Mo54 O91 1.987(12) . ?
Mo54 O56 2.026(11) . ?
Mo54 O18 2.321(11) . ?
Mo55 O102 1.634(12) . ?
Mo55 O90 1.728(11) . ?
Mo55 O46 1.993(12) . ?
Mo55 O72 1.993(10) . ?
Mo55 O4 2.110(11) . ?
Mo55 O13 2.499(10) . ?
Mo56 O204 1.740(12) . ?
Mo56 O209 1.815(14) . ?
Mo56 O66 1.911(14) . ?
Mo56 O238 1.960(12) . ?
Mo56 O207 2.166(16) . ?
Mo56 O126 2.209(13) . ?
Mo57 O203 1.671(13) . ?
Mo57 O120 1.774(12) . ?
Mo57 O221 1.789(12) . ?
Mo57 O155 1.997(12) . ?
Mo57 O107 2.022(11) . ?
Mo57 O210 2.391(14) . ?
Mo58 O83 1.698(12) . ?
Mo58 O114 1.922(10) . ?
Mo58 O113 1.939(12) . ?
Mo58 O14 1.975(10) . ?
Mo58 O64 2.013(12) . ?
Mo58 O70 2.330(10) . ?
Mo59 O128 1.700(12) . ?
Mo59 O69 1.775(12) . ?
Mo59 O35 1.952(11) . ?
Mo59 O71 1.982(11) . ?
Mo59 O73 2.071(13) . ?
Mo59 O26 2.443(10) 2_565 ?
Mo60 O220 1.567(14) . ?
Mo60 O224 1.799(12) . ?
Mo60 O238 1.820(12) . ?
Mo60 O168 2.019(10) . ?
Mo60 O183 2.054(10) . ?
Mo60 O228 2.429(14) . ?
Mo61 O222 1.631(15) . ?
Mo61 O239 1.710(17) . ?
Mo61 O214 1.912(12) . ?
Mo61 O221 1.987(13) . ?
Mo61 O173 2.170(13) . ?
Mo61 O241 2.26(2) . ?
Mo62 O226 1.709(14) . ?
Mo62 O251 1.794(11) . ?
Mo62 O249 1.810(16) . ?
Mo62 O55 2.004(12) . ?
Mo62 O36 2.108(12) . ?
Mo62 O259 2.259(14) . ?
Mo63 O231 1.661(13) . ?
Mo63 O215 1.664(15) . ?
Mo63 O230 1.893(15) . ?
Mo63 O118 2.013(11) . ?
Mo63 O190 2.165(12) . ?
Mo63 O235 2.262(13) . ?
Mo64 O99 1.631(11) . ?
Mo64 O48 1.853(12) . ?
Mo64 O1 1.874(11) . ?
Mo64 O103 2.014(11) 2_565 ?
Mo64 O85 2.072(13) 2_565 ?
Mo64 O47 2.484(11) 2_565 ?
Mo65 O201 1.742(14) . ?
Mo65 O179 1.775(14) . ?
Mo65 O68 1.810(12) . ?
Mo65 O172 2.082(11) . ?
Mo65 O54 2.131(12) . ?
Mo65 O140 2.312(14) . ?
Mo66 O216 1.702(17) . ?
Mo66 O234 1.722(13) . ?
Mo66 O196 1.895(10) . ?
Mo66 O145 2.007(14) . ?
Mo66 O267 2.164(11) . ?
Mo66 O175 2.214(13) . ?
Mo67 O200 1.626(14) . ?
Mo67 O218 1.700(14) . ?
Mo67 O66 1.859(15) . ?
Mo67 O212 2.066(13) . ?
Mo67 O81 2.159(10) . ?
Mo67 O227 2.270(16) . ?
Mo68 O263 1.797(10) . ?
Mo68 O247 1.924(13) . ?
Mo68 O196 1.964(11) . ?
Mo68 O226 1.995(15) . ?
Mo68 O191 2.147(12) . ?
Mo68 O256 2.169(18) . ?
Mo69 O236 1.724(14) . ?
Mo69 O213 1.783(18) . ?
Mo69 O211 1.869(13) . ?
Mo69 O194 2.017(14) . ?
Mo69 O156 2.196(11) . ?
Mo69 O240 2.257(16) . ?
Mo69 Na5 3.431(10) . ?
Mo70 O237 1.526(15) . ?
Mo70 O229 1.873(17) . ?
Mo70 O214 1.892(13) . ?
Mo70 O224 2.050(13) . ?
Mo70 O166 2.202(12) . ?
Mo70 O242 2.274(15) . ?
Mo71 O250 1.493(13) . ?
Mo71 O262 1.679(8) . ?
Mo71 O230 1.807(14) . ?
Mo71 O232 2.029(18) . ?
Mo71 O252 2.19(2) . ?
Mo71 O167 2.220(12) . ?
Mo72 O244 1.686(11) . ?
Mo72 O258 1.778(10) . ?
Mo72 O232 1.793(16) . ?
Mo72 O59 1.994(11) . ?
Mo72 O119 2.088(10) . ?
Mo72 O243 2.215(17) . ?
Mo73 O223 1.699(11) . ?
Mo73 O211 1.860(12) 2_565 ?
Mo73 O217 1.897(15) . ?
Mo73 O202 1.995(12) . ?
Mo73 O159 2.137(11) . ?
Mo73 O233 2.308(18) . ?
Mo74 O255 1.54(2) . ?
Mo74 O257 1.811(11) . ?
Mo74 O187 1.913(17) . ?
Mo74 O162 2.036(12) . ?
Mo74 O205 2.247(18) . ?
Mo74 O179 2.249(13) . ?
Mo75 O246 1.778(17) . ?
Mo75 O245 1.797(19) . ?
Mo75 O177 1.950(12) . ?
Mo75 O244 1.974(12) . ?
Mo75 O219 2.186(15) . ?
Mo75 O265 2.23(2) . ?
Mo76 O261 1.759(15) . ?
Mo76 O187 1.891(15) . ?
Mo76 O251 2.053(11) . ?
Mo76 O198 2.148(12) . ?
Mo76 O264 2.493(17) . ?
Mo77 O205 1.730(17) 7 ?
Mo77 O177 1.897(10) 2_565 ?
Mo77 O254 1.970(11) . ?
Mo77 O120 2.056(13) . ?
Mo77 O161 2.143(13) . ?
Mo77 O260 2.276(18) . ?
M39 O118 1.70(2) . ?
M39 O145 1.82(3) . ?
M39 O133 1.83(4) . ?
M39 O101 1.999(17) . ?
M39 O39 2.090(19) . ?
M39 O192 2.27(4) . ?
M40 O121 1.64(4) . ?
M40 O64 1.75(2) . ?
M40 O219 1.80(2) . ?
M40 O8 2.083(16) . ?
M40 O59 2.187(18) . ?
M40 O178 2.32(4) . ?
M43 O185 1.62(3) . ?
M43 O162 1.822(16) . ?
M43 O194 1.855(18) . ?
M43 O172 2.068(15) . ?
M43 O129 2.138(15) . ?
M43 O195 2.47(3) . ?
M61 O241 1.62(5) . ?
M61 O239 1.85(3) . ?
M61 O221 1.93(2) . ?
M61 O214 1.979(19) . ?
M61 O173 1.99(2) . ?
M61 O222 2.26(4) . ?
M70 O229 1.674(17) . ?
M70 O214 1.976(14) . ?
M70 O224 1.999(13) . ?
M70 O237 2.19(2) . ?
M70 O166 2.248(12) . ?
M74 O257 1.682(10) . ?
M74 O187 1.884(15) . ?
M74 O162 1.999(12) . ?
M74 O179 2.157(14) . ?
M75 O246 1.658(14) . ?
M75 O177 1.903(13) . ?
M75 O244 2.137(15) . ?
M75 O219 2.184(15) . ?
M76 O264 1.708(17) . ?
M76 O187 1.872(15) . ?
M76 O261 1.929(15) . ?
M76 O251 2.013(12) . ?
M76 O198 2.105(12) . ?
M76 O253 2.244(12) . ?
M77 O254 1.697(10) . ?
M77 O177 1.929(11) 2_565 ?
M77 O120 2.064(14) . ?
M77 O161 2.190(13) . ?
O121 Na4 2.73(2) 8_445 ?
O128 Na6 2.698(17) . ?
O144 Na4 2.92(3) . ?
O146 Na1 2.467(15) . ?
O180 Na6 2.732(17) . ?
O184 Na2 2.54(3) . ?
O197 Na3 2.694(19) . ?
O206 Na5 2.589(16) . ?
O207 C11 1.66(2) . ?
O213 Na5 2.07(2) . ?
O217 Na1 2.69(2) . ?
O222 Na5 2.494(17) 7 ?
O227 C11 1.65(2) . ?
O235 C31 1.363(19) . ?
O252 C31 1.328(19) . ?
O256 C21 1.264(15) . ?
O258 Na4 2.80(3) 8_445 ?
O259 Na3 2.23(2) . ?
O259 Na4 2.45(3) . ?
O264 Na6 2.277(18) . ?
O267 C21 1.259(14) . ?
O303 Na2 2.41(3) . ?
O304 Na1 2.49(2) . ?
O304 Na5 2.71(2) 2_565 ?
O333 Na1 2.463(14) . ?
O340 Na5 2.091(14) . ?
O342 Na2 2.13(3) . ?
O348 Na2 2.57(4) . ?
O356 Na5 2.42(2) 7 ?
O360 Na2 2.32(5) 8_544 ?
O360 Na1 2.46(4) . ?
O360 Na5 2.47(3) 2_565 ?
O384 Na6 2.51(3) . ?
O398 Na6 2.99(2) 2_565 ?
C11 C12 1.521(15) . ?
C12 C13 1.511(14) . ?
C12 N1 1.54(2) . ?
C21 C22 1.537(13) . ?
C22 C23 1.514(13) . ?
C22 N2 1.54(2) . ?
C23 C24 1.690(13) . ?
C24 C25 1.3900 . ?
C24 C29 1.3900 . ?
C25 C26 1.3900 . ?
C26 C27 1.3900 . ?
C27 C28 1.3900 . ?
C28 C29 1.3900 . ?
C31 C32 1.531(13) . ?
C32 C33 1.521(13) . ?
C32 N3 1.598(18) . ?
C33 C34 1.515(13) . ?
C34 C35 1.3900 . ?
C34 C39 1.3900 . ?
C35 C36 1.3900 . ?
C36 C37 1.3900 . ?
C37 C38 1.3900 . ?
C38 C39 1.3900 . ?
Na1 Na5 3.825(13) 2_565 ?
Na1 Na2 4.130(18) 8_544 ?
Na3 Na4 2.49(2) . ?
